data_4126362
loop_
_publ_author_name
'Cecot, Giacomo'
'Marmier, Mathieu'
'Geremia, Silvano'
'De Zorzi, Rita'
'Vologzhanina, Anna V.'
'Pattison, Philip'
'Solari, Euro'
'Fadaei Tirani, Farzaneh'
'Scopelliti, Rosario'
'Severin, Kay'

_publ_section_title
;
 The Intricate Structural Chemistry of M(II)2nLn-Type Assemblies.
;
_journal_issue 24
_journal_name_full 'Journal of the American Chemical Society'
_journal_page_first 8371
_journal_page_last 8381
_journal_paper_doi 10.1021/jacs.7b04861
_journal_volume 139
_journal_year 2017
_chemical_formula_moiety '2(C68 H61 B2 N10 O9 Zn2), C8 H20 N'
_chemical_formula_sum 'C144 H142 B4 N21 O18 Zn4'
_chemical_formula_weight 2759.50
_space_group_crystal_system triclinic
_space_group_IT_number 2
_space_group_name_Hall '-P 1'
_space_group_name_H-M_alt 'P -1'
_symmetry_space_group_name_Hall '-P 1'
_symmetry_space_group_name_H-M 'P -1'
_atom_sites_solution_hydrogens geom
_atom_sites_solution_primary direct
_atom_sites_solution_secondary difmap
_audit_creation_method SHELXL-2016/6
_cell_angle_alpha 69.7864(11)
_cell_angle_beta 70.5451(11)
_cell_angle_gamma 88.8770(9)
_cell_formula_units_Z 4
_cell_length_a 22.9158(3)
_cell_length_b 23.8401(3)
_cell_length_c 34.0163(4)
_cell_measurement_reflns_used 63409
_cell_measurement_temperature 140.00(10)
_cell_measurement_theta_max 76.2240
_cell_measurement_theta_min 3.9840
_cell_volume 16347.3(4)
_computing_cell_refinement 'CrysAlisPro 1.171.38.43 (Rigaku OD, 2015)'
_computing_data_collection 'CrysAlisPro 1.171.38.43 (Rigaku OD, 2015)'
_computing_data_reduction 'CrysAlisPro 1.171.38.43 (Rigaku OD, 2015)'
_computing_molecular_graphics 'Olex2 (Dolomanov et al., 2009)'
_computing_publication_material 'CIFTAB (Sheldrick, 2016)'
_computing_structure_refinement 'SHELXL-2016/6 (Sheldrick, 2016)'
_computing_structure_solution 'SHELXT (Sheldrick, 2015)'
_diffrn_ambient_environment N~2~
_diffrn_ambient_temperature 140.00(10)
_diffrn_detector 'CCD plate'
_diffrn_detector_area_resol_mean 5.2817
_diffrn_detector_type AtlasS2
_diffrn_measured_fraction_theta_full 0.999
_diffrn_measured_fraction_theta_max 0.977
_diffrn_measurement_details
;
List of Runs (angles in degrees, time in seconds):

  # Type    Start    End  Width  t~exp~   \w     \q     \k     \f   Frames
--------------------------------------------------------------------------
  1  \w    -69.00  32.00   1.00    2.00    --  -40.91  57.00-150.00  101
  2  \w    -94.00  -2.00   1.00    2.00    --  -40.91 125.00-120.00   92
  3  \w     49.00  97.00   1.00    2.00    --   40.91-125.00  60.00   48
  4  \w     58.00 111.00   1.00    8.00    --  112.00-111.00  90.00   53
  5  \w    111.00 144.00   1.00    8.00    --  112.00 -77.00 150.00   33
  6  \w     90.00 142.00   1.00    8.00    --  112.00 -77.00  30.00   52
  7  \w    103.00 130.00   1.00    8.00    --  112.00 -30.00 -60.00   27
  8  \w     84.00 176.00   1.00    8.00    --  112.00  30.00-120.00   92
  9  \w    103.00 147.00   1.00    8.00    --  112.00  61.00 -90.00   44
 10  \w     99.00 141.00   1.00    8.00    --  112.00  61.00  30.00   42
 11  \w    147.00 175.00   1.00    8.00    --  112.00  30.00 120.00   28
 12  \w     84.00 154.00   1.00    8.00    --  112.00  61.00 120.00   70
 13  \w     87.00 140.00   1.00    8.00    --  112.00  30.00 120.00   53
 14  \w     84.00 177.00   1.00    8.00    --  112.00  61.00 150.00   93
 15  \w    112.00 151.00   1.00    8.00    --  112.00 178.00  30.00   39
 16  \w     70.00  95.00   1.00    8.00    --  112.00 178.00  30.00   25
 17  \w     65.00 116.00   1.00    8.00    --  112.00 178.00 -60.00   51
 18  \w     84.00 142.00   1.00    8.00    --  112.00  61.00-180.00   58
 19  \w     84.00 134.00   1.00    8.00    --  112.00  15.00 -60.00   50
 20  \w     71.00 108.00   1.00    8.00    --  112.00 -94.00   0.00   37
 21  \w     80.00 113.00   1.00    8.00    --  112.00-111.00 -30.00   33
 22  \w     69.00 116.00   1.00    8.00    --  112.00-111.00-120.00   47
 23  \w     59.00 116.00   1.00    8.00    --  112.00-111.00-150.00   57
 24  \w     39.00 138.00   1.00    8.00    --  112.00 -45.00-180.00   99
 25  \w     41.00 136.00   1.00    8.00    --  112.00 -61.00 -30.00   95
 26  \w     89.00 114.00   1.00    8.00    --  112.00-111.00 150.00   25
 27  \w     41.00  66.00   1.00    8.00    --  112.00 -77.00  30.00   25
 28  \w     37.00 116.00   1.00    8.00    --  112.00-111.00   0.00   79
 29  \w     37.00  62.00   1.00    8.00    --  112.00 -77.00 150.00   25
 30  \w     36.00  62.00   1.00    8.00    --  112.00 -30.00 -60.00   26
 31  \w   -107.00 -20.00   1.00    2.00    --  -40.91 -38.00 -30.00   87
 32  \w   -115.00 -16.00   1.00    2.00    --  -40.91 -38.00  60.00   99
;
_diffrn_measurement_device 'four-circle diffractometer'
_diffrn_measurement_device_type 'SuperNova, Dual, Cu at zero, AtlasS2'
_diffrn_measurement_method '\w scans'
_diffrn_radiation_monochromator mirror
_diffrn_radiation_probe x-ray
_diffrn_radiation_type 'Cu K\a'
_diffrn_radiation_wavelength 1.54184
_diffrn_reflns_av_R_equivalents 0.0358
_diffrn_reflns_av_unetI/netI 0.0414
_diffrn_reflns_Laue_measured_fraction_full 0.999
_diffrn_reflns_Laue_measured_fraction_max 0.977
_diffrn_reflns_limit_h_max 28
_diffrn_reflns_limit_h_min -26
_diffrn_reflns_limit_k_max 29
_diffrn_reflns_limit_k_min -30
_diffrn_reflns_limit_l_max 38
_diffrn_reflns_limit_l_min -42
_diffrn_reflns_number 176555
_diffrn_reflns_point_group_measured_fraction_full 0.999
_diffrn_reflns_point_group_measured_fraction_max 0.977
_diffrn_reflns_theta_full 67.684
_diffrn_reflns_theta_max 76.935
_diffrn_reflns_theta_min 3.709
_diffrn_source 'micro-focus sealed X-ray tube'
_diffrn_source_type 'SuperNova (Cu) X-ray Source'
_exptl_absorpt_coefficient_mu 1.162
_exptl_absorpt_correction_T_max 0.788
_exptl_absorpt_correction_T_min 0.650
_exptl_absorpt_correction_type gaussian
_exptl_absorpt_process_details
;
CrysAlisPro 1.171.38.43 (Rigaku Oxford Diffraction, 2015)
Numerical absorption correction based on gaussian integration over
a multifaceted crystal model.
Empirical absorption correction using spherical harmonics,
implemented in SCALE3 ABSPACK scaling algorithm.
;
_exptl_crystal_colour colourless
_exptl_crystal_density_diffrn 1.121
_exptl_crystal_description prism
_exptl_crystal_F_000 5748
_exptl_crystal_size_max 0.547
_exptl_crystal_size_mid 0.313
_exptl_crystal_size_min 0.271
_refine_diff_density_max 1.350
_refine_diff_density_min -0.771
_refine_diff_density_rms 0.076
_refine_ls_extinction_method none
_refine_ls_goodness_of_fit_ref 1.038
_refine_ls_hydrogen_treatment constr
_refine_ls_matrix_type full
_refine_ls_number_parameters 3459
_refine_ls_number_reflns 67480
_refine_ls_number_restraints 121
_refine_ls_restrained_S_all 1.044
_refine_ls_R_factor_all 0.0654
_refine_ls_R_factor_gt 0.0570
_refine_ls_shift/su_max 0.002
_refine_ls_shift/su_mean 0.000
_refine_ls_structure_factor_coef Fsqd
_refine_ls_weighting_details 'w=1/[\s^2^(Fo^2^)+(0.0845P)^2^+15.8895P] where P=(Fo^2^+2Fc^2^)/3'
_refine_ls_weighting_scheme calc
_refine_ls_wR_factor_gt 0.1563
_refine_ls_wR_factor_ref 0.1636
_reflns_Friedel_coverage 0.000
_reflns_number_gt 57662
_reflns_number_total 67480
_reflns_threshold_expression 'I > 2\s(I)'
_cod_data_source_file ja7b04861_si_015.cif
_cod_data_source_block shelx
_cod_original_cell_volume 16347.4(4)
_cod_database_code 4126362
_shelx_shelxl_version_number 2016/6
_shelx_space_group_comment
;
The symmetry employed for this shelxl refinement is uniquely defined
by the following loop, which should always be used as a source of
symmetry information in preference to the above space-group names.
They are only intended as comments.
;

loop_
_space_group_symop_operation_xyz
'x, y, z'
'-x, -y, -z'

loop_
_atom_site_label
_atom_site_type_symbol
_atom_site_fract_x
_atom_site_fract_y
_atom_site_fract_z
_atom_site_U_iso_or_equiv
_atom_site_adp_type
_atom_site_occupancy
_atom_site_site_symmetry_order
_atom_site_calc_flag
_atom_site_refinement_flags_posn
_atom_site_refinement_flags_adp
_atom_site_refinement_flags_occupancy
_atom_site_disorder_assembly
_atom_site_disorder_group
Zn1 Zn 0.50488(2) 0.68696(2) 0.16060(2) 0.02454(7) Uani 1 1 d . . . . .
Zn2 Zn 0.42152(2) 0.57404(2) 0.20740(2) 0.02601(7) Uani 1 1 d . . . . .
O1 O 0.51817(8) 0.59451(8) 0.18505(7) 0.0305(4) Uani 1 1 d . . . . .
O2 O 0.43137(8) 0.64941(8) 0.22383(6) 0.0302(4) Uani 1 1 d . . . . .
O3 O 0.44196(9) 0.64516(9) 0.14537(6) 0.0344(4) Uani 1 1 d . . . . .
O4 O 0.63374(8) 0.75482(8) 0.11781(7) 0.0321(4) Uani 1 1 d . . . . .
O5 O 0.55171(9) 0.80712(8) 0.15562(7) 0.0349(4) Uani 1 1 d . . . . .
O6 O 0.55938(9) 0.80458(8) 0.08234(7) 0.0351(4) Uani 1 1 d . . . . .
O7 O 0.39424(8) 0.43947(8) 0.26101(7) 0.0356(4) Uani 1 1 d . . . . .
O8 O 0.30494(9) 0.49686(9) 0.27930(7) 0.0374(4) Uani 1 1 d . . . . .
O9 O 0.33814(9) 0.47836(9) 0.20839(7) 0.0373(4) Uani 1 1 d . . . . .
N1 N 0.60285(9) 0.69735(9) 0.14320(7) 0.0272(4) Uani 1 1 d . . . . .
N2 N 0.44312(10) 0.48594(9) 0.23792(8) 0.0290(4) Uani 1 1 d . . . . .
N3 N 0.50340(10) 0.76032(9) 0.18137(7) 0.0289(4) Uani 1 1 d . . . . .
N4 N 0.33957(10) 0.55211(10) 0.26505(8) 0.0296(4) Uani 1 1 d . . . . .
N5 N 0.51834(10) 0.75300(10) 0.09637(7) 0.0298(4) Uani 1 1 d . . . . .
N6 N 0.36899(10) 0.53570(10) 0.18178(8) 0.0317(4) Uani 1 1 d . . . . .
N7 N 0.93867(12) 0.93252(13) 0.04104(10) 0.0464(6) Uani 1 1 d . . . . .
N8 N 0.55906(14) 1.13471(12) 0.01767(10) 0.0510(7) Uani 1 1 d . . . . .
N9 N 0.33147(18) 0.11348(13) 0.32240(13) 0.0607(8) Uani 1 1 d . . . . .
N10 N -0.00377(14) 0.38682(14) 0.29860(13) 0.0587(8) Uani 1 1 d . . . . .
C1 C 0.56320(11) 0.56579(11) 0.19502(9) 0.0282(5) Uani 1 1 d . . . . .
C2 C 0.62459(12) 0.59532(12) 0.17894(10) 0.0324(5) Uani 1 1 d . . . . .
C3 C 0.67202(13) 0.56384(13) 0.19077(12) 0.0417(7) Uani 1 1 d . . . . .
H3 H 0.712543 0.584604 0.179236 0.050 Uiso 1 1 calc R U . . .
C4 C 0.66287(13) 0.50341(13) 0.21868(12) 0.0424(7) Uani 1 1 d . . . . .
C5 C 0.60344(13) 0.47416(12) 0.23344(11) 0.0386(6) Uani 1 1 d . . . . .
H5 H 0.595836 0.432771 0.251811 0.046 Uiso 1 1 calc R U . . .
C6 C 0.55395(12) 0.50344(11) 0.22222(9) 0.0301(5) Uani 1 1 d . . . . .
C7 C 0.64106(12) 0.65889(11) 0.15161(9) 0.0309(5) Uani 1 1 d . . . . .
H7 H 0.684082 0.673193 0.138823 0.037 Uiso 1 1 calc R U . . .
C8 C 0.49452(12) 0.46673(11) 0.24117(9) 0.0299(5) Uani 1 1 d . . . . .
H8 H 0.493705 0.425123 0.257270 0.036 Uiso 1 1 calc R U . . .
C9 C 0.71505(15) 0.47246(15) 0.23452(13) 0.0491(8) Uani 1 1 d . . . . .
C10 C 0.7184(3) 0.4897(3) 0.2730(2) 0.0820(15) Uani 1 1 d . . . . .
H10A H 0.725738 0.533513 0.263203 0.123 Uiso 1 1 calc R U . . .
H10B H 0.679090 0.475180 0.298228 0.123 Uiso 1 1 calc R U . . .
H10C H 0.752625 0.471385 0.282291 0.123 Uiso 1 1 calc R U . . .
C11 C 0.77759(17) 0.4946(2) 0.19695(17) 0.0732(14) Uani 1 1 d . . . . .
H11A H 0.784773 0.538461 0.186998 0.110 Uiso 1 1 calc R U . . .
H11B H 0.810705 0.476432 0.207720 0.110 Uiso 1 1 calc R U . . .
H11C H 0.777613 0.483163 0.171901 0.110 Uiso 1 1 calc R U . . .
C12 C 0.70393(18) 0.40573(16) 0.24976(17) 0.0621(11) Uani 1 1 d . . . . .
H12A H 0.663577 0.391588 0.273987 0.093 Uiso 1 1 calc R U . . .
H12B H 0.703902 0.394239 0.224752 0.093 Uiso 1 1 calc R U . . .
H12C H 0.736995 0.387509 0.260571 0.093 Uiso 1 1 calc R U . . .
C13 C 0.40817(12) 0.73349(12) 0.24674(9) 0.0317(5) Uani 1 1 d . . . . .
C14 C 0.36688(14) 0.75921(14) 0.27513(11) 0.0392(6) Uani 1 1 d . . . . .
H14 H 0.378547 0.798489 0.272952 0.047 Uiso 1 1 calc R U . . .
C15 C 0.30989(14) 0.72957(15) 0.30611(11) 0.0424(7) Uani 1 1 d . . . . .
C16 C 0.29576(13) 0.67163(14) 0.30923(10) 0.0377(6) Uani 1 1 d . . . . .
H16 H 0.257572 0.649751 0.330833 0.045 Uiso 1 1 calc R U . . .
C17 C 0.33538(12) 0.64378(12) 0.28185(9) 0.0305(5) Uani 1 1 d . . . . .
C18 C 0.39298(11) 0.67465(12) 0.24948(8) 0.0273(5) Uani 1 1 d . . . . .
C19 C 0.46445(13) 0.77164(12) 0.21423(10) 0.0341(6) Uani 1 1 d . . . . .
H19 H 0.473222 0.808180 0.217567 0.041 Uiso 1 1 calc R U . . .
C20 C 0.31195(12) 0.58386(12) 0.28795(9) 0.0317(5) Uani 1 1 d . . . . .
H20 H 0.272905 0.566919 0.310829 0.038 Uiso 1 1 calc R U . . .
C21 C 0.26332(15) 0.75971(16) 0.33484(11) 0.0564(9) Uani 1 1 d D . . . .
C22A C 0.2607(3) 0.7326(3) 0.38253(18) 0.0939(19) Uani 0.681(5) 1 d D U P A 1
H22A H 0.250251 0.688998 0.393495 0.141 Uiso 0.681(5) 1 calc R U P A 1
H22B H 0.301340 0.741314 0.384105 0.141 Uiso 0.681(5) 1 calc R U P A 1
H22C H 0.228898 0.749919 0.401049 0.141 Uiso 0.681(5) 1 calc R U P A 1
C22B C 0.3003(5) 0.7864(6) 0.3560(4) 0.0939(19) Uani 0.319(5) 1 d D U P A 2
H22D H 0.317650 0.754094 0.374268 0.141 Uiso 0.319(5) 1 calc R U P A 2
H22E H 0.334179 0.815889 0.332283 0.141 Uiso 0.319(5) 1 calc R U P A 2
H22F H 0.272476 0.806090 0.374771 0.141 Uiso 0.319(5) 1 calc R U P A 2
C23A C 0.2796(3) 0.8279(2) 0.3168(2) 0.105(3) Uani 0.681(5) 1 d D U P A 1
H23A H 0.281095 0.844750 0.285810 0.158 Uiso 0.681(5) 1 calc R U P A 1
H23B H 0.247867 0.845615 0.335067 0.158 Uiso 0.681(5) 1 calc R U P A 1
H23C H 0.320308 0.837011 0.318124 0.158 Uiso 0.681(5) 1 calc R U P A 1
C23B C 0.2368(6) 0.8102(5) 0.3067(4) 0.105(3) Uani 0.319(5) 1 d D . P A 2
H23D H 0.270993 0.838642 0.282297 0.158 Uiso 0.319(5) 1 calc R U P A 2
H23E H 0.211581 0.793552 0.294251 0.158 Uiso 0.319(5) 1 calc R U P A 2
H23F H 0.210816 0.831078 0.325353 0.158 Uiso 0.319(5) 1 calc R U P A 2
C24A C 0.1979(2) 0.7486(3) 0.3332(2) 0.0750(15) Uani 0.681(5) 1 d D U P A 1
H24A H 0.199144 0.766087 0.302256 0.112 Uiso 0.681(5) 1 calc R U P A 1
H24B H 0.185375 0.705245 0.344800 0.112 Uiso 0.681(5) 1 calc R U P A 1
H24C H 0.167813 0.767411 0.351541 0.112 Uiso 0.681(5) 1 calc R U P A 1
C24B C 0.2104(4) 0.7151(4) 0.3730(3) 0.0750(15) Uani 0.319(5) 1 d D U P A 2
H24D H 0.227827 0.682535 0.391081 0.112 Uiso 0.319(5) 1 calc R U P A 2
H24E H 0.184321 0.735775 0.391790 0.112 Uiso 0.319(5) 1 calc R U P A 2
H24F H 0.185085 0.698249 0.360688 0.112 Uiso 0.319(5) 1 calc R U P A 2
C25 C 0.42507(12) 0.65544(12) 0.11065(9) 0.0296(5) Uani 1 1 d . . . . .
C26 C 0.44761(13) 0.70874(13) 0.07246(9) 0.0335(5) Uani 1 1 d . . . . .
C27 C 0.42666(14) 0.71887(13) 0.03618(10) 0.0374(6) Uani 1 1 d . . . . .
H27 H 0.442318 0.754856 0.010846 0.045 Uiso 1 1 calc R U . . .
C28 C 0.38397(15) 0.67818(14) 0.03611(10) 0.0398(6) Uani 1 1 d . . . . .
C29 C 0.36293(14) 0.62625(13) 0.07326(10) 0.0375(6) Uani 1 1 d . . . . .
H29 H 0.333615 0.597851 0.074087 0.045 Uiso 1 1 calc R U . . .
C30 C 0.38280(13) 0.61349(13) 0.10981(9) 0.0334(5) Uani 1 1 d . . . . .
C31 C 0.49169(13) 0.75562(12) 0.06811(9) 0.0339(5) Uani 1 1 d . . . . .
H31 H 0.501557 0.791083 0.042209 0.041 Uiso 1 1 calc R U . . .
C32 C 0.35752(13) 0.55633(13) 0.14541(10) 0.0337(5) Uani 1 1 d . . . . .
H32 H 0.329606 0.531623 0.141413 0.040 Uiso 1 1 calc R U . . .
C33 C 0.35649(18) 0.69060(17) -0.00150(12) 0.0487(8) Uani 1 1 d . . . . .
C34 C 0.3934(2) 0.74286(18) -0.04335(12) 0.0588(9) Uani 1 1 d . . . . .
H34A H 0.394404 0.779051 -0.036008 0.088 Uiso 1 1 calc R U . . .
H34B H 0.436058 0.733273 -0.055122 0.088 Uiso 1 1 calc R U . . .
H34C H 0.373693 0.749970 -0.065897 0.088 Uiso 1 1 calc R U . . .
C35 C 0.3565(2) 0.6360(2) -0.01473(14) 0.0687(12) Uani 1 1 d . . . . .
H35A H 0.332975 0.601267 0.011571 0.103 Uiso 1 1 calc R U . . .
H35B H 0.337085 0.644047 -0.037536 0.103 Uiso 1 1 calc R U . . .
H35C H 0.399450 0.627350 -0.026760 0.103 Uiso 1 1 calc R U . . .
C36 C 0.2890(2) 0.7045(3) 0.01636(15) 0.0750(13) Uani 1 1 d . . . . .
H36A H 0.288534 0.739707 0.024990 0.113 Uiso 1 1 calc R U . . .
H36B H 0.270508 0.712698 -0.006976 0.113 Uiso 1 1 calc R U . . .
H36C H 0.264821 0.669813 0.042457 0.113 Uiso 1 1 calc R U . . .
C37 C 0.63946(12) 0.86685(11) 0.08836(9) 0.0296(5) Uani 1 1 d . . . . .
C38 C 0.70255(12) 0.87055(11) 0.08274(9) 0.0295(5) Uani 1 1 d . . . . .
H38 H 0.719865 0.834850 0.094694 0.035 Uiso 1 1 calc R U . . .
C39 C 0.74163(13) 0.92523(12) 0.06000(9) 0.0308(5) Uani 1 1 d . . . . .
C40 C 0.71510(13) 0.97775(12) 0.04448(9) 0.0326(5) Uani 1 1 d . . . . .
H40 H 0.740657 1.015040 0.028725 0.039 Uiso 1 1 calc R U . . .
C41 C 0.65164(13) 0.97615(12) 0.05180(9) 0.0320(5) Uani 1 1 d . . . . .
C42 C 0.61515(12) 0.92066(12) 0.07262(10) 0.0335(5) Uani 1 1 d . . . . .
H42 H 0.572224 0.919612 0.076170 0.040 Uiso 1 1 calc R U . . .
C43 C 0.80960(12) 0.92739(12) 0.05327(9) 0.0321(5) Uani 1 1 d . . . . .
C44 C 0.83734(14) 0.87694(13) 0.07132(10) 0.0386(6) Uani 1 1 d . . . . .
H44 H 0.812877 0.839242 0.088569 0.046 Uiso 1 1 calc R U . . .
C45 C 0.90061(15) 0.88176(14) 0.06412(11) 0.0436(7) Uani 1 1 d . . . . .
H45 H 0.917961 0.846325 0.076539 0.052 Uiso 1 1 calc R U . . .
C46 C 0.91254(15) 0.98055(15) 0.02281(14) 0.0518(8) Uani 1 1 d . . . . .
H46 H 0.938485 1.017447 0.005612 0.062 Uiso 1 1 calc R U . . .
C47 C 0.85023(14) 0.98025(14) 0.02727(13) 0.0466(7) Uani 1 1 d . . . . .
H47 H 0.835004 1.015913 0.012700 0.056 Uiso 1 1 calc R U . . .
C48 C 0.62167(13) 1.03227(12) 0.03948(10) 0.0348(6) Uani 1 1 d . . . . .
C49 C 0.64572(16) 1.07838(14) -0.00084(12) 0.0461(7) Uani 1 1 d . . . . .
H49 H 0.684199 1.076346 -0.022154 0.055 Uiso 1 1 calc R U . . .
C50 C 0.61331(18) 1.12810(16) -0.01022(13) 0.0570(9) Uani 1 1 d . . . . .
H50 H 0.630909 1.159602 -0.038404 0.068 Uiso 1 1 calc R U . . .
C51 C 0.53851(18) 1.09106(17) 0.05721(13) 0.0560(9) Uani 1 1 d . . . . .
H51 H 0.501200 1.095254 0.078588 0.067 Uiso 1 1 calc R U . . .
C52 C 0.56723(17) 1.03980(16) 0.06977(12) 0.0518(8) Uani 1 1 d . . . . .
H52 H 0.549852 1.010089 0.098835 0.062 Uiso 1 1 calc R U . . .
C53 C 0.28649(12) 0.39553(12) 0.27853(9) 0.0319(5) Uani 1 1 d . . . . .
C54 C 0.22318(12) 0.40128(13) 0.28533(10) 0.0341(5) Uani 1 1 d . . . . .
H54 H 0.209340 0.440156 0.279636 0.041 Uiso 1 1 calc R U . . .
C55 C 0.18027(13) 0.35167(13) 0.30015(10) 0.0354(6) Uani 1 1 d . . . . .
C56 C 0.20055(13) 0.29444(13) 0.30932(10) 0.0358(6) Uani 1 1 d . . . . .
H56 H 0.171363 0.260099 0.320114 0.043 Uiso 1 1 calc R U . . .
C57 C 0.26345(13) 0.28719(12) 0.30276(9) 0.0325(5) Uani 1 1 d . . . . .
C58 C 0.30525(12) 0.33823(12) 0.28733(9) 0.0322(5) Uani 1 1 d . . . . .
H58 H 0.348018 0.333587 0.282695 0.039 Uiso 1 1 calc R U . . .
C59 C 0.28657(14) 0.22730(13) 0.31003(10) 0.0355(6) Uani 1 1 d . . . . .
C60 C 0.34386(16) 0.21639(15) 0.31585(13) 0.0463(7) Uani 1 1 d . . . . .
H60 H 0.368800 0.247626 0.316006 0.056 Uiso 1 1 calc R U . . .
C61 C 0.3641(2) 0.16037(17) 0.32135(16) 0.0603(10) Uani 1 1 d . . . . .
H61 H 0.403636 0.154580 0.324594 0.072 Uiso 1 1 calc R U . . .
C62 C 0.27675(19) 0.12396(15) 0.31673(13) 0.0510(8) Uani 1 1 d . . . . .
H62 H 0.252700 0.091607 0.317154 0.061 Uiso 1 1 calc R U . . .
C63 C 0.25292(16) 0.17876(14) 0.31032(11) 0.0416(6) Uani 1 1 d . . . . .
H63 H 0.213902 0.183457 0.306124 0.050 Uiso 1 1 calc R U . . .
C64 C 0.11504(13) 0.36146(13) 0.30246(11) 0.0382(6) Uani 1 1 d . . . . .
C65 C 0.08539(14) 0.40640(15) 0.31615(11) 0.0424(7) Uani 1 1 d . . . . .
H65 H 0.105377 0.429668 0.326678 0.051 Uiso 1 1 calc R U . . .
C66 C 0.02656(16) 0.41707(17) 0.31434(13) 0.0496(8) Uani 1 1 d . . . . .
H66 H 0.006533 0.447148 0.324690 0.060 Uiso 1 1 calc R U . . .
C67 C 0.02587(18) 0.34486(17) 0.28439(16) 0.0590(10) Uani 1 1 d . . . . .
H67 H 0.006054 0.323872 0.272279 0.071 Uiso 1 1 calc R U . . .
C68 C 0.08425(16) 0.33016(15) 0.28636(14) 0.0505(8) Uani 1 1 d . . . . .
H68 H 0.102721 0.298971 0.276744 0.061 Uiso 1 1 calc R U . . .
B1 B 0.59377(14) 0.80452(13) 0.11235(10) 0.0293(6) Uani 1 1 d . . . . .
B2 B 0.33373(14) 0.45599(14) 0.25564(11) 0.0322(6) Uani 1 1 d . . . . .
Zn3 Zn 0.10754(2) 0.93847(2) 0.29117(2) 0.02531(7) Uani 1 1 d . . . . .
Zn4 Zn 0.02280(2) 0.82692(2) 0.33587(2) 0.02430(7) Uani 1 1 d . . . . .
O10 O 0.09777(8) 0.86476(8) 0.27338(6) 0.0311(4) Uani 1 1 d . . . . .
O11 O 0.08458(10) 0.86630(9) 0.35320(6) 0.0370(4) Uani 1 1 d . . . . .
O12 O 0.01104(8) 0.91935(8) 0.31189(7) 0.0328(4) Uani 1 1 d . . . . .
O13 O 0.22530(10) 1.01577(9) 0.22183(7) 0.0417(5) Uani 1 1 d . . . . .
O14 O 0.19211(11) 1.03138(9) 0.29364(7) 0.0423(5) Uani 1 1 d . . . . .
O15 O 0.13649(9) 1.07287(9) 0.24123(7) 0.0367(4) Uani 1 1 d . . . . .
O16 O -0.02318(9) 0.70785(9) 0.33877(7) 0.0350(4) Uani 1 1 d . . . . .
O17 O -0.03598(10) 0.70840(9) 0.41360(7) 0.0391(4) Uani 1 1 d . . . . .
O18 O -0.10599(8) 0.76050(8) 0.37490(7) 0.0341(4) Uani 1 1 d . . . . .
N11 N 0.19054(10) 0.96063(10) 0.23480(8) 0.0307(4) Uani 1 1 d . . . . .
N12 N 0.02535(10) 0.75457(10) 0.31411(8) 0.0287(4) Uani 1 1 d . . . . .
N13 N 0.15967(11) 0.97433(10) 0.31910(8) 0.0335(5) Uani 1 1 d . . . . .
N14 N 0.00590(10) 0.75913(10) 0.40035(8) 0.0302(4) Uani 1 1 d . . . . .
N15 N 0.08659(10) 1.02741(10) 0.26343(8) 0.0301(4) Uani 1 1 d . . . . .
N16 N -0.07466(10) 0.81823(9) 0.35198(7) 0.0284(4) Uani 1 1 d . . . . .
N17 N 0.54117(17) 1.14513(17) 0.18655(19) 0.0842(14) Uani 1 1 d . . . . .
N18 N 0.18990(15) 1.39716(13) 0.17922(13) 0.0561(8) Uani 1 1 d . . . . .
N19 N -0.05193(15) 0.37045(13) 0.47588(11) 0.0540(7) Uani 1 1 d . . . . .
N20 N -0.37296(14) 0.59004(15) 0.37653(12) 0.0545(7) Uani 1 1 d . . . . .
C69 C 0.13705(12) 0.83977(12) 0.24814(9) 0.0287(5) Uani 1 1 d . . . . .
C70 C 0.19601(12) 0.86977(12) 0.21701(9) 0.0304(5) Uani 1 1 d . . . . .
C71 C 0.23654(13) 0.84103(13) 0.19083(9) 0.0336(5) Uani 1 1 d . . . . .
H71 H 0.275816 0.862080 0.170561 0.040 Uiso 1 1 calc R U . . .
C72 C 0.22223(13) 0.78343(13) 0.19302(9) 0.0346(6) Uani 1 1 d . . . . .
C73 C 0.16422(13) 0.75468(13) 0.22288(10) 0.0352(6) Uani 1 1 d . . . . .
H73 H 0.152385 0.715557 0.224847 0.042 Uiso 1 1 calc R U . . .
C74 C 0.12222(12) 0.78097(12) 0.25034(9) 0.0313(5) Uani 1 1 d . . . . .
C75 C 0.21902(13) 0.92893(12) 0.21203(9) 0.0337(5) Uani 1 1 d . . . . .
H75 H 0.258697 0.945712 0.189948 0.040 Uiso 1 1 calc R U . . .
C76 C 0.06584(12) 0.74300(12) 0.28219(10) 0.0331(5) Uani 1 1 d . . . . .
H76 H 0.058137 0.705996 0.279119 0.040 Uiso 1 1 calc R U . . .
C77 C 0.26796(14) 0.75084(14) 0.16543(11) 0.0402(6) Uani 1 1 d . . . . .
C78 C 0.3342(2) 0.7783(3) 0.1505(2) 0.101(2) Uani 1 1 d . . . . .
H78A H 0.344678 0.775826 0.176663 0.151 Uiso 1 1 calc R U . . .
H78B H 0.362629 0.756397 0.133882 0.151 Uiso 1 1 calc R U . . .
H78C H 0.338349 0.820571 0.131114 0.151 Uiso 1 1 calc R U . . .
C79 C 0.2653(2) 0.6850(2) 0.19379(15) 0.0723(13) Uani 1 1 d . . . . .
H79A H 0.276348 0.682177 0.219827 0.108 Uiso 1 1 calc R U . . .
H79B H 0.223097 0.665253 0.203834 0.108 Uiso 1 1 calc R U . . .
H79C H 0.294778 0.665135 0.175975 0.108 Uiso 1 1 calc R U . . .
C80 C 0.2509(3) 0.7542(3) 0.12581(15) 0.0855(17) Uani 1 1 d . . . . .
H80A H 0.207946 0.736231 0.136017 0.128 Uiso 1 1 calc R U . . .
H80B H 0.254740 0.796332 0.106379 0.128 Uiso 1 1 calc R U . . .
H80C H 0.279019 0.732158 0.109146 0.128 Uiso 1 1 calc R U . . .
C81 C 0.09923(12) 0.85439(12) 0.38897(9) 0.0295(5) Uani 1 1 d . . . . .
C82 C 0.14138(14) 0.89506(13) 0.39150(9) 0.0336(5) Uani 1 1 d . . . . .
C83 C 0.15889(15) 0.88064(14) 0.42924(10) 0.0386(6) Uani 1 1 d . . . . .
H83 H 0.187253 0.908524 0.429911 0.046 Uiso 1 1 calc R U . . .
C84 C 0.13673(15) 0.82764(14) 0.46554(10) 0.0401(6) Uani 1 1 d . . . . .
C85 C 0.09461(14) 0.78842(13) 0.46353(9) 0.0356(6) Uani 1 1 d . . . . .
H85 H 0.078142 0.751870 0.488201 0.043 Uiso 1 1 calc R U . . .
C86 C 0.07543(12) 0.80064(12) 0.42654(9) 0.0303(5) Uani 1 1 d . . . . .
C87 C 0.16875(14) 0.95255(13) 0.35639(10) 0.0362(6) Uani 1 1 d . . . . .
H87 H 0.196088 0.976367 0.361562 0.043 Uiso 1 1 calc R U . . .
C88 C 0.03077(13) 0.75531(12) 0.42984(9) 0.0322(5) Uani 1 1 d . . . . .
H88 H 0.018969 0.719959 0.455908 0.039 Uiso 1 1 calc R U . . .
C89 C 0.1598(2) 0.81461(18) 0.50510(12) 0.0616(11) Uani 1 1 d . . . . .
C90 C 0.2309(3) 0.8174(3) 0.4879(2) 0.120(3) Uani 1 1 d . . . . .
H90A H 0.248583 0.856941 0.464801 0.180 Uiso 1 1 calc R U . . .
H90B H 0.246119 0.811054 0.512664 0.180 Uiso 1 1 calc R U . . .
H90C H 0.243490 0.786067 0.475186 0.180 Uiso 1 1 calc R U . . .
C91 C 0.1408(4) 0.8617(2) 0.52653(16) 0.112(3) Uani 1 1 d . . . . .
H91A H 0.157778 0.901832 0.504057 0.168 Uiso 1 1 calc R U . . .
H91B H 0.095330 0.859484 0.538450 0.168 Uiso 1 1 calc R U . . .
H91C H 0.157220 0.854253 0.550866 0.168 Uiso 1 1 calc R U . . .
C92 C 0.1329(2) 0.75351(18) 0.54070(13) 0.0645(11) Uani 1 1 d . . . . .
H92A H 0.144473 0.722332 0.527680 0.097 Uiso 1 1 calc R U . . .
H92B H 0.149308 0.746686 0.564947 0.097 Uiso 1 1 calc R U . . .
H92C H 0.087418 0.751917 0.552530 0.097 Uiso 1 1 calc R U . . .
C93 C -0.03439(12) 0.95014(12) 0.30444(10) 0.0321(5) Uani 1 1 d . . . . .
C94 C -0.02505(13) 1.01315(12) 0.27991(11) 0.0371(6) Uani 1 1 d . . . . .
C95 C -0.07511(14) 1.04463(13) 0.27238(14) 0.0529(9) Uani 1 1 d . . . . .
H95 H -0.067337 1.086673 0.255915 0.064 Uiso 1 1 calc R U . . .
C96 C -0.13553(15) 1.01711(14) 0.28789(16) 0.0594(11) Uani 1 1 d . . . . .
C97 C -0.14453(14) 0.95522(14) 0.31173(14) 0.0514(9) Uani 1 1 d . . . . .
H97 H -0.185176 0.934935 0.322620 0.062 Uiso 1 1 calc R U . . .
C98 C -0.09624(13) 0.92166(13) 0.32030(11) 0.0384(6) Uani 1 1 d . . . . .
C99 C 0.03555(13) 1.04852(12) 0.26135(10) 0.0347(6) Uani 1 1 d . . . . .
H99 H 0.037172 1.090631 0.246534 0.042 Uiso 1 1 calc R U . . .
C100 C -0.11265(12) 0.85748(12) 0.34456(10) 0.0338(6) Uani 1 1 d . . . . .
H100 H -0.155589 0.843153 0.356042 0.041 Uiso 1 1 calc R U . . .
C101 C -0.18972(16) 1.05179(16) 0.2775(2) 0.0792(17) Uani 1 1 d . . . . .
C102 C -0.17950(17) 1.11647(16) 0.27023(17) 0.0676(13) Uani 1 1 d . . . . .
H10D H -0.138462 1.133554 0.247522 0.101 Uiso 1 1 calc R U . . .
H10E H -0.211772 1.137889 0.260078 0.101 Uiso 1 1 calc R U . . .
H10F H -0.181505 1.120636 0.298304 0.101 Uiso 1 1 calc R U . . .
C103 C -0.1922(2) 1.0497(2) 0.23117(19) 0.0785(14) Uani 1 1 d . . . . .
H10G H -0.152854 1.068842 0.207018 0.118 Uiso 1 1 calc R U . . .
H10H H -0.198795 1.007815 0.233999 0.118 Uiso 1 1 calc R U . . .
H10I H -0.226569 1.071292 0.224355 0.118 Uiso 1 1 calc R U . . .
C104 C -0.25063(17) 1.02218(18) 0.3113(2) 0.091(2) Uani 1 1 d . . . . .
H10J H -0.254610 0.979805 0.314527 0.137 Uiso 1 1 calc R U . . .
H10K H -0.253731 1.024899 0.339975 0.137 Uiso 1 1 calc R U . . .
H10L H -0.283998 1.042152 0.301749 0.137 Uiso 1 1 calc R U . . .
C105 C 0.24398(13) 1.11639(12) 0.22397(9) 0.0307(5) Uani 1 1 d . . . . .
C106 C 0.30804(13) 1.11337(12) 0.21442(10) 0.0341(5) Uani 1 1 d . . . . .
H106 H 0.323774 1.075411 0.218390 0.041 Uiso 1 1 calc R U . . .
C107 C 0.34937(13) 1.16484(13) 0.19920(10) 0.0356(6) Uani 1 1 d . . . . .
C108 C 0.32658(13) 1.22064(12) 0.19176(10) 0.0359(6) Uani 1 1 d . . . . .
H108 H 0.354558 1.255904 0.180836 0.043 Uiso 1 1 calc R U . . .
C109 C 0.26296(13) 1.22552(12) 0.20015(9) 0.0320(5) Uani 1 1 d . . . . .
C110 C 0.22274(12) 1.17286(12) 0.21661(9) 0.0312(5) Uani 1 1 d . . . . .
H110 H 0.179395 1.175751 0.222981 0.037 Uiso 1 1 calc R U . . .
C111 C 0.41620(14) 1.15908(13) 0.19326(12) 0.0430(7) Uani 1 1 d . . . . .
C112 C 0.44966(18) 1.12073(18) 0.17374(16) 0.0588(9) Uani 1 1 d . . . . .
H112 H 0.430589 1.098025 0.162322 0.071 Uiso 1 1 calc R U . . .
C113 C 0.5112(2) 1.1157(2) 0.1710(2) 0.0787(14) Uani 1 1 d . . . . .
H113 H 0.533291 1.089480 0.157041 0.094 Uiso 1 1 calc R U . . .
C114 C 0.5086(2) 1.18083(19) 0.2058(2) 0.0773(15) Uani 1 1 d . . . . .
H114 H 0.528380 1.201628 0.218040 0.093 Uiso 1 1 calc R U . . .
C115 C 0.44760(17) 1.18991(16) 0.20926(16) 0.0588(10) Uani 1 1 d . . . . .
H115 H 0.427261 1.217309 0.222618 0.071 Uiso 1 1 calc R U . . .
C116 C 0.23830(13) 1.28481(13) 0.19258(10) 0.0350(6) Uani 1 1 d . . . . .
C117 C 0.26889(14) 1.33384(13) 0.19321(10) 0.0372(6) Uani 1 1 d . . . . .
H117 H 0.307181 1.330238 0.198542 0.045 Uiso 1 1 calc R U . . .
C118 C 0.24363(16) 1.38800(14) 0.18606(13) 0.0463(7) Uani 1 1 d . . . . .
H118 H 0.266279 1.420976 0.186029 0.056 Uiso 1 1 calc R U . . .
C119 C 0.15982(18) 1.34947(17) 0.17929(16) 0.0582(10) Uani 1 1 d . . . . .
H119 H 0.120974 1.354243 0.174830 0.070 Uiso 1 1 calc R U . . .
C120 C 0.18169(16) 1.29382(15) 0.18543(13) 0.0468(8) Uani 1 1 d . . . . .
H120 H 0.158371 1.261837 0.184788 0.056 Uiso 1 1 calc R U . . .
C121 C -0.11255(11) 0.64852(12) 0.40156(9) 0.0281(5) Uani 1 1 d . . . . .
C122 C -0.09305(12) 0.59349(12) 0.42164(9) 0.0297(5) Uani 1 1 d . . . . .
H122 H -0.057042 0.593238 0.429624 0.036 Uiso 1 1 calc R U . . .
C123 C -0.12494(12) 0.53891(12) 0.43031(9) 0.0316(5) Uani 1 1 d . . . . .
C124 C -0.17926(13) 0.53976(12) 0.42026(10) 0.0341(5) Uani 1 1 d . . . . .
H124 H -0.201142 0.502853 0.425705 0.041 Uiso 1 1 calc R U . . .
C125 C -0.20207(12) 0.59371(12) 0.40236(9) 0.0309(5) Uani 1 1 d . . . . .
C126 C -0.16803(12) 0.64783(12) 0.39286(9) 0.0288(5) Uani 1 1 d . . . . .
H126 H -0.182898 0.684841 0.380255 0.035 Uiso 1 1 calc R U . . .
C127 C -0.09959(13) 0.48095(13) 0.44688(10) 0.0361(6) Uani 1 1 d . . . . .
C128 C -0.08555(17) 0.46243(16) 0.48561(12) 0.0505(8) Uani 1 1 d . . . . .
H128 H -0.091125 0.487334 0.502890 0.061 Uiso 1 1 calc R U . . .
C129 C -0.06323(19) 0.40711(18) 0.49896(13) 0.0579(9) Uani 1 1 d . . . . .
H129 H -0.055490 0.394510 0.526322 0.070 Uiso 1 1 calc R U . . .
C130 C -0.06343(17) 0.38954(15) 0.43807(13) 0.0504(8) Uani 1 1 d . . . . .
H130 H -0.054294 0.365090 0.420317 0.060 Uiso 1 1 calc R U . . .
C131 C -0.08814(15) 0.44339(14) 0.42257(11) 0.0432(7) Uani 1 1 d . . . . .
H131 H -0.096974 0.454088 0.395688 0.052 Uiso 1 1 calc R U . . .
C132 C -0.26003(13) 0.59377(13) 0.39210(10) 0.0346(6) Uani 1 1 d . . . . .
C133 C -0.27506(16) 0.55162(15) 0.37637(12) 0.0454(7) Uani 1 1 d . . . . .
H133 H -0.247119 0.523152 0.370468 0.054 Uiso 1 1 calc R U . . .
C134 C -0.33132(18) 0.55145(18) 0.36933(14) 0.0561(9) Uani 1 1 d . . . . .
H134 H -0.340800 0.522019 0.358732 0.067 Uiso 1 1 calc R U . . .
C135 C -0.35701(15) 0.63148(16) 0.39014(12) 0.0477(7) Uani 1 1 d . . . . .
H135 H -0.385312 0.660129 0.394901 0.057 Uiso 1 1 calc R U . . .
C136 C -0.30162(14) 0.63568(14) 0.39787(11) 0.0396(6) Uani 1 1 d . . . . .
H136 H -0.292439 0.666880 0.406985 0.048 Uiso 1 1 calc R U . . .
B3 B 0.19668(14) 1.05559(14) 0.24611(10) 0.0306(6) Uani 1 1 d . . . . .
B4 B -0.06709(13) 0.71001(13) 0.38180(10) 0.0277(5) Uani 1 1 d . . . . .
Zn5 Zn 0.89628(2) 0.71957(2) 0.00023(2) 0.02379(7) Uani 1 1 d . . . . .
Zn6 Zn 0.94168(2) 0.74422(2) -0.09652(2) 0.02332(7) Uani 1 1 d . . . . .
O19 O 0.86678(9) 0.77006(10) -0.05378(6) 0.0357(4) Uani 1 1 d . . . . .
O20 O 0.90750(12) 0.66658(9) -0.03857(7) 0.0455(5) Uani 1 1 d . . . . .
O21 O 0.97852(9) 0.76151(10) -0.05270(6) 0.0359(4) Uani 1 1 d . . . . .
O22 O 0.93457(9) 0.80330(9) -0.18969(6) 0.0307(4) Uani 1 1 d . . . . .
O23 O 0.97525(9) 0.70434(8) -0.17559(6) 0.0334(4) Uani 1 1 d . . . . .
O24 O 1.04106(9) 0.79439(10) -0.18864(6) 0.0361(4) Uani 1 1 d . . . . .
O25 O 0.79980(9) 0.72701(9) 0.08331(6) 0.0346(4) Uani 1 1 d . . . . .
O26 O 0.85291(11) 0.63537(9) 0.09716(6) 0.0376(4) Uani 1 1 d . . . . .
O27 O 0.90795(9) 0.73215(9) 0.08262(6) 0.0327(4) Uani 1 1 d . . . . .
N21 N 0.81518(10) 0.74753(10) 0.03705(7) 0.0300(4) Uani 1 1 d . . . . .
N22 N 0.90409(10) 0.79772(10) -0.14522(7) 0.0262(4) Uani 1 1 d . . . . .
N23 N 0.87106(11) 0.63555(10) 0.05344(7) 0.0315(4) Uani 1 1 d . . . . .
N24 N 0.95343(10) 0.68204(10) -0.12887(7) 0.0292(4) Uani 1 1 d . . . . .
N25 N 0.94179(10) 0.74414(9) 0.03751(7) 0.0276(4) Uani 1 1 d . . . . .
N26 N 1.02917(10) 0.78744(10) -0.14404(7) 0.0275(4) Uani 1 1 d . . . . .
N27 N 0.59214(13) 0.78539(14) 0.27650(10) 0.0495(7) Uani 1 1 d . . . . .
N28 N 0.93691(16) 0.53496(16) 0.30671(10) 0.0572(8) Uani 1 1 d . . . . .
N29 N 0.89390(16) 0.86799(17) -0.40720(11) 0.0586(8) Uani 1 1 d . . . . .
N30 N 1.26369(15) 0.68053(18) -0.35154(12) 0.0627(9) Uani 1 1 d . . . . .
C137 C 0.82048(12) 0.80136(12) -0.05794(9) 0.0299(5) Uani 1 1 d . . . . .
C138 C 0.77406(13) 0.80738(14) -0.02007(9) 0.0350(6) Uani 1 1 d . . . . .
C139 C 0.72590(14) 0.84273(15) -0.02522(10) 0.0405(7) Uani 1 1 d . . . . .
H139 H 0.695506 0.845837 0.000713 0.049 Uiso 1 1 calc R U . . .
C140 C 0.72036(13) 0.87363(15) -0.06656(10) 0.0387(6) Uani 1 1 d . . . . .
C141 C 0.76527(13) 0.86606(14) -0.10349(9) 0.0375(6) Uani 1 1 d . . . . .
H141 H 0.762403 0.885622 -0.132207 0.045 Uiso 1 1 calc R U . . .
C142 C 0.81422(12) 0.83092(13) -0.09995(9) 0.0312(5) Uani 1 1 d . . . . .
C143 C 0.77299(13) 0.77803(14) 0.02549(9) 0.0360(6) Uani 1 1 d . . . . .
H143 H 0.737918 0.781795 0.048749 0.043 Uiso 1 1 calc R U . . .
C144 C 0.85707(12) 0.82779(12) -0.14159(9) 0.0292(5) Uani 1 1 d . . . . .
H144 H 0.849445 0.849930 -0.168243 0.035 Uiso 1 1 calc R U . . .
C145 C 0.67068(16) 0.91679(17) -0.07154(11) 0.0474(8) Uani 1 1 d . . . . .
C146 C 0.6960(3) 0.9787(2) -0.0748(2) 0.0833(16) Uani 1 1 d . . . . .
H14A H 0.734763 0.993663 -0.100508 0.125 Uiso 1 1 calc R U . . .
H14B H 0.665161 1.007267 -0.078531 0.125 Uiso 1 1 calc R U . . .
H14C H 0.704097 0.974328 -0.047405 0.125 Uiso 1 1 calc R U . . .
C147 C 0.65607(15) 0.92561(17) -0.11347(10) 0.0465(8) Uani 1 1 d . . . . .
H14D H 0.694498 0.939488 -0.139557 0.070 Uiso 1 1 calc R U . . .
H14E H 0.637792 0.887390 -0.111347 0.070 Uiso 1 1 calc R U . . .
H14F H 0.626489 0.955657 -0.116600 0.070 Uiso 1 1 calc R U . . .
C148 C 0.61136(18) 0.8955(2) -0.03176(12) 0.0755(15) Uani 1 1 d . . . . .
H14G H 0.620387 0.889686 -0.004493 0.113 Uiso 1 1 calc R U . . .
H14H H 0.581868 0.925615 -0.035072 0.113 Uiso 1 1 calc R U . . .
H14I H 0.593171 0.857349 -0.029818 0.113 Uiso 1 1 calc R U . . .
C149 C 0.90799(14) 0.60870(12) -0.03076(10) 0.0346(6) Uani 1 1 d . . . . .
C150 C 0.89071(14) 0.56606(12) 0.01342(10) 0.0350(6) Uani 1 1 d . . . . .
C151 C 0.89203(15) 0.50438(12) 0.02038(10) 0.0385(6) Uani 1 1 d . . . . .
H151 H 0.880505 0.476563 0.050212 0.046 Uiso 1 1 calc R U . . .
C152 C 0.90932(14) 0.48213(12) -0.01413(11) 0.0380(6) Uani 1 1 d . . . . .
C153 C 0.92454(14) 0.52414(12) -0.05683(10) 0.0359(6) Uani 1 1 d . . . . .
H153 H 0.935251 0.510282 -0.081119 0.043 Uiso 1 1 calc R U . . .
C154 C 0.92499(14) 0.58640(12) -0.06618(10) 0.0342(5) Uani 1 1 d . . . . .
C155 C 0.87305(14) 0.58213(12) 0.05291(9) 0.0355(6) Uani 1 1 d . . . . .
H155 H 0.861923 0.550044 0.080975 0.043 Uiso 1 1 calc R U . . .
C156 C 0.94556(13) 0.62440(12) -0.11298(9) 0.0335(5) Uani 1 1 d . . . . .
H156 H 0.954053 0.604716 -0.133958 0.040 Uiso 1 1 calc R U . . .
C157 C 0.91005(18) 0.41431(14) -0.00541(13) 0.0502(8) Uani 1 1 d . . . . .
C158 C 0.8462(3) 0.38776(18) 0.0016(2) 0.0809(15) Uani 1 1 d . . . . .
H15A H 0.834967 0.408374 -0.024857 0.121 Uiso 1 1 calc R U . . .
H15B H 0.846869 0.344832 0.006341 0.121 Uiso 1 1 calc R U . . .
H15C H 0.815446 0.392911 0.027802 0.121 Uiso 1 1 calc R U . . .
C159 C 0.9278(2) 0.38267(16) 0.03535(17) 0.0681(11) Uani 1 1 d . . . . .
H15D H 0.969100 0.400008 0.030637 0.102 Uiso 1 1 calc R U . . .
H15E H 0.897188 0.387815 0.061620 0.102 Uiso 1 1 calc R U . . .
H15F H 0.928611 0.339735 0.040158 0.102 Uiso 1 1 calc R U . . .
C160 C 0.9587(3) 0.40328(18) -0.04500(18) 0.0924(19) Uani 1 1 d . . . . .
H16A H 0.948902 0.423090 -0.072159 0.139 Uiso 1 1 calc R U . . .
H16B H 1.000129 0.419737 -0.049165 0.139 Uiso 1 1 calc R U . . .
H16C H 0.958244 0.359968 -0.038932 0.139 Uiso 1 1 calc R U . . .
C161 C 1.03231(11) 0.78329(11) -0.05591(9) 0.0269(5) Uani 1 1 d . . . . .
C162 C 1.04412(12) 0.78687(11) -0.01839(9) 0.0278(5) Uani 1 1 d . . . . .
C163 C 1.10278(12) 0.81058(12) -0.02318(9) 0.0317(5) Uani 1 1 d . . . . .
H163 H 1.109379 0.811936 0.002627 0.038 Uiso 1 1 calc R U . . .
C164 C 1.15167(12) 0.83217(13) -0.06391(9) 0.0332(5) Uani 1 1 d . . . . .
C165 C 1.13933(12) 0.82905(12) -0.10045(9) 0.0321(5) Uani 1 1 d . . . . .
H165 H 1.171585 0.843491 -0.128844 0.038 Uiso 1 1 calc R U . . .
C166 C 1.08200(12) 0.80581(12) -0.09766(9) 0.0294(5) Uani 1 1 d . . . . .
C167 C 0.99724(12) 0.76757(12) 0.02623(9) 0.0295(5) Uani 1 1 d . . . . .
H167 H 1.009026 0.772930 0.049066 0.035 Uiso 1 1 calc R U . . .
C168 C 1.07716(12) 0.80571(12) -0.13908(9) 0.0300(5) Uani 1 1 d . . . . .
H168 H 1.113372 0.820749 -0.165059 0.036 Uiso 1 1 calc R U . . .
C169 C 1.21579(14) 0.85923(15) -0.06997(11) 0.0418(7) Uani 1 1 d . . . . .
C170 C 1.22098(15) 0.85378(17) -0.02503(12) 0.0488(8) Uani 1 1 d . . . . .
H17A H 1.214465 0.811288 -0.005731 0.073 Uiso 1 1 calc R U . . .
H17B H 1.262464 0.870980 -0.030008 0.073 Uiso 1 1 calc R U . . .
H17C H 1.189346 0.875578 -0.010626 0.073 Uiso 1 1 calc R U . . .
C171 C 1.26679(15) 0.8264(2) -0.09250(13) 0.0563(9) Uani 1 1 d . . . . .
H17D H 1.260322 0.783646 -0.073859 0.085 Uiso 1 1 calc R U . . .
H17E H 1.265066 0.830930 -0.121833 0.085 Uiso 1 1 calc R U . . .
H17F H 1.307609 0.843689 -0.096238 0.085 Uiso 1 1 calc R U . . .
C172 C 1.22618(18) 0.92597(18) -0.09925(13) 0.0588(10) Uani 1 1 d . . . . .
H17G H 1.193646 0.947144 -0.084956 0.088 Uiso 1 1 calc R U . . .
H17H H 1.267039 0.943129 -0.102976 0.088 Uiso 1 1 calc R U . . .
H17I H 1.224496 0.930370 -0.128571 0.088 Uiso 1 1 calc R U . . .
C173 C 0.82231(12) 0.68359(11) 0.15379(8) 0.0295(5) Uani 1 1 d . . . . .
C174 C 0.77188(12) 0.71046(12) 0.17345(9) 0.0299(5) Uani 1 1 d . . . . .
H174 H 0.751163 0.735846 0.155199 0.036 Uiso 1 1 calc R U . . .
C175 C 0.75060(13) 0.70143(12) 0.21908(9) 0.0318(5) Uani 1 1 d . . . . .
C176 C 0.78248(14) 0.66501(13) 0.24508(9) 0.0352(6) Uani 1 1 d . . . . .
H176 H 0.768923 0.658300 0.276096 0.042 Uiso 1 1 calc R U . . .
C177 C 0.83376(14) 0.63825(13) 0.22655(9) 0.0355(6) Uani 1 1 d . . . . .
C178 C 0.85238(13) 0.64717(12) 0.18112(9) 0.0330(5) Uani 1 1 d . . . . .
H178 H 0.886433 0.627875 0.168566 0.040 Uiso 1 1 calc R U . . .
C179 C 0.69616(13) 0.73057(13) 0.23865(9) 0.0344(6) Uani 1 1 d . . . . .
C180 C 0.67930(14) 0.72975(15) 0.28206(10) 0.0415(6) Uani 1 1 d . . . . .
H180 H 0.703065 0.710445 0.300095 0.050 Uiso 1 1 calc R U . . .
C181 C 0.62811(16) 0.75690(18) 0.29907(11) 0.0488(8) Uani 1 1 d . . . . .
H181 H 0.617865 0.755098 0.328965 0.059 Uiso 1 1 calc R U . . .
C182 C 0.60880(16) 0.78729(17) 0.23450(12) 0.0470(7) Uani 1 1 d . . . . .
H182 H 0.584905 0.808285 0.217066 0.056 Uiso 1 1 calc R U . . .
C183 C 0.65869(15) 0.76062(15) 0.21466(10) 0.0412(6) Uani 1 1 d . . . . .
H183 H 0.667420 0.762757 0.184817 0.049 Uiso 1 1 calc R U . . .
C184 C 0.86870(14) 0.60195(15) 0.25439(10) 0.0398(6) Uani 1 1 d . . . . .
C185 C 0.88070(16) 0.61954(18) 0.28613(11) 0.0474(8) Uani 1 1 d . . . . .
H185 H 0.865391 0.654776 0.291015 0.057 Uiso 1 1 calc R U . . .
C186 C 0.91494(18) 0.5856(2) 0.31051(11) 0.0550(9) Uani 1 1 d . . . . .
H186 H 0.923372 0.599246 0.331391 0.066 Uiso 1 1 calc R U . . .
C187 C 0.9250(2) 0.51804(18) 0.27624(14) 0.0600(10) Uani 1 1 d . . . . .
H187 H 0.939816 0.481915 0.272820 0.072 Uiso 1 1 calc R U . . .
C188 C 0.89245(19) 0.54966(16) 0.24948(12) 0.0512(8) Uani 1 1 d . . . . .
H188 H 0.886366 0.535831 0.227930 0.061 Uiso 1 1 calc R U . . .
C189 C 1.01683(12) 0.78190(11) -0.25080(8) 0.0274(5) Uani 1 1 d . . . . .
C190 C 0.98244(12) 0.80404(12) -0.27892(9) 0.0304(5) Uani 1 1 d . . . . .
H190 H 0.943093 0.817312 -0.267646 0.036 Uiso 1 1 calc R U . . .
C191 C 1.00452(14) 0.80711(14) -0.32308(10) 0.0355(6) Uani 1 1 d . . . . .
C192 C 1.06181(15) 0.78651(16) -0.33930(10) 0.0417(7) Uani 1 1 d . . . . .
H192 H 1.076443 0.786924 -0.369027 0.050 Uiso 1 1 calc R U . . .
C193 C 1.09781(14) 0.76532(14) -0.31232(10) 0.0372(6) Uani 1 1 d . . . . .
C194 C 1.07500(12) 0.76404(12) -0.26873(9) 0.0308(5) Uani 1 1 d . . . . .
H194 H 1.099833 0.750542 -0.250482 0.037 Uiso 1 1 calc R U . . .
C195 C 0.96560(14) 0.82798(15) -0.35164(10) 0.0387(6) Uani 1 1 d . . . . .
C196 C 0.92692(15) 0.87284(15) -0.34802(11) 0.0418(6) Uani 1 1 d . . . . .
H196 H 0.923909 0.890801 -0.326554 0.050 Uiso 1 1 calc R U . . .
C197 C 0.89268(17) 0.89107(17) -0.37631(12) 0.0509(8) Uani 1 1 d . . . . .
H197 H 0.866659 0.922017 -0.373506 0.061 Uiso 1 1 calc R U . . .
C198 C 0.93031(19) 0.8239(2) -0.40947(13) 0.0605(10) Uani 1 1 d . . . . .
H198 H 0.931497 0.806024 -0.430709 0.073 Uiso 1 1 calc R U . . .
C199 C 0.96634(18) 0.80238(18) -0.38305(12) 0.0518(8) Uani 1 1 d . . . . .
H199 H 0.991186 0.770751 -0.386202 0.062 Uiso 1 1 calc R U . . .
C200 C 1.15608(14) 0.73815(16) -0.32759(10) 0.0422(7) Uani 1 1 d . . . . .
C201 C 1.15444(18) 0.68604(19) -0.33703(14) 0.0568(9) Uani 1 1 d . . . . .
H201 H 1.116585 0.669054 -0.336044 0.068 Uiso 1 1 calc R U . . .
C202 C 1.20871(19) 0.6592(2) -0.34788(15) 0.0653(11) Uani 1 1 d . . . . .
H202 H 1.206131 0.622826 -0.353068 0.078 Uiso 1 1 calc R U . . .
C203 C 1.26476(19) 0.7297(2) -0.34093(17) 0.0687(11) Uani 1 1 d . . . . .
H203 H 1.303445 0.745526 -0.342334 0.082 Uiso 1 1 calc R U . . .
C204 C 1.21313(18) 0.7585(2) -0.32814(15) 0.0607(9) Uani 1 1 d . . . . .
H204 H 1.216291 0.792077 -0.319718 0.073 Uiso 1 1 calc R U . . .
B5 B 0.84687(14) 0.69518(13) 0.10119(10) 0.0293(6) Uani 1 1 d . . . . .
B6 B 0.99037(13) 0.77084(13) -0.19805(9) 0.0274(5) Uani 1 1 d . . . . .
Zn7 Zn 0.37374(2) 0.21158(2) 0.52184(2) 0.02733(7) Uani 1 1 d . . . . .
Zn8 Zn 0.43750(2) 0.24339(2) 0.42519(2) 0.02647(7) Uani 1 1 d . . . . .
O28 O 0.35810(8) 0.27081(9) 0.46562(6) 0.0321(4) Uani 1 1 d . . . . .
O29 O 0.39059(9) 0.16277(8) 0.47851(6) 0.0329(4) Uani 1 1 d . . . . .
O30 O 0.46404(9) 0.24704(10) 0.47699(6) 0.0350(4) Uani 1 1 d . . . . .
O31 O 0.26336(9) 0.20972(10) 0.60287(6) 0.0379(4) Uani 1 1 d . . . . .
O32 O 0.32065(11) 0.12054(10) 0.61575(6) 0.0412(5) Uani 1 1 d . . . . .
O33 O 0.36523(9) 0.21693(10) 0.61083(6) 0.0390(4) Uani 1 1 d . . . . .
O34 O 0.45035(9) 0.31533(9) 0.32941(6) 0.0347(4) Uani 1 1 d . . . . .
O35 O 0.48171(9) 0.21241(9) 0.34173(6) 0.0344(4) Uani 1 1 d . . . . .
O36 O 0.55050(9) 0.29226(10) 0.33996(6) 0.0385(4) Uani 1 1 d . . . . .
N31 N 0.28582(10) 0.23404(10) 0.55620(7) 0.0310(4) Uani 1 1 d . . . . .
N32 N 0.41060(10) 0.30332(10) 0.37354(7) 0.0282(4) Uani 1 1 d . . . . .
N33 N 0.34536(11) 0.12464(11) 0.57137(7) 0.0331(5) Uani 1 1 d . . . . .
N34 N 0.45465(10) 0.18587(10) 0.38838(7) 0.0303(4) Uani 1 1 d . . . . .
N35 N 0.40622(11) 0.23112(11) 0.56693(7) 0.0324(5) Uani 1 1 d . . . . .
N36 N 0.52979(10) 0.28366(11) 0.38553(7) 0.0311(4) Uani 1 1 d . . . . .
N37 N 0.0344(2) 0.2334(2) 0.81042(13) 0.0830(14) Uani 1 1 d . . . . .
N38 N 0.38902(14) -0.00526(15) 0.82644(10) 0.0525(7) Uani 1 1 d . . . . .
N39 N 0.43069(18) 0.3881(2) 0.10473(11) 0.0695(10) Uani 1 1 d . . . . .
N40 N 0.82360(14) 0.27641(16) 0.15608(12) 0.0623(9) Uani 1 1 d . . . . .
C205 C 0.30996(12) 0.29659(12) 0.45842(9) 0.0293(5) Uani 1 1 d . . . . .
C206 C 0.25419(12) 0.29418(12) 0.49407(9) 0.0314(5) Uani 1 1 d . . . . .
C207 C 0.20311(13) 0.32180(13) 0.48488(9) 0.0363(6) Uani 1 1 d . . . . .
H207 H 0.166273 0.318932 0.509282 0.044 Uiso 1 1 calc R U . . .
C208 C 0.20384(13) 0.35316(14) 0.44177(10) 0.0376(6) Uani 1 1 d . . . . .
C209 C 0.25855(14) 0.35548(14) 0.40709(9) 0.0371(6) Uani 1 1 d . . . . .
H209 H 0.260619 0.376361 0.377204 0.045 Uiso 1 1 calc R U . . .
C210 C 0.31070(12) 0.32833(12) 0.41436(9) 0.0317(5) Uani 1 1 d . . . . .
C211 C 0.24600(12) 0.26385(13) 0.54096(9) 0.0321(5) Uani 1 1 d . . . . .
H211 H 0.207673 0.266342 0.562225 0.039 Uiso 1 1 calc R U . . .
C212 C 0.36299(12) 0.33245(12) 0.37442(9) 0.0307(5) Uani 1 1 d . . . . .
H212 H 0.361630 0.359072 0.346610 0.037 Uiso 1 1 calc R U . . .
C213 C 0.14685(14) 0.38144(15) 0.43271(10) 0.0420(7) Uani 1 1 d . . . . .
C214 C 0.10694(16) 0.39952(18) 0.47173(11) 0.0494(8) Uani 1 1 d . . . . .
H21A H 0.070782 0.417495 0.465293 0.074 Uiso 1 1 calc R U . . .
H21B H 0.092776 0.363816 0.499152 0.074 Uiso 1 1 calc R U . . .
H21C H 0.131789 0.428804 0.475671 0.074 Uiso 1 1 calc R U . . .
C215 C 0.16769(17) 0.43928(18) 0.39054(12) 0.0542(9) Uani 1 1 d . . . . .
H21D H 0.130934 0.457032 0.385030 0.081 Uiso 1 1 calc R U . . .
H21E H 0.192287 0.468102 0.395093 0.081 Uiso 1 1 calc R U . . .
H21F H 0.193078 0.429370 0.364779 0.081 Uiso 1 1 calc R U . . .
C216 C 0.10880(18) 0.33572(19) 0.42580(14) 0.0575(9) Uani 1 1 d . . . . .
H21G H 0.072104 0.353198 0.419960 0.086 Uiso 1 1 calc R U . . .
H21H H 0.134500 0.325453 0.400294 0.086 Uiso 1 1 calc R U . . .
H21I H 0.095480 0.299318 0.452734 0.086 Uiso 1 1 calc R U . . .
C217 C 0.39548(12) 0.10597(12) 0.48395(9) 0.0302(5) Uani 1 1 d . . . . .
C218 C 0.37552(13) 0.06044(13) 0.52712(10) 0.0346(6) Uani 1 1 d . . . . .
C219 C 0.37940(15) -0.00053(13) 0.53194(11) 0.0407(6) Uani 1 1 d . . . . .
H219 H 0.366197 -0.030032 0.561236 0.049 Uiso 1 1 calc R U . . .
C220 C 0.40151(17) -0.01936(14) 0.49605(11) 0.0444(7) Uani 1 1 d . . . . .
C221 C 0.42157(16) 0.02549(13) 0.45373(11) 0.0415(6) Uani 1 1 d . . . . .
H221 H 0.437231 0.014054 0.428319 0.050 Uiso 1 1 calc R U . . .
C222 C 0.41959(13) 0.08681(12) 0.44711(10) 0.0341(5) Uani 1 1 d . . . . .
C223 C 0.35238(13) 0.07264(12) 0.56822(9) 0.0353(6) Uani 1 1 d . . . . .
H223 H 0.341366 0.038951 0.595389 0.042 Uiso 1 1 calc R U . . .
C224 C 0.44575(14) 0.12836(13) 0.40104(10) 0.0354(6) Uani 1 1 d . . . . .
H224 H 0.457245 0.111456 0.378356 0.042 Uiso 1 1 calc R U . . .
C225 C 0.40543(18) -0.08630(15) 0.50268(13) 0.0572(9) Uani 1 1 d D . . . .
C226 C 0.4447(4) -0.1122(3) 0.5309(3) 0.097(2) Uani 0.563(6) 1 d D U P B 1
H22G H 0.428696 -0.103842 0.558646 0.146 Uiso 0.563(6) 1 calc R U P B 1
H22H H 0.443322 -0.155708 0.538006 0.146 Uiso 0.563(6) 1 calc R U P B 1
H22I H 0.487852 -0.093759 0.514450 0.146 Uiso 0.563(6) 1 calc R U P B 1
C227 C 0.4310(5) -0.0996(4) 0.4607(3) 0.132(3) Uani 0.563(6) 1 d D U P B 1
H22J H 0.405879 -0.083099 0.441812 0.197 Uiso 0.563(6) 1 calc R U P B 1
H22K H 0.474133 -0.081310 0.444591 0.197 Uiso 0.563(6) 1 calc R U P B 1
H22L H 0.429604 -0.143259 0.468148 0.197 Uiso 0.563(6) 1 calc R U P B 1
C228 C 0.3410(3) -0.1194(3) 0.5284(3) 0.108(2) Uani 0.563(6) 1 d D U P B 1
H22M H 0.323269 -0.111295 0.556108 0.162 Uiso 0.563(6) 1 calc R U P B 1
H22N H 0.314534 -0.105641 0.510177 0.162 Uiso 0.563(6) 1 calc R U P B 1
H22O H 0.343414 -0.162648 0.535464 0.162 Uiso 0.563(6) 1 calc R U P B 1
C326 C 0.3631(5) -0.1063(4) 0.4835(4) 0.097(2) Uani 0.437(6) 1 d D U P B 2
H32A H 0.372130 -0.079326 0.452473 0.146 Uiso 0.437(6) 1 calc R U P B 2
H32B H 0.369735 -0.147409 0.484355 0.146 Uiso 0.437(6) 1 calc R U P B 2
H32C H 0.319669 -0.105333 0.501092 0.146 Uiso 0.437(6) 1 calc R U P B 2
C327 C 0.3905(6) -0.1284(5) 0.5500(2) 0.132(3) Uani 0.437(6) 1 d D U P B 2
H32D H 0.417714 -0.116013 0.563147 0.197 Uiso 0.437(6) 1 calc R U P B 2
H32E H 0.346950 -0.127242 0.567255 0.197 Uiso 0.437(6) 1 calc R U P B 2
H32F H 0.397015 -0.169318 0.550518 0.197 Uiso 0.437(6) 1 calc R U P B 2
C328 C 0.4710(3) -0.0937(4) 0.4766(4) 0.108(2) Uani 0.437(6) 1 d D U P B 2
H32G H 0.482207 -0.066667 0.445392 0.162 Uiso 0.437(6) 1 calc R U P B 2
H32H H 0.499885 -0.083784 0.489538 0.162 Uiso 0.437(6) 1 calc R U P B 2
H32I H 0.473297 -0.135371 0.477985 0.162 Uiso 0.437(6) 1 calc R U P B 2
C229 C 0.51143(12) 0.27364(12) 0.47897(9) 0.0298(5) Uani 1 1 d . . . . .
C230 C 0.51188(13) 0.27689(13) 0.51976(9) 0.0336(5) Uani 1 1 d . . . . .
C231 C 0.56381(14) 0.30413(15) 0.52151(10) 0.0406(6) Uani 1 1 d . . . . .
H231 H 0.562689 0.305322 0.549383 0.049 Uiso 1 1 calc R U . . .
C232 C 0.61724(14) 0.32966(15) 0.48422(11) 0.0423(7) Uani 1 1 d . . . . .
C233 C 0.61657(13) 0.32641(13) 0.44460(10) 0.0366(6) Uani 1 1 d . . . . .
H233 H 0.652423 0.343128 0.418565 0.044 Uiso 1 1 calc R U . . .
C234 C 0.56572(12) 0.29974(12) 0.44086(9) 0.0313(5) Uani 1 1 d . . . . .
C235 C 0.45929(13) 0.25446(13) 0.56159(9) 0.0351(6) Uani 1 1 d . . . . .
H235 H 0.464962 0.257468 0.587244 0.042 Uiso 1 1 calc R U . . .
C236 C 0.57215(12) 0.30162(12) 0.39651(9) 0.0325(5) Uani 1 1 d . . . . .
H236 H 0.611362 0.317633 0.373575 0.039 Uiso 1 1 calc R U . . .
C237 C 0.67130(18) 0.3626(2) 0.48786(14) 0.0635(11) Uani 1 1 d . . . . .
C238 C 0.6542(3) 0.4247(3) 0.4879(2) 0.106(2) Uani 1 1 d . . . . .
H23G H 0.646838 0.447393 0.460188 0.159 Uiso 1 1 calc R U . . .
H23H H 0.616333 0.420403 0.513531 0.159 Uiso 1 1 calc R U . . .
H23I H 0.688349 0.446151 0.490069 0.159 Uiso 1 1 calc R U . . .
C239 C 0.6821(2) 0.3295(3) 0.53103(17) 0.100(2) Uani 1 1 d . . . . .
H23J H 0.693259 0.289227 0.531991 0.150 Uiso 1 1 calc R U . . .
H23K H 0.716072 0.351678 0.532840 0.150 Uiso 1 1 calc R U . . .
H23L H 0.644056 0.325929 0.556302 0.150 Uiso 1 1 calc R U . . .
C240 C 0.73127(19) 0.3708(3) 0.44814(16) 0.0745(14) Uani 1 1 d . . . . .
H24G H 0.723856 0.392311 0.420248 0.112 Uiso 1 1 calc R U . . .
H24H H 0.764116 0.393910 0.450374 0.112 Uiso 1 1 calc R U . . .
H24I H 0.744224 0.331250 0.448383 0.112 Uiso 1 1 calc R U . . .
C241 C 0.27586(13) 0.15796(13) 0.67728(9) 0.0331(5) Uani 1 1 d . . . . .
C242 C 0.22291(13) 0.18092(13) 0.69831(9) 0.0339(5) Uani 1 1 d . . . . .
H242 H 0.203014 0.208627 0.680619 0.041 Uiso 1 1 calc R U . . .
C243 C 0.19839(13) 0.16401(12) 0.74499(9) 0.0328(5) Uani 1 1 d . . . . .
C244 C 0.22880(13) 0.12415(12) 0.77067(9) 0.0325(5) Uani 1 1 d . . . . .
H244 H 0.212690 0.112379 0.802281 0.039 Uiso 1 1 calc R U . . .
C245 C 0.28244(13) 0.10147(12) 0.75046(9) 0.0328(5) Uani 1 1 d . . . . .
C246 C 0.30466(13) 0.11814(13) 0.70404(9) 0.0349(6) Uani 1 1 d . . . . .
H246 H 0.340517 0.101846 0.690257 0.042 Uiso 1 1 calc R U . . .
C247 C 0.14204(14) 0.18836(14) 0.76726(10) 0.0377(6) Uani 1 1 d . . . . .
C248 C 0.12963(14) 0.19112(14) 0.80918(10) 0.0387(6) Uani 1 1 d . . . . .
H248 H 0.158211 0.177643 0.824393 0.046 Uiso 1 1 calc R U . . .
C249 C 0.07641(17) 0.21314(17) 0.82912(11) 0.0495(8) Uani 1 1 d . . . . .
H249 H 0.069482 0.213805 0.858083 0.059 Uiso 1 1 calc R U . . .
C250 C 0.0475(3) 0.2329(4) 0.76941(19) 0.118(3) Uani 1 1 d . . . . .
H250 H 0.019212 0.248918 0.754408 0.142 Uiso 1 1 calc R U . . .
C251 C 0.0991(2) 0.2107(3) 0.74692(15) 0.0826(17) Uani 1 1 d . . . . .
H251 H 0.104896 0.210843 0.717899 0.099 Uiso 1 1 calc R U . . .
C252 C 0.31733(13) 0.06305(13) 0.77732(10) 0.0359(6) Uani 1 1 d . . . . .
C253 C 0.32303(14) 0.07328(14) 0.81374(10) 0.0388(6) Uani 1 1 d . . . . .
H253 H 0.301752 0.103434 0.823301 0.047 Uiso 1 1 calc R U . . .
C254 C 0.35980(15) 0.03941(16) 0.83602(11) 0.0449(7) Uani 1 1 d . . . . .
H254 H 0.364433 0.048830 0.859849 0.054 Uiso 1 1 calc R U . . .
C255 C 0.3816(2) -0.01644(19) 0.79249(14) 0.0601(10) Uani 1 1 d . . . . .
H255 H 0.400879 -0.048938 0.785251 0.072 Uiso 1 1 calc R U . . .
C256 C 0.34749(17) 0.01616(18) 0.76703(13) 0.0514(8) Uani 1 1 d . . . . .
H256 H 0.344819 0.006498 0.742782 0.062 Uiso 1 1 calc R U . . .
C257 C 0.53591(12) 0.29497(12) 0.27022(9) 0.0304(5) Uani 1 1 d . . . . .
C258 C 0.50392(13) 0.31648(12) 0.24066(9) 0.0330(5) Uani 1 1 d . . . . .
H258 H 0.461482 0.322909 0.251901 0.040 Uiso 1 1 calc R U . . .
C259 C 0.53245(14) 0.32892(14) 0.19485(10) 0.0374(6) Uani 1 1 d . . . . .
C260 C 0.59518(14) 0.31995(14) 0.17881(9) 0.0387(6) Uani 1 1 d . . . . .
H260 H 0.615198 0.328481 0.147712 0.046 Uiso 1 1 calc R U . . .
C261 C 0.62892(13) 0.29892(13) 0.20713(9) 0.0348(6) Uani 1 1 d . . . . .
C262 C 0.59834(12) 0.28647(12) 0.25276(9) 0.0320(5) Uani 1 1 d . . . . .
H262 H 0.620818 0.271719 0.272552 0.038 Uiso 1 1 calc R U . . .
C263 C 0.49661(15) 0.34911(16) 0.16438(10) 0.0440(7) Uani 1 1 d . . . . .
C264 C 0.44993(14) 0.38683(15) 0.17030(11) 0.0426(7) Uani 1 1 d . . . . .
H264 H 0.439377 0.400060 0.194892 0.051 Uiso 1 1 calc R U . . .
C265 C 0.41898(17) 0.40490(19) 0.13995(13) 0.0555(9) Uani 1 1 d . . . . .
H265 H 0.387462 0.430847 0.144528 0.067 Uiso 1 1 calc R U . . .
C266 C 0.4749(2) 0.3512(3) 0.09972(14) 0.0764(14) Uani 1 1 d . . . . .
H266 H 0.483624 0.338063 0.075183 0.092 Uiso 1 1 calc R U . . .
C267 C 0.5087(2) 0.3309(2) 0.12784(13) 0.0635(11) Uani 1 1 d . . . . .
H267 H 0.539778 0.304860 0.122367 0.076 Uiso 1 1 calc R U . . .
C268 C 0.69588(14) 0.29039(13) 0.18959(10) 0.0376(6) Uani 1 1 d . . . . .
C269 C 0.73268(16) 0.27648(19) 0.21601(13) 0.0546(9) Uani 1 1 d . . . . .
H269 H 0.715133 0.271443 0.246713 0.066 Uiso 1 1 calc R U . . .
C270 C 0.79460(17) 0.26992(18) 0.19791(14) 0.0564(9) Uani 1 1 d . . . . .
H270 H 0.818096 0.259911 0.217254 0.068 Uiso 1 1 calc R U . . .
C271 C 0.7877(2) 0.2867(3) 0.13120(15) 0.0784(14) Uani 1 1 d . . . . .
H271 H 0.806696 0.289642 0.101010 0.094 Uiso 1 1 calc R U . . .
C272 C 0.72484(18) 0.2934(2) 0.14584(13) 0.0641(11) Uani 1 1 d . . . . .
H272 H 0.701876 0.300041 0.126271 0.077 Uiso 1 1 calc R U . . .
B7 B 0.30752(14) 0.17753(15) 0.62363(10) 0.0326(6) Uani 1 1 d . . . . .
B8 B 0.50272(14) 0.27819(14) 0.32357(10) 0.0304(6) Uani 1 1 d . . . . .
N41 N 0.19725(15) 0.1132(2) 0.49344(11) 0.0642(9) Uani 1 1 d . . . . .
C273 C 0.2239(3) 0.0618(3) 0.48724(19) 0.0811(13) Uani 1 1 d . . . . .
H27A H 0.208638 0.027683 0.516140 0.097 Uiso 1 1 calc R U . . .
H27B H 0.269573 0.069119 0.478608 0.097 Uiso 1 1 calc R U . . .
C274 C 0.2108(3) 0.0447(3) 0.4541(2) 0.101(2) Uani 1 1 d . . . . .
H27C H 0.230984 0.008763 0.451939 0.152 Uiso 1 1 calc R U . . .
H27D H 0.165699 0.036175 0.462642 0.152 Uiso 1 1 calc R U . . .
H27E H 0.226759 0.077696 0.425034 0.152 Uiso 1 1 calc R U . . .
C275 C 0.2182(2) 0.1719(2) 0.44720(18) 0.0783(13) Uani 1 1 d D . . . .
H27F H 0.196885 0.166980 0.427446 0.094 Uiso 1 1 calc R U . . .
H27G H 0.204893 0.208147 0.454216 0.094 Uiso 1 1 calc R U . . .
C276 C 0.2860(2) 0.1807(3) 0.42343(18) 0.0887(16) Uani 1 1 d D . . . .
H27H H 0.296525 0.216317 0.395980 0.133 Uiso 1 1 calc R U . . .
H27I H 0.307328 0.186464 0.442638 0.133 Uiso 1 1 calc R U . . .
H27J H 0.299322 0.145305 0.415873 0.133 Uiso 1 1 calc R U . . .
C277 C 0.12773(17) 0.10888(18) 0.50984(13) 0.0539(8) Uani 1 1 d . . . . .
H27K H 0.111969 0.069329 0.534191 0.065 Uiso 1 1 calc R U . . .
H27L H 0.114106 0.108773 0.485132 0.065 Uiso 1 1 calc R U . . .
C278 C 0.0961(3) 0.1558(3) 0.5267(2) 0.100(2) Uani 1 1 d . . . . .
H27M H 0.050864 0.147030 0.536233 0.150 Uiso 1 1 calc R U . . .
H27N H 0.107248 0.155785 0.552153 0.150 Uiso 1 1 calc R U . . .
H27O H 0.109397 0.195435 0.502838 0.150 Uiso 1 1 calc R U . . .
C279 C 0.2208(2) 0.1335(3) 0.52467(16) 0.0744(12) Uani 1 1 d . . . . .
H27P H 0.266804 0.140223 0.512462 0.089 Uiso 1 1 calc R U . . .
H27Q H 0.204845 0.172132 0.525513 0.089 Uiso 1 1 calc R U . . .
C280 C 0.2002(2) 0.0879(3) 0.57127(17) 0.0822(14) Uani 1 1 d . . . . .
H28A H 0.215914 0.102325 0.589912 0.123 Uiso 1 1 calc R U . . .
H28B H 0.154570 0.081660 0.583690 0.123 Uiso 1 1 calc R U . . .
H28C H 0.216507 0.049762 0.570644 0.123 Uiso 1 1 calc R U . . .
N42 N 0.48329(13) 0.55607(12) 0.34267(9) 0.0439(6) Uani 1 1 d . . . . .
C281 C 0.49653(19) 0.50798(17) 0.37988(14) 0.0578(9) Uani 1 1 d . . . . .
H28D H 0.457009 0.493701 0.405603 0.069 Uiso 1 1 calc R U . . .
H28E H 0.525184 0.526788 0.389169 0.069 Uiso 1 1 calc R U . . .
C282 C 0.5240(3) 0.4539(2) 0.3712(2) 0.0905(16) Uani 1 1 d . . . . .
H28F H 0.530177 0.426331 0.398222 0.136 Uiso 1 1 calc R U . . .
H28G H 0.495659 0.433368 0.363162 0.136 Uiso 1 1 calc R U . . .
H28H H 0.564153 0.466610 0.346651 0.136 Uiso 1 1 calc R U . . .
C283 C 0.44865(19) 0.52769(18) 0.32193(13) 0.0558(9) Uani 1 1 d . . . . .
H28I H 0.440838 0.560045 0.297226 0.067 Uiso 1 1 calc R U . . .
H28J H 0.475925 0.501285 0.308779 0.067 Uiso 1 1 calc R U . . .
C284 C 0.3874(2) 0.4913(2) 0.35355(15) 0.0667(11) Uani 1 1 d . . . . .
H28K H 0.368593 0.474898 0.337306 0.100 Uiso 1 1 calc R U . . .
H28L H 0.394553 0.458291 0.377731 0.100 Uiso 1 1 calc R U . . .
H28M H 0.359385 0.517187 0.366151 0.100 Uiso 1 1 calc R U . . .
C285 C 0.54716(19) 0.58608(18) 0.30673(14) 0.0573(9) Uani 1 1 d . . . . .
H28N H 0.573718 0.596998 0.321297 0.069 Uiso 1 1 calc R U . . .
H28O H 0.567658 0.556527 0.293635 0.069 Uiso 1 1 calc R U . . .
C286 C 0.5431(2) 0.64091(19) 0.27008(14) 0.0596(9) Uani 1 1 d . . . . .
H28P H 0.585044 0.657513 0.248616 0.089 Uiso 1 1 calc R U . . .
H28Q H 0.517816 0.630390 0.254909 0.089 Uiso 1 1 calc R U . . .
H28R H 0.523883 0.670907 0.282602 0.089 Uiso 1 1 calc R U . . .
C287 C 0.4466(2) 0.6006(2) 0.35905(15) 0.0614(9) Uani 1 1 d . . . . .
H28S H 0.434703 0.628549 0.334409 0.074 Uiso 1 1 calc R U . . .
H28T H 0.407655 0.578810 0.383425 0.074 Uiso 1 1 calc R U . . .
C288 C 0.4774(2) 0.6366(2) 0.37574(17) 0.0726(12) Uani 1 1 d . . . . .
H28U H 0.449152 0.664294 0.385621 0.109 Uiso 1 1 calc R U . . .
H28V H 0.488252 0.609758 0.400905 0.109 Uiso 1 1 calc R U . . .
H28W H 0.515389 0.659660 0.351729 0.109 Uiso 1 1 calc R U . . .

loop_
_atom_site_aniso_label
_atom_site_aniso_U_11
_atom_site_aniso_U_22
_atom_site_aniso_U_33
_atom_site_aniso_U_23
_atom_site_aniso_U_13
_atom_site_aniso_U_12
Zn1 0.02264(15) 0.02320(15) 0.02720(16) -0.00807(12) -0.00912(12) 0.00511(11)
Zn2 0.02184(15) 0.02495(15) 0.03141(17) -0.00929(13) -0.01043(12) 0.00413(12)
O1 0.0203(8) 0.0247(8) 0.0433(10) -0.0075(7) -0.0123(7) 0.0056(6)
O2 0.0253(8) 0.0306(9) 0.0324(9) -0.0145(7) -0.0039(7) 0.0038(7)
O3 0.0393(10) 0.0315(9) 0.0340(10) -0.0067(8) -0.0197(8) -0.0021(8)
O4 0.0252(8) 0.0216(8) 0.0407(10) -0.0044(7) -0.0076(7) 0.0019(7)
O5 0.0315(9) 0.0271(9) 0.0385(10) -0.0117(8) -0.0028(8) -0.0022(7)
O6 0.0373(10) 0.0276(9) 0.0351(10) -0.0010(7) -0.0164(8) -0.0019(7)
O7 0.0234(8) 0.0261(9) 0.0498(11) -0.0041(8) -0.0133(8) -0.0010(7)
O8 0.0281(9) 0.0309(9) 0.0476(11) -0.0149(8) -0.0053(8) -0.0026(7)
O9 0.0380(10) 0.0302(9) 0.0430(11) -0.0086(8) -0.0176(9) -0.0038(8)
N1 0.0230(9) 0.0233(10) 0.0319(11) -0.0073(8) -0.0078(8) 0.0023(8)
N2 0.0228(10) 0.0231(10) 0.0382(11) -0.0083(8) -0.0099(8) 0.0009(8)
N3 0.0273(10) 0.0247(10) 0.0317(11) -0.0090(8) -0.0076(8) 0.0030(8)
N4 0.0254(10) 0.0268(10) 0.0361(11) -0.0104(9) -0.0109(9) 0.0012(8)
N5 0.0294(10) 0.0256(10) 0.0313(11) -0.0070(8) -0.0101(9) 0.0036(8)
N6 0.0288(10) 0.0293(11) 0.0386(12) -0.0118(9) -0.0141(9) 0.0038(8)
N7 0.0333(12) 0.0413(14) 0.0600(17) -0.0118(12) -0.0172(12) 0.0044(10)
N8 0.0523(16) 0.0353(13) 0.0568(17) -0.0071(12) -0.0189(13) 0.0150(12)
N9 0.081(2) 0.0364(14) 0.084(2) -0.0278(15) -0.0479(19) 0.0153(14)
N10 0.0431(15) 0.0500(17) 0.093(2) -0.0226(16) -0.0396(16) 0.0105(13)
C1 0.0228(11) 0.0241(11) 0.0384(13) -0.0122(10) -0.0110(10) 0.0087(9)
C2 0.0241(12) 0.0248(12) 0.0462(15) -0.0114(11) -0.0112(11) 0.0070(9)
C3 0.0238(12) 0.0305(14) 0.067(2) -0.0123(13) -0.0163(13) 0.0059(10)
C4 0.0285(13) 0.0288(13) 0.067(2) -0.0125(13) -0.0190(13) 0.0084(11)
C5 0.0301(13) 0.0252(12) 0.0579(18) -0.0101(12) -0.0173(12) 0.0081(10)
C6 0.0238(11) 0.0237(11) 0.0436(14) -0.0126(10) -0.0125(10) 0.0062(9)
C7 0.0229(11) 0.0263(12) 0.0407(14) -0.0108(10) -0.0089(10) 0.0044(9)
C8 0.0252(12) 0.0238(11) 0.0410(14) -0.0103(10) -0.0131(10) 0.0051(9)
C9 0.0361(15) 0.0372(16) 0.074(2) -0.0129(15) -0.0264(16) 0.0112(12)
C10 0.083(3) 0.093(4) 0.111(4) -0.055(3) -0.068(3) 0.044(3)
C11 0.0352(17) 0.070(3) 0.088(3) 0.002(2) -0.0219(19) 0.0196(17)
C12 0.051(2) 0.0362(17) 0.105(3) -0.0112(18) -0.049(2) 0.0132(14)
C13 0.0284(12) 0.0336(13) 0.0343(13) -0.0160(11) -0.0087(10) 0.0057(10)
C14 0.0348(14) 0.0378(14) 0.0481(16) -0.0251(13) -0.0082(12) 0.0049(11)
C15 0.0334(14) 0.0499(17) 0.0475(17) -0.0313(14) -0.0040(12) 0.0061(12)
C16 0.0255(12) 0.0476(16) 0.0385(14) -0.0207(13) -0.0039(11) 0.0020(11)
C17 0.0273(12) 0.0343(13) 0.0318(13) -0.0148(10) -0.0098(10) 0.0057(10)
C18 0.0243(11) 0.0315(12) 0.0292(12) -0.0139(10) -0.0102(9) 0.0069(9)
C19 0.0317(13) 0.0293(12) 0.0415(15) -0.0171(11) -0.0086(11) 0.0067(10)
C20 0.0238(11) 0.0348(13) 0.0331(13) -0.0109(10) -0.0067(10) 0.0031(10)
C21 0.0418(17) 0.066(2) 0.063(2) -0.0457(19) 0.0034(15) 0.0069(16)
C22A 0.089(4) 0.137(4) 0.074(3) -0.069(3) -0.021(3) 0.055(3)
C22B 0.089(4) 0.137(4) 0.074(3) -0.069(3) -0.021(3) 0.055(3)
C23A 0.085(5) 0.093(5) 0.124(5) -0.074(4) 0.015(4) 0.024(4)
C23B 0.085(5) 0.093(5) 0.124(5) -0.074(4) 0.015(4) 0.024(4)
C24A 0.053(3) 0.093(4) 0.097(4) -0.063(3) -0.019(3) 0.034(3)
C24B 0.053(3) 0.093(4) 0.097(4) -0.063(3) -0.019(3) 0.034(3)
C25 0.0317(12) 0.0309(12) 0.0308(12) -0.0124(10) -0.0154(10) 0.0098(10)
C26 0.0360(13) 0.0347(13) 0.0339(13) -0.0128(11) -0.0170(11) 0.0106(11)
C27 0.0448(15) 0.0352(14) 0.0333(14) -0.0084(11) -0.0193(12) 0.0099(12)
C28 0.0477(16) 0.0425(15) 0.0400(15) -0.0178(12) -0.0262(13) 0.0132(13)
C29 0.0417(15) 0.0378(14) 0.0437(15) -0.0186(12) -0.0241(13) 0.0081(12)
C30 0.0367(14) 0.0342(13) 0.0354(14) -0.0145(11) -0.0185(11) 0.0098(11)
C31 0.0383(14) 0.0293(12) 0.0308(13) -0.0043(10) -0.0149(11) 0.0058(10)
C32 0.0319(13) 0.0335(13) 0.0416(15) -0.0159(11) -0.0176(11) 0.0040(10)
C33 0.057(2) 0.0558(19) 0.0441(17) -0.0188(15) -0.0309(15) 0.0126(15)
C34 0.084(3) 0.057(2) 0.0458(19) -0.0130(16) -0.0406(19) 0.0051(19)
C35 0.103(3) 0.065(2) 0.052(2) -0.0202(19) -0.045(2) -0.005(2)
C36 0.067(3) 0.111(4) 0.062(2) -0.030(2) -0.044(2) 0.034(3)
C37 0.0295(12) 0.0266(12) 0.0294(12) -0.0085(10) -0.0078(10) 0.0036(9)
C38 0.0306(12) 0.0253(11) 0.0324(13) -0.0094(10) -0.0120(10) 0.0067(9)
C39 0.0319(13) 0.0274(12) 0.0317(13) -0.0097(10) -0.0102(10) 0.0047(10)
C40 0.0328(13) 0.0251(12) 0.0353(13) -0.0068(10) -0.0102(11) 0.0022(10)
C41 0.0335(13) 0.0279(12) 0.0330(13) -0.0082(10) -0.0126(10) 0.0061(10)
C42 0.0274(12) 0.0301(13) 0.0390(14) -0.0090(11) -0.0104(11) 0.0058(10)
C43 0.0302(13) 0.0281(12) 0.0369(14) -0.0106(10) -0.0113(11) 0.0035(10)
C44 0.0357(14) 0.0314(13) 0.0426(15) -0.0043(11) -0.0154(12) 0.0016(11)
C45 0.0396(15) 0.0372(15) 0.0499(17) -0.0059(13) -0.0207(13) 0.0069(12)
C46 0.0324(15) 0.0367(16) 0.074(2) -0.0097(15) -0.0130(15) -0.0005(12)
C47 0.0336(15) 0.0304(14) 0.068(2) -0.0109(14) -0.0156(14) 0.0068(11)
C48 0.0333(13) 0.0289(13) 0.0417(15) -0.0099(11) -0.0151(11) 0.0045(10)
C49 0.0443(17) 0.0359(15) 0.0499(18) -0.0090(13) -0.0130(14) 0.0082(13)
C50 0.057(2) 0.0394(17) 0.054(2) 0.0004(15) -0.0122(16) 0.0134(15)
C51 0.0516(19) 0.053(2) 0.054(2) -0.0145(16) -0.0124(16) 0.0242(16)
C52 0.0525(19) 0.0472(18) 0.0445(17) -0.0084(14) -0.0120(15) 0.0174(15)
C53 0.0260(12) 0.0305(13) 0.0386(14) -0.0113(11) -0.0118(10) 0.0025(10)
C54 0.0281(13) 0.0314(13) 0.0420(15) -0.0111(11) -0.0135(11) 0.0031(10)
C55 0.0279(13) 0.0359(14) 0.0430(15) -0.0121(12) -0.0150(11) 0.0015(10)
C56 0.0313(13) 0.0314(13) 0.0426(15) -0.0086(11) -0.0148(11) -0.0027(10)
C57 0.0326(13) 0.0319(13) 0.0355(13) -0.0114(11) -0.0158(11) 0.0023(10)
C58 0.0269(12) 0.0333(13) 0.0369(14) -0.0124(11) -0.0120(10) 0.0030(10)
C59 0.0391(14) 0.0328(13) 0.0387(14) -0.0128(11) -0.0187(12) 0.0040(11)
C60 0.0474(17) 0.0392(16) 0.068(2) -0.0256(15) -0.0336(16) 0.0086(13)
C61 0.067(2) 0.0449(19) 0.094(3) -0.0326(19) -0.052(2) 0.0205(17)
C62 0.071(2) 0.0347(15) 0.059(2) -0.0188(14) -0.0352(18) 0.0021(15)
C63 0.0494(17) 0.0366(15) 0.0442(16) -0.0123(12) -0.0250(14) -0.0006(12)
C64 0.0300(13) 0.0348(14) 0.0468(16) -0.0078(12) -0.0166(12) 0.0014(11)
C65 0.0324(14) 0.0497(17) 0.0497(17) -0.0184(14) -0.0196(13) 0.0063(12)
C66 0.0387(16) 0.0535(19) 0.063(2) -0.0218(16) -0.0252(15) 0.0151(14)
C67 0.0486(19) 0.0452(18) 0.101(3) -0.0273(19) -0.048(2) 0.0104(15)
C68 0.0417(17) 0.0371(16) 0.080(2) -0.0189(16) -0.0318(17) 0.0057(13)
B1 0.0280(13) 0.0265(13) 0.0300(14) -0.0072(11) -0.0090(11) 0.0048(11)
B2 0.0248(13) 0.0287(14) 0.0436(16) -0.0114(12) -0.0141(12) 0.0029(11)
Zn3 0.02595(15) 0.02583(15) 0.02573(15) -0.00931(12) -0.01086(12) 0.00177(12)
Zn4 0.02271(15) 0.02490(15) 0.02691(15) -0.01052(12) -0.00947(12) 0.00388(11)
O10 0.0290(9) 0.0293(9) 0.0342(9) -0.0172(7) -0.0037(7) 0.0008(7)
O11 0.0470(11) 0.0350(10) 0.0297(9) -0.0040(8) -0.0213(8) -0.0085(8)
O12 0.0254(8) 0.0255(8) 0.0434(10) -0.0086(8) -0.0112(8) 0.0035(7)
O13 0.0356(10) 0.0316(10) 0.0484(12) -0.0163(9) -0.0002(9) -0.0081(8)
O14 0.0536(12) 0.0343(10) 0.0373(11) -0.0033(8) -0.0226(9) -0.0148(9)
O15 0.0300(9) 0.0279(9) 0.0476(11) -0.0051(8) -0.0164(8) -0.0032(7)
O16 0.0267(9) 0.0317(9) 0.0440(11) -0.0198(8) -0.0025(8) -0.0022(7)
O17 0.0432(11) 0.0288(9) 0.0426(11) -0.0023(8) -0.0218(9) -0.0071(8)
O18 0.0221(8) 0.0235(8) 0.0479(11) -0.0083(8) -0.0062(8) 0.0020(7)
N11 0.0320(11) 0.0257(10) 0.0325(11) -0.0089(8) -0.0103(9) -0.0010(8)
N12 0.0227(10) 0.0287(10) 0.0352(11) -0.0142(9) -0.0079(8) 0.0017(8)
N13 0.0380(12) 0.0296(11) 0.0311(11) -0.0064(9) -0.0143(9) -0.0042(9)
N14 0.0299(10) 0.0274(10) 0.0330(11) -0.0087(9) -0.0126(9) -0.0002(8)
N15 0.0271(10) 0.0274(10) 0.0341(11) -0.0103(9) -0.0092(9) -0.0016(8)
N16 0.0248(10) 0.0247(10) 0.0342(11) -0.0110(8) -0.0078(8) 0.0036(8)
N17 0.0501(19) 0.056(2) 0.170(5) -0.046(2) -0.063(2) 0.0246(16)
N18 0.0600(18) 0.0381(14) 0.093(2) -0.0343(15) -0.0441(17) 0.0185(13)
N19 0.0531(17) 0.0408(15) 0.0582(18) -0.0077(13) -0.0184(14) 0.0166(12)
N20 0.0459(15) 0.0621(18) 0.073(2) -0.0266(16) -0.0402(15) 0.0101(13)
C69 0.0262(12) 0.0334(13) 0.0293(12) -0.0145(10) -0.0097(10) 0.0055(10)
C70 0.0302(12) 0.0320(13) 0.0282(12) -0.0115(10) -0.0086(10) 0.0040(10)
C71 0.0289(12) 0.0384(14) 0.0303(13) -0.0135(11) -0.0051(10) 0.0041(10)
C72 0.0312(13) 0.0402(14) 0.0344(13) -0.0193(11) -0.0079(11) 0.0094(11)
C73 0.0324(13) 0.0354(14) 0.0426(15) -0.0221(12) -0.0107(11) 0.0065(11)
C74 0.0279(12) 0.0342(13) 0.0349(13) -0.0187(11) -0.0083(10) 0.0050(10)
C75 0.0302(13) 0.0320(13) 0.0304(13) -0.0082(10) -0.0029(10) 0.0010(10)
C76 0.0288(12) 0.0330(13) 0.0439(15) -0.0227(12) -0.0112(11) 0.0050(10)
C77 0.0349(14) 0.0439(16) 0.0422(15) -0.0229(13) -0.0067(12) 0.0133(12)
C78 0.043(2) 0.098(4) 0.163(6) -0.095(4) 0.010(3) 0.008(2)
C79 0.081(3) 0.061(2) 0.058(2) -0.0208(19) -0.006(2) 0.039(2)
C80 0.109(4) 0.117(4) 0.060(3) -0.060(3) -0.041(3) 0.076(3)
C81 0.0327(12) 0.0318(12) 0.0281(12) -0.0127(10) -0.0136(10) 0.0050(10)
C82 0.0405(14) 0.0349(13) 0.0291(13) -0.0125(11) -0.0157(11) 0.0015(11)
C83 0.0479(16) 0.0406(15) 0.0356(14) -0.0158(12) -0.0223(12) -0.0011(12)
C84 0.0499(17) 0.0436(16) 0.0341(14) -0.0138(12) -0.0235(13) 0.0023(13)
C85 0.0415(15) 0.0353(14) 0.0298(13) -0.0083(11) -0.0158(11) 0.0013(11)
C86 0.0329(13) 0.0316(13) 0.0286(12) -0.0118(10) -0.0123(10) 0.0038(10)
C87 0.0409(15) 0.0369(14) 0.0352(14) -0.0133(11) -0.0179(12) -0.0040(11)
C88 0.0345(13) 0.0309(13) 0.0286(12) -0.0062(10) -0.0122(10) 0.0025(10)
C89 0.091(3) 0.057(2) 0.0413(18) -0.0037(15) -0.0418(19) -0.016(2)
C90 0.101(4) 0.145(6) 0.093(4) 0.028(4) -0.078(4) -0.042(4)
C91 0.242(8) 0.056(3) 0.051(2) -0.009(2) -0.076(4) -0.021(4)
C92 0.098(3) 0.053(2) 0.048(2) -0.0025(16) -0.049(2) -0.012(2)
C93 0.0235(12) 0.0288(12) 0.0440(15) -0.0162(11) -0.0088(10) 0.0070(9)
C94 0.0251(12) 0.0289(13) 0.0539(17) -0.0165(12) -0.0077(11) 0.0061(10)
C95 0.0296(14) 0.0236(13) 0.089(3) -0.0128(15) -0.0083(15) 0.0086(11)
C96 0.0271(14) 0.0288(15) 0.105(3) -0.0136(17) -0.0128(17) 0.0087(11)
C97 0.0234(13) 0.0292(14) 0.089(3) -0.0139(15) -0.0112(14) 0.0084(11)
C98 0.0243(12) 0.0286(13) 0.0565(18) -0.0154(12) -0.0071(12) 0.0069(10)
C99 0.0318(13) 0.0248(12) 0.0471(15) -0.0149(11) -0.0113(11) 0.0049(10)
C100 0.0222(11) 0.0303(13) 0.0474(15) -0.0164(11) -0.0077(11) 0.0050(9)
C101 0.0282(16) 0.0292(16) 0.147(5) -0.006(2) -0.016(2) 0.0094(13)
C102 0.0379(17) 0.0346(17) 0.096(3) 0.0011(18) -0.0075(18) 0.0131(13)
C103 0.065(3) 0.063(3) 0.106(4) -0.018(3) -0.042(3) 0.021(2)
C104 0.0305(17) 0.043(2) 0.148(5) 0.014(2) -0.016(2) 0.0099(15)
C105 0.0325(13) 0.0291(12) 0.0327(13) -0.0097(10) -0.0151(10) -0.0004(10)
C106 0.0343(13) 0.0274(12) 0.0413(14) -0.0106(11) -0.0159(11) 0.0039(10)
C107 0.0311(13) 0.0315(13) 0.0462(16) -0.0128(11) -0.0171(12) 0.0039(10)
C108 0.0321(13) 0.0272(12) 0.0459(15) -0.0099(11) -0.0138(12) -0.0001(10)
C109 0.0319(13) 0.0303(13) 0.0377(14) -0.0136(11) -0.0156(11) 0.0038(10)
C110 0.0286(12) 0.0340(13) 0.0335(13) -0.0137(11) -0.0124(10) 0.0038(10)
C111 0.0325(14) 0.0300(13) 0.065(2) -0.0107(13) -0.0221(14) 0.0049(11)
C112 0.0468(19) 0.056(2) 0.092(3) -0.037(2) -0.037(2) 0.0211(16)
C113 0.051(2) 0.073(3) 0.137(5) -0.054(3) -0.047(3) 0.032(2)
C114 0.056(2) 0.050(2) 0.154(5) -0.045(3) -0.063(3) 0.0152(18)
C115 0.0449(18) 0.0389(17) 0.107(3) -0.0316(19) -0.039(2) 0.0109(14)
C116 0.0344(13) 0.0337(14) 0.0426(15) -0.0178(11) -0.0164(12) 0.0058(11)
C117 0.0379(14) 0.0322(13) 0.0465(16) -0.0143(12) -0.0207(12) 0.0033(11)
C118 0.0509(18) 0.0329(15) 0.067(2) -0.0234(14) -0.0294(16) 0.0052(13)
C119 0.0504(19) 0.0494(19) 0.103(3) -0.042(2) -0.047(2) 0.0200(15)
C120 0.0454(17) 0.0392(16) 0.076(2) -0.0311(16) -0.0358(16) 0.0121(13)
C121 0.0233(11) 0.0301(12) 0.0316(12) -0.0127(10) -0.0089(9) 0.0050(9)
C122 0.0245(11) 0.0321(13) 0.0320(12) -0.0102(10) -0.0106(10) 0.0035(9)
C123 0.0291(12) 0.0285(12) 0.0355(13) -0.0086(10) -0.0120(10) 0.0036(10)
C124 0.0311(13) 0.0294(13) 0.0420(15) -0.0105(11) -0.0150(11) 0.0000(10)
C125 0.0273(12) 0.0338(13) 0.0339(13) -0.0132(10) -0.0125(10) 0.0045(10)
C126 0.0258(11) 0.0299(12) 0.0317(12) -0.0116(10) -0.0111(10) 0.0075(9)
C127 0.0280(12) 0.0302(13) 0.0437(15) -0.0066(11) -0.0114(11) 0.0015(10)
C128 0.057(2) 0.0473(18) 0.0528(19) -0.0177(15) -0.0267(16) 0.0194(15)
C129 0.065(2) 0.053(2) 0.056(2) -0.0124(16) -0.0303(18) 0.0251(17)
C130 0.0526(19) 0.0360(16) 0.059(2) -0.0158(14) -0.0172(16) 0.0104(14)
C131 0.0454(16) 0.0346(15) 0.0468(17) -0.0105(13) -0.0171(13) 0.0056(12)
C132 0.0307(13) 0.0370(14) 0.0376(14) -0.0103(11) -0.0168(11) 0.0024(10)
C133 0.0453(17) 0.0452(17) 0.0593(19) -0.0249(15) -0.0289(15) 0.0089(13)
C134 0.058(2) 0.058(2) 0.073(2) -0.0293(18) -0.0427(19) 0.0051(16)
C135 0.0384(16) 0.0541(19) 0.060(2) -0.0227(16) -0.0276(15) 0.0128(14)
C136 0.0339(14) 0.0436(16) 0.0484(16) -0.0193(13) -0.0203(12) 0.0085(12)
B3 0.0286(14) 0.0310(14) 0.0321(14) -0.0081(11) -0.0136(11) 0.0004(11)
B4 0.0255(13) 0.0257(13) 0.0323(14) -0.0098(11) -0.0111(11) 0.0041(10)
Zn5 0.02584(15) 0.02228(14) 0.02544(15) -0.00919(12) -0.01116(12) 0.00558(11)
Zn6 0.02403(15) 0.02311(15) 0.02672(15) -0.01170(12) -0.01109(12) 0.00786(11)
O19 0.0322(9) 0.0531(12) 0.0280(9) -0.0188(8) -0.0147(7) 0.0233(9)
O20 0.0834(17) 0.0197(9) 0.0294(10) -0.0118(7) -0.0114(10) 0.0038(9)
O21 0.0240(9) 0.0562(12) 0.0280(9) -0.0146(8) -0.0099(7) -0.0034(8)
O22 0.0336(9) 0.0370(10) 0.0250(8) -0.0148(7) -0.0115(7) 0.0164(8)
O23 0.0444(11) 0.0319(9) 0.0284(9) -0.0168(7) -0.0128(8) 0.0135(8)
O24 0.0289(9) 0.0544(12) 0.0270(9) -0.0176(8) -0.0088(7) 0.0015(8)
O25 0.0335(9) 0.0470(11) 0.0229(8) -0.0111(8) -0.0113(7) 0.0127(8)
O26 0.0566(12) 0.0284(9) 0.0259(9) -0.0086(7) -0.0134(8) 0.0044(8)
O27 0.0345(9) 0.0405(10) 0.0236(8) -0.0120(7) -0.0097(7) 0.0003(8)
N21 0.0317(11) 0.0352(11) 0.0250(10) -0.0106(9) -0.0127(8) 0.0092(9)
N22 0.0268(10) 0.0306(10) 0.0257(10) -0.0150(8) -0.0099(8) 0.0097(8)
N23 0.0407(12) 0.0277(10) 0.0265(10) -0.0089(8) -0.0131(9) 0.0034(9)
N24 0.0349(11) 0.0273(10) 0.0296(11) -0.0139(8) -0.0128(9) 0.0099(8)
N25 0.0313(11) 0.0276(10) 0.0238(10) -0.0084(8) -0.0106(8) 0.0057(8)
N26 0.0260(10) 0.0336(11) 0.0254(10) -0.0123(8) -0.0103(8) 0.0061(8)
N27 0.0429(14) 0.0596(17) 0.0523(16) -0.0324(14) -0.0116(12) 0.0076(12)
N28 0.0630(19) 0.073(2) 0.0477(16) -0.0237(15) -0.0338(15) 0.0312(16)
N29 0.0559(18) 0.074(2) 0.0568(18) -0.0199(16) -0.0375(15) 0.0158(15)
N30 0.0425(16) 0.081(2) 0.066(2) -0.0367(18) -0.0118(14) 0.0262(15)
C137 0.0275(12) 0.0354(13) 0.0338(13) -0.0160(11) -0.0161(10) 0.0148(10)
C138 0.0322(13) 0.0466(15) 0.0305(13) -0.0161(11) -0.0147(11) 0.0189(11)
C139 0.0347(14) 0.0579(18) 0.0306(13) -0.0193(13) -0.0109(11) 0.0252(13)
C140 0.0318(13) 0.0499(17) 0.0352(14) -0.0161(12) -0.0127(11) 0.0219(12)
C141 0.0353(14) 0.0518(17) 0.0290(13) -0.0150(12) -0.0162(11) 0.0247(12)
C142 0.0297(12) 0.0379(14) 0.0316(13) -0.0172(11) -0.0132(10) 0.0152(10)
C143 0.0318(13) 0.0503(16) 0.0296(13) -0.0182(12) -0.0123(11) 0.0181(12)
C144 0.0300(12) 0.0344(13) 0.0287(12) -0.0140(10) -0.0149(10) 0.0130(10)
C145 0.0427(16) 0.064(2) 0.0370(15) -0.0191(14) -0.0158(13) 0.0327(15)
C146 0.092(3) 0.075(3) 0.129(5) -0.063(3) -0.069(3) 0.051(3)
C147 0.0388(15) 0.062(2) 0.0377(15) -0.0144(14) -0.0169(13) 0.0282(14)
C148 0.048(2) 0.122(4) 0.0380(18) -0.013(2) -0.0112(15) 0.056(2)
C149 0.0468(15) 0.0208(11) 0.0359(14) -0.0115(10) -0.0127(12) 0.0058(10)
C150 0.0429(15) 0.0249(12) 0.0378(14) -0.0120(11) -0.0138(12) 0.0039(10)
C151 0.0474(16) 0.0233(12) 0.0409(15) -0.0065(11) -0.0157(13) 0.0050(11)
C152 0.0408(15) 0.0259(13) 0.0501(17) -0.0159(12) -0.0171(13) 0.0066(11)
C153 0.0417(15) 0.0279(13) 0.0427(15) -0.0183(11) -0.0146(12) 0.0083(11)
C154 0.0406(14) 0.0273(13) 0.0405(14) -0.0171(11) -0.0164(12) 0.0079(10)
C155 0.0460(15) 0.0225(12) 0.0329(13) -0.0049(10) -0.0126(12) 0.0012(10)
C156 0.0405(14) 0.0299(13) 0.0383(14) -0.0205(11) -0.0157(11) 0.0132(11)
C157 0.065(2) 0.0258(14) 0.059(2) -0.0171(13) -0.0196(17) 0.0095(13)
C158 0.096(4) 0.0366(19) 0.121(4) -0.021(2) -0.058(3) -0.005(2)
C159 0.081(3) 0.0331(17) 0.095(3) -0.0185(19) -0.042(2) 0.0238(17)
C160 0.135(5) 0.0314(18) 0.091(3) -0.026(2) -0.012(3) 0.029(2)
C161 0.0237(11) 0.0271(11) 0.0314(12) -0.0090(9) -0.0132(10) 0.0044(9)
C162 0.0276(12) 0.0271(12) 0.0317(12) -0.0096(10) -0.0151(10) 0.0048(9)
C163 0.0311(13) 0.0353(13) 0.0353(13) -0.0144(11) -0.0179(11) 0.0049(10)
C164 0.0270(12) 0.0367(14) 0.0369(14) -0.0121(11) -0.0134(11) 0.0042(10)
C165 0.0248(12) 0.0360(13) 0.0343(13) -0.0114(11) -0.0101(10) 0.0024(10)
C166 0.0274(12) 0.0311(12) 0.0312(12) -0.0104(10) -0.0131(10) 0.0059(9)
C167 0.0316(12) 0.0315(12) 0.0294(12) -0.0110(10) -0.0158(10) 0.0049(10)
C168 0.0257(12) 0.0327(13) 0.0313(13) -0.0111(10) -0.0100(10) 0.0057(9)
C169 0.0311(14) 0.0508(17) 0.0449(16) -0.0161(14) -0.0160(12) -0.0015(12)
C170 0.0384(16) 0.061(2) 0.0558(19) -0.0219(16) -0.0253(14) -0.0020(14)
C171 0.0275(14) 0.089(3) 0.061(2) -0.034(2) -0.0191(14) 0.0065(16)
C172 0.052(2) 0.061(2) 0.058(2) -0.0124(17) -0.0204(17) -0.0198(17)
C173 0.0327(12) 0.0281(12) 0.0275(12) -0.0085(10) -0.0117(10) 0.0001(10)
C174 0.0329(13) 0.0287(12) 0.0275(12) -0.0070(10) -0.0131(10) 0.0017(10)
C175 0.0338(13) 0.0324(13) 0.0283(12) -0.0101(10) -0.0102(10) -0.0001(10)
C176 0.0399(14) 0.0386(14) 0.0252(12) -0.0084(10) -0.0119(11) 0.0023(11)
C177 0.0419(15) 0.0352(14) 0.0305(13) -0.0089(11) -0.0171(11) 0.0053(11)
C178 0.0365(13) 0.0332(13) 0.0315(13) -0.0114(10) -0.0149(11) 0.0066(11)
C179 0.0334(13) 0.0364(14) 0.0318(13) -0.0121(11) -0.0093(11) -0.0009(11)
C180 0.0388(15) 0.0532(18) 0.0351(14) -0.0197(13) -0.0120(12) 0.0024(13)
C181 0.0451(17) 0.066(2) 0.0390(16) -0.0268(15) -0.0107(13) 0.0013(15)
C182 0.0411(16) 0.0565(19) 0.0508(18) -0.0260(15) -0.0183(14) 0.0126(14)
C183 0.0424(16) 0.0499(17) 0.0355(14) -0.0193(13) -0.0152(12) 0.0117(13)
C184 0.0415(15) 0.0469(16) 0.0294(13) -0.0089(12) -0.0156(12) 0.0083(12)
C185 0.0467(17) 0.068(2) 0.0374(15) -0.0258(15) -0.0212(13) 0.0243(16)
C186 0.055(2) 0.085(3) 0.0388(16) -0.0296(17) -0.0264(15) 0.0307(19)
C187 0.080(3) 0.055(2) 0.060(2) -0.0203(17) -0.044(2) 0.0289(19)
C188 0.069(2) 0.0465(18) 0.0489(18) -0.0165(15) -0.0351(17) 0.0163(16)
C189 0.0279(12) 0.0287(12) 0.0298(12) -0.0141(10) -0.0118(10) 0.0081(9)
C190 0.0282(12) 0.0355(13) 0.0335(13) -0.0175(11) -0.0133(10) 0.0114(10)
C191 0.0366(14) 0.0426(15) 0.0341(14) -0.0180(12) -0.0170(11) 0.0121(11)
C192 0.0397(15) 0.0616(19) 0.0309(14) -0.0228(13) -0.0152(12) 0.0169(14)
C193 0.0344(14) 0.0472(16) 0.0337(14) -0.0185(12) -0.0126(11) 0.0143(12)
C194 0.0293(12) 0.0372(13) 0.0309(13) -0.0152(11) -0.0141(10) 0.0118(10)
C195 0.0377(14) 0.0490(16) 0.0331(14) -0.0149(12) -0.0169(12) 0.0090(12)
C196 0.0411(15) 0.0454(16) 0.0448(16) -0.0156(13) -0.0230(13) 0.0101(13)
C197 0.0471(18) 0.0548(19) 0.0542(19) -0.0127(16) -0.0296(16) 0.0131(15)
C198 0.062(2) 0.087(3) 0.054(2) -0.036(2) -0.0368(18) 0.021(2)
C199 0.055(2) 0.069(2) 0.0480(18) -0.0306(17) -0.0297(16) 0.0215(17)
C200 0.0375(15) 0.0597(19) 0.0334(14) -0.0211(13) -0.0133(12) 0.0190(13)
C201 0.0440(18) 0.071(2) 0.066(2) -0.041(2) -0.0161(16) 0.0181(17)
C202 0.051(2) 0.077(3) 0.076(3) -0.045(2) -0.0142(19) 0.0255(19)
C203 0.0418(19) 0.084(3) 0.083(3) -0.035(2) -0.0194(19) 0.0182(19)
C204 0.0440(19) 0.068(2) 0.073(3) -0.032(2) -0.0177(17) 0.0164(17)
B5 0.0325(14) 0.0298(14) 0.0256(13) -0.0081(11) -0.0121(11) 0.0056(11)
B6 0.0265(13) 0.0316(14) 0.0278(13) -0.0142(11) -0.0107(10) 0.0099(11)
Zn7 0.02395(15) 0.03158(17) 0.02555(16) -0.00962(13) -0.00834(12) 0.00592(12)
Zn8 0.02318(15) 0.02992(16) 0.02637(16) -0.01137(13) -0.00763(12) 0.00698(12)
O28 0.0280(9) 0.0394(10) 0.0257(9) -0.0100(7) -0.0079(7) 0.0146(7)
O29 0.0380(10) 0.0275(9) 0.0304(9) -0.0100(7) -0.0089(8) 0.0058(7)
O30 0.0257(9) 0.0493(11) 0.0299(9) -0.0156(8) -0.0077(7) -0.0016(8)
O31 0.0277(9) 0.0552(12) 0.0234(9) -0.0077(8) -0.0068(7) 0.0105(8)
O32 0.0527(12) 0.0391(11) 0.0252(9) -0.0086(8) -0.0085(8) 0.0065(9)
O33 0.0341(10) 0.0543(12) 0.0265(9) -0.0150(9) -0.0069(8) -0.0021(9)
O34 0.0336(9) 0.0387(10) 0.0243(9) -0.0102(7) -0.0025(7) 0.0135(8)
O35 0.0389(10) 0.0338(10) 0.0281(9) -0.0131(8) -0.0066(8) 0.0073(8)
O36 0.0271(9) 0.0574(13) 0.0293(9) -0.0194(9) -0.0036(7) 0.0015(8)
N31 0.0283(10) 0.0369(11) 0.0244(10) -0.0094(9) -0.0070(8) 0.0073(9)
N32 0.0263(10) 0.0310(10) 0.0247(10) -0.0112(8) -0.0046(8) 0.0061(8)
N33 0.0330(11) 0.0371(12) 0.0262(10) -0.0094(9) -0.0088(9) 0.0034(9)
N34 0.0291(10) 0.0330(11) 0.0288(11) -0.0121(9) -0.0095(8) 0.0083(8)
N35 0.0294(11) 0.0411(12) 0.0258(10) -0.0121(9) -0.0083(9) 0.0048(9)
N36 0.0248(10) 0.0394(12) 0.0290(11) -0.0152(9) -0.0064(8) 0.0050(9)
N37 0.082(3) 0.138(4) 0.069(2) -0.068(3) -0.047(2) 0.082(3)
N38 0.0503(16) 0.0632(18) 0.0516(16) -0.0189(14) -0.0298(13) 0.0231(14)
N39 0.064(2) 0.101(3) 0.0484(18) -0.0256(18) -0.0282(16) 0.030(2)
N40 0.0379(15) 0.069(2) 0.062(2) -0.0152(16) -0.0057(14) 0.0185(14)
C205 0.0273(12) 0.0294(12) 0.0328(13) -0.0129(10) -0.0111(10) 0.0114(9)
C206 0.0303(12) 0.0330(13) 0.0295(13) -0.0109(10) -0.0096(10) 0.0110(10)
C207 0.0308(13) 0.0424(15) 0.0327(13) -0.0132(11) -0.0083(11) 0.0154(11)
C208 0.0334(14) 0.0437(15) 0.0354(14) -0.0148(12) -0.0116(11) 0.0183(12)
C209 0.0363(14) 0.0427(15) 0.0297(13) -0.0100(11) -0.0120(11) 0.0167(12)
C210 0.0297(12) 0.0335(13) 0.0296(13) -0.0114(10) -0.0079(10) 0.0097(10)
C211 0.0285(12) 0.0382(14) 0.0290(12) -0.0140(11) -0.0076(10) 0.0117(10)
C212 0.0317(13) 0.0321(13) 0.0264(12) -0.0096(10) -0.0091(10) 0.0108(10)
C213 0.0371(15) 0.0521(17) 0.0375(15) -0.0169(13) -0.0140(12) 0.0215(13)
C214 0.0404(16) 0.066(2) 0.0459(17) -0.0235(16) -0.0176(14) 0.0322(15)
C215 0.0480(18) 0.063(2) 0.0443(17) -0.0113(16) -0.0172(14) 0.0323(16)
C216 0.0503(19) 0.067(2) 0.066(2) -0.0280(19) -0.0313(18) 0.0243(17)
C217 0.0287(12) 0.0288(12) 0.0366(13) -0.0132(10) -0.0141(10) 0.0056(10)
C218 0.0331(13) 0.0311(13) 0.0405(15) -0.0121(11) -0.0147(11) 0.0045(10)
C219 0.0466(16) 0.0304(14) 0.0406(15) -0.0073(11) -0.0151(13) 0.0007(12)
C220 0.0562(19) 0.0296(14) 0.0491(17) -0.0134(13) -0.0212(15) 0.0060(13)
C221 0.0549(18) 0.0316(14) 0.0439(16) -0.0175(12) -0.0208(14) 0.0112(12)
C222 0.0366(14) 0.0302(13) 0.0374(14) -0.0123(11) -0.0151(11) 0.0057(10)
C223 0.0357(14) 0.0303(13) 0.0331(13) -0.0045(10) -0.0107(11) 0.0012(10)
C224 0.0401(14) 0.0338(14) 0.0374(14) -0.0184(11) -0.0146(12) 0.0119(11)
C225 0.083(3) 0.0282(15) 0.066(2) -0.0182(15) -0.032(2) 0.0121(15)
C226 0.108(4) 0.043(3) 0.191(6) -0.059(4) -0.098(5) 0.033(3)
C227 0.165(6) 0.051(3) 0.188(7) -0.054(4) -0.062(6) 0.028(4)
C228 0.107(5) 0.038(3) 0.204(7) -0.048(4) -0.080(5) 0.020(3)
C326 0.108(4) 0.043(3) 0.191(6) -0.059(4) -0.098(5) 0.033(3)
C327 0.165(6) 0.051(3) 0.188(7) -0.054(4) -0.062(6) 0.028(4)
C328 0.107(5) 0.038(3) 0.204(7) -0.048(4) -0.080(5) 0.020(3)
C229 0.0252(12) 0.0309(12) 0.0348(13) -0.0123(10) -0.0122(10) 0.0054(9)
C230 0.0293(13) 0.0373(14) 0.0339(13) -0.0129(11) -0.0103(11) 0.0026(10)
C231 0.0381(15) 0.0499(17) 0.0370(15) -0.0187(13) -0.0135(12) -0.0040(12)
C232 0.0342(14) 0.0503(17) 0.0439(16) -0.0186(14) -0.0131(12) -0.0040(12)
C233 0.0274(12) 0.0395(14) 0.0400(15) -0.0151(12) -0.0070(11) 0.0004(11)
C234 0.0265(12) 0.0331(13) 0.0352(13) -0.0139(11) -0.0104(10) 0.0062(10)
C235 0.0331(13) 0.0442(15) 0.0319(13) -0.0166(11) -0.0128(11) 0.0025(11)
C236 0.0238(11) 0.0355(13) 0.0364(14) -0.0142(11) -0.0068(10) 0.0059(10)
C237 0.0434(18) 0.091(3) 0.056(2) -0.034(2) -0.0077(16) -0.0241(19)
C238 0.095(4) 0.101(4) 0.112(4) -0.069(4) 0.012(3) -0.048(3)
C239 0.065(3) 0.165(6) 0.068(3) -0.029(3) -0.030(2) -0.043(3)
C240 0.045(2) 0.108(4) 0.073(3) -0.044(3) -0.0089(19) -0.025(2)
C241 0.0328(13) 0.0381(14) 0.0261(12) -0.0090(10) -0.0100(10) 0.0019(11)
C242 0.0379(14) 0.0345(13) 0.0298(13) -0.0086(10) -0.0157(11) 0.0070(11)
C243 0.0336(13) 0.0343(13) 0.0316(13) -0.0111(11) -0.0136(11) 0.0081(10)
C244 0.0335(13) 0.0350(13) 0.0267(12) -0.0078(10) -0.0110(10) 0.0060(10)
C245 0.0330(13) 0.0344(13) 0.0294(13) -0.0077(10) -0.0131(10) 0.0060(10)
C246 0.0306(13) 0.0417(15) 0.0319(13) -0.0129(11) -0.0109(11) 0.0082(11)
C247 0.0415(15) 0.0421(15) 0.0331(14) -0.0148(12) -0.0167(12) 0.0172(12)
C248 0.0404(15) 0.0411(15) 0.0344(14) -0.0122(12) -0.0147(12) 0.0106(12)
C249 0.058(2) 0.059(2) 0.0355(15) -0.0215(14) -0.0175(14) 0.0262(16)
C250 0.112(4) 0.226(8) 0.093(4) -0.110(5) -0.081(4) 0.131(5)
C251 0.092(3) 0.140(5) 0.061(2) -0.067(3) -0.054(2) 0.086(3)
C252 0.0307(13) 0.0393(14) 0.0343(14) -0.0090(11) -0.0116(11) 0.0077(11)
C253 0.0426(15) 0.0406(15) 0.0312(13) -0.0097(11) -0.0142(12) 0.0109(12)
C254 0.0455(17) 0.0530(18) 0.0355(15) -0.0105(13) -0.0190(13) 0.0091(14)
C255 0.065(2) 0.066(2) 0.071(2) -0.036(2) -0.040(2) 0.0377(19)
C256 0.0553(19) 0.062(2) 0.0542(19) -0.0300(17) -0.0319(16) 0.0282(17)
C257 0.0283(12) 0.0311(12) 0.0298(12) -0.0139(10) -0.0047(10) 0.0041(10)
C258 0.0288(12) 0.0365(13) 0.0335(13) -0.0171(11) -0.0063(10) 0.0085(10)
C259 0.0366(14) 0.0426(15) 0.0331(14) -0.0157(12) -0.0106(11) 0.0117(12)
C260 0.0356(14) 0.0486(16) 0.0288(13) -0.0162(12) -0.0053(11) 0.0127(12)
C261 0.0324(13) 0.0350(13) 0.0343(14) -0.0147(11) -0.0062(11) 0.0086(11)
C262 0.0301(13) 0.0331(13) 0.0326(13) -0.0140(10) -0.0087(10) 0.0080(10)
C263 0.0389(15) 0.0565(19) 0.0347(15) -0.0158(13) -0.0113(12) 0.0131(13)
C264 0.0379(15) 0.0469(17) 0.0419(16) -0.0152(13) -0.0134(12) 0.0086(13)
C265 0.0468(18) 0.063(2) 0.056(2) -0.0187(17) -0.0196(16) 0.0177(16)
C266 0.071(3) 0.130(4) 0.049(2) -0.051(3) -0.030(2) 0.047(3)
C267 0.061(2) 0.100(3) 0.0446(19) -0.039(2) -0.0251(17) 0.039(2)
C268 0.0344(14) 0.0352(14) 0.0376(14) -0.0128(11) -0.0061(11) 0.0073(11)
C269 0.0404(17) 0.073(2) 0.0488(19) -0.0221(17) -0.0134(14) 0.0186(16)
C270 0.0410(17) 0.064(2) 0.063(2) -0.0226(18) -0.0181(16) 0.0221(16)
C271 0.054(2) 0.110(4) 0.050(2) -0.023(2) 0.0003(18) 0.032(2)
C272 0.047(2) 0.094(3) 0.0459(19) -0.024(2) -0.0109(16) 0.024(2)
B7 0.0289(14) 0.0402(16) 0.0252(13) -0.0088(12) -0.0083(11) 0.0059(12)
B8 0.0274(13) 0.0339(14) 0.0299(14) -0.0135(11) -0.0080(11) 0.0083(11)
N41 0.0453(16) 0.103(3) 0.0533(18) -0.0313(18) -0.0247(14) 0.0065(17)
C273 0.077(3) 0.080(3) 0.080(3) -0.018(3) -0.030(3) 0.007(3)
C274 0.084(4) 0.088(4) 0.118(5) 0.007(3) -0.062(4) -0.014(3)
C275 0.078(3) 0.092(3) 0.098(4) -0.057(3) -0.049(3) 0.027(3)
C276 0.101(4) 0.092(4) 0.074(3) -0.031(3) -0.029(3) -0.005(3)
C277 0.0500(19) 0.060(2) 0.057(2) -0.0203(17) -0.0263(16) 0.0112(16)
C278 0.103(4) 0.079(3) 0.093(4) -0.030(3) -0.005(3) 0.025(3)
C279 0.066(3) 0.095(3) 0.075(3) -0.037(3) -0.033(2) 0.006(2)
C280 0.073(3) 0.105(4) 0.069(3) -0.029(3) -0.026(2) 0.003(3)
N42 0.0497(15) 0.0427(14) 0.0470(14) -0.0141(11) -0.0283(12) 0.0025(11)
C281 0.056(2) 0.0500(19) 0.072(2) -0.0091(17) -0.0400(19) 0.0037(16)
C282 0.094(4) 0.060(3) 0.115(4) -0.018(3) -0.049(3) 0.025(3)
C283 0.066(2) 0.055(2) 0.058(2) -0.0191(17) -0.0366(18) 0.0052(17)
C284 0.077(3) 0.060(2) 0.068(3) -0.0121(19) -0.041(2) -0.007(2)
C285 0.057(2) 0.061(2) 0.072(2) -0.0336(19) -0.0341(19) 0.0146(17)
C286 0.062(2) 0.062(2) 0.058(2) -0.0228(18) -0.0240(18) -0.0022(18)
C287 0.060(2) 0.062(2) 0.063(2) -0.0272(19) -0.0181(18) 0.0125(18)
C288 0.070(3) 0.081(3) 0.073(3) -0.039(2) -0.020(2) 0.008(2)

loop_
_atom_type_symbol
_atom_type_description
_atom_type_scat_dispersion_real
_atom_type_scat_dispersion_imag
_atom_type_scat_source
C C 0.0181 0.0091 'International Tables Vol C Tables 4.2.6.8 and 6.1.1.4'
H H 0.0000 0.0000 'International Tables Vol C Tables 4.2.6.8 and 6.1.1.4'
B B 0.0090 0.0039 'International Tables Vol C Tables 4.2.6.8 and 6.1.1.4'
N N 0.0311 0.0180 'International Tables Vol C Tables 4.2.6.8 and 6.1.1.4'
O O 0.0492 0.0322 'International Tables Vol C Tables 4.2.6.8 and 6.1.1.4'
Zn Zn -1.5491 0.6778 'International Tables Vol C Tables 4.2.6.8 and 6.1.1.4'

loop_
_exptl_crystal_face_index_h
_exptl_crystal_face_index_k
_exptl_crystal_face_index_l
_exptl_crystal_face_perp_dist
14 5 15 0.1318
7 2 21 0.1206
2 -2 -19 0.1367
-2 -4 -21 0.1360
10 9 2 0.2662
-10 -9 -2 0.2709
5 -11 -14 0.1429
0 2 20 0.1561
-13 -7 -15 0.2509
-13 -6 -16 0.2402
-3 -2 -21 0.1543
-12 -5 2 0.2634
0 1 20 0.1555
-1 -15 -13 0.1989
-10 11 5 0.1332
12 -7 -5 0.1610
12 -9 2 0.1159
0 -12 6 0.2084
-14 0 -12 0.2295
9 -4 17 0.1482
-11 6 9 0.1786
-5 -14 -6 0.2326
-11 7 -11 0.1765
-14 5 -8 0.1971
-9 8 -12 0.1777
-5 9 -12 0.2175
0 15 9 0.2186
1 13 17 0.2017
-3 -14 -16 0.2072
-8 5 13 0.1736
6 -14 -9 0.1600
-9 -10 -18 0.2261
6 -14 -4 0.1630

loop_
_geom_angle_atom_site_label_1
_geom_angle_atom_site_label_2
_geom_angle_atom_site_label_3
_geom_angle
O3 Zn1 N3 133.93(9)
O3 Zn1 N1 136.58(9)
N3 Zn1 N1 86.72(8)
O3 Zn1 O1 76.29(7)
N3 Zn1 O1 136.62(8)
N1 Zn1 O1 81.91(7)
O3 Zn1 N5 83.02(8)
N3 Zn1 N5 85.24(9)
N1 Zn1 N5 86.92(8)
O1 Zn1 N5 135.27(8)
O3 Zn1 O2 77.67(8)
N3 Zn1 O2 82.12(8)
N1 Zn1 O2 131.71(8)
O1 Zn1 O2 75.06(7)
N5 Zn1 O2 138.07(8)
O3 Zn1 Zn2 45.82(5)
N3 Zn1 Zn2 127.41(6)
N1 Zn1 Zn2 127.28(6)
O1 Zn1 Zn2 45.40(5)
N5 Zn1 Zn2 128.84(6)
O2 Zn1 Zn2 45.39(5)
N6 Zn2 O1 129.03(9)
N6 Zn2 O2 142.40(8)
O1 Zn2 O2 76.69(7)
N6 Zn2 O3 82.91(8)
O1 Zn2 O3 75.97(7)
O2 Zn2 O3 77.67(8)
N6 Zn2 N4 85.18(9)
O1 Zn2 N4 142.97(8)
O2 Zn2 N4 82.53(8)
O3 Zn2 N4 128.90(8)
N6 Zn2 N2 87.35(9)
O1 Zn2 N2 82.74(7)
O2 Zn2 N2 126.72(8)
O3 Zn2 N2 142.68(9)
N4 Zn2 N2 85.69(8)
N6 Zn2 Zn1 127.12(7)
O1 Zn2 Zn1 46.27(5)
O2 Zn2 Zn1 46.67(5)
O3 Zn2 Zn1 44.52(5)
N4 Zn2 Zn1 128.36(6)
N2 Zn2 Zn1 128.49(6)
C1 O1 Zn2 134.19(17)
C1 O1 Zn1 134.02(16)
Zn2 O1 Zn1 88.33(6)
C18 O2 Zn2 133.68(16)
C18 O2 Zn1 131.75(17)
Zn2 O2 Zn1 87.94(7)
C25 O3 Zn1 135.59(18)
C25 O3 Zn2 134.57(17)
Zn1 O3 Zn2 89.65(7)
N1 O4 B1 116.04(19)
N3 O5 B1 116.6(2)
N5 O6 B1 115.65(19)
N2 O7 B2 114.93(19)
N4 O8 B2 115.5(2)
N6 O9 B2 116.9(2)
C7 N1 O4 111.3(2)
C7 N1 Zn1 131.14(18)
O4 N1 Zn1 117.56(14)
C8 N2 O7 110.9(2)
C8 N2 Zn2 131.00(18)
O7 N2 Zn2 117.98(15)
C19 N3 O5 111.4(2)
C19 N3 Zn1 131.32(19)
O5 N3 Zn1 117.25(15)
C20 N4 O8 111.3(2)
C20 N4 Zn2 130.55(19)
O8 N4 Zn2 117.85(16)
C31 N5 O6 112.0(2)
C31 N5 Zn1 130.23(19)
O6 N5 Zn1 117.60(16)
C32 N6 O9 111.6(2)
C32 N6 Zn2 131.20(19)
O9 N6 Zn2 117.14(16)
C45 N7 C46 115.4(3)
C51 N8 C50 115.1(3)
C62 N9 C61 116.0(3)
C67 N10 C66 116.6(3)
O1 C1 C2 121.2(2)
O1 C1 C6 122.0(2)
C2 C1 C6 116.7(2)
C3 C2 C1 120.2(2)
C3 C2 C7 116.5(2)
C1 C2 C7 123.2(2)
C4 C3 C2 123.4(3)
C4 C3 H3 118.3
C2 C3 H3 118.3
C5 C4 C3 116.4(3)
C5 C4 C9 122.1(3)
C3 C4 C9 121.4(3)
C4 C5 C6 122.7(3)
C4 C5 H5 118.7
C6 C5 H5 118.7
C5 C6 C1 120.5(2)
C5 C6 C8 115.7(2)
C1 C6 C8 123.8(2)
N1 C7 C2 126.0(2)
N1 C7 H7 117.0
C2 C7 H7 117.0
N2 C8 C6 125.2(2)
N2 C8 H8 117.4
C6 C8 H8 117.4
C12 C9 C11 109.7(3)
C12 C9 C10 109.0(4)
C11 C9 C10 107.2(4)
C12 C9 C4 111.6(3)
C11 C9 C4 109.9(3)
C10 C9 C4 109.4(3)
C9 C10 H10A 109.5
C9 C10 H10B 109.5
H10A C10 H10B 109.5
C9 C10 H10C 109.5
H10A C10 H10C 109.5
H10B C10 H10C 109.5
C9 C11 H11A 109.5
C9 C11 H11B 109.5
H11A C11 H11B 109.5
C9 C11 H11C 109.5
H11A C11 H11C 109.5
H11B C11 H11C 109.5
C9 C12 H12A 109.5
C9 C12 H12B 109.5
H12A C12 H12B 109.5
C9 C12 H12C 109.5
H12A C12 H12C 109.5
H12B C12 H12C 109.5
C14 C13 C18 120.4(2)
C14 C13 C19 116.1(2)
C18 C13 C19 123.5(2)
C15 C14 C13 122.7(3)
C15 C14 H14 118.7
C13 C14 H14 118.7
C16 C15 C14 116.7(3)
C16 C15 C21 121.1(3)
C14 C15 C21 122.2(3)
C15 C16 C17 122.9(3)
C15 C16 H16 118.5
C17 C16 H16 118.5
C16 C17 C18 120.3(2)
C16 C17 C20 115.8(2)
C18 C17 C20 123.8(2)
O2 C18 C13 121.3(2)
O2 C18 C17 121.7(2)
C13 C18 C17 117.0(2)
N3 C19 C13 125.8(2)
N3 C19 H19 117.1
C13 C19 H19 117.1
N4 C20 C17 125.5(2)
N4 C20 H20 117.3
C17 C20 H20 117.3
C23B C21 C24B 109.9(4)
C22A C21 C23A 110.6(3)
C22A C21 C15 109.8(4)
C23B C21 C15 111.5(5)
C24B C21 C15 112.8(5)
C23A C21 C15 111.9(3)
C23B C21 C22B 108.7(4)
C24B C21 C22B 107.4(3)
C15 C21 C22B 106.3(5)
C22A C21 C24A 108.9(3)
C23A C21 C24A 106.7(3)
C15 C21 C24A 108.8(3)
C21 C22A H22A 109.5
C21 C22A H22B 109.5
H22A C22A H22B 109.5
C21 C22A H22C 109.5
H22A C22A H22C 109.5
H22B C22A H22C 109.5
C21 C22B H22D 109.5
C21 C22B H22E 109.5
H22D C22B H22E 109.5
C21 C22B H22F 109.5
H22D C22B H22F 109.5
H22E C22B H22F 109.5
C21 C23A H23A 109.5
C21 C23A H23B 109.5
H23A C23A H23B 109.5
C21 C23A H23C 109.5
H23A C23A H23C 109.5
H23B C23A H23C 109.5
C21 C23B H23D 109.5
C21 C23B H23E 109.5
H23D C23B H23E 109.5
C21 C23B H23F 109.5
H23D C23B H23F 109.5
H23E C23B H23F 109.5
C21 C24A H24A 109.5
C21 C24A H24B 109.5
H24A C24A H24B 109.5
C21 C24A H24C 109.5
H24A C24A H24C 109.5
H24B C24A H24C 109.5
C21 C24B H24D 109.5
C21 C24B H24E 109.5
H24D C24B H24E 109.5
C21 C24B H24F 109.5
H24D C24B H24F 109.5
H24E C24B H24F 109.5
O3 C25 C26 121.8(2)
O3 C25 C30 121.1(2)
C26 C25 C30 117.1(2)
C27 C26 C25 119.9(3)
C27 C26 C31 116.5(3)
C25 C26 C31 123.6(2)
C28 C27 C26 122.6(3)
C28 C27 H27 118.7
C26 C27 H27 118.7
C29 C28 C27 116.9(3)
C29 C28 C33 119.6(3)
C27 C28 C33 123.4(3)
C28 C29 C30 122.9(3)
C28 C29 H29 118.5
C30 C29 H29 118.5
C29 C30 C25 120.5(3)
C29 C30 C32 115.8(3)
C25 C30 C32 123.7(2)
N5 C31 C26 125.5(2)
N5 C31 H31 117.3
C26 C31 H31 117.3
N6 C32 C30 126.4(3)
N6 C32 H32 116.8
C30 C32 H32 116.8
C35 C33 C34 107.3(3)
C35 C33 C36 108.9(4)
C34 C33 C36 109.8(3)
C35 C33 C28 110.7(3)
C34 C33 C28 112.2(3)
C36 C33 C28 107.9(3)
C33 C34 H34A 109.5
C33 C34 H34B 109.5
H34A C34 H34B 109.5
C33 C34 H34C 109.5
H34A C34 H34C 109.5
H34B C34 H34C 109.5
C33 C35 H35A 109.5
C33 C35 H35B 109.5
H35A C35 H35B 109.5
C33 C35 H35C 109.5
H35A C35 H35C 109.5
H35B C35 H35C 109.5
C33 C36 H36A 109.5
C33 C36 H36B 109.5
H36A C36 H36B 109.5
C33 C36 H36C 109.5
H36A C36 H36C 109.5
H36B C36 H36C 109.5
C42 C37 C38 116.9(2)
C42 C37 B1 119.1(2)
C38 C37 B1 124.0(2)
C37 C38 C39 122.5(2)
C37 C38 H38 118.7
C39 C38 H38 118.7
C40 C39 C38 118.2(2)
C40 C39 C43 120.5(2)
C38 C39 C43 121.2(2)
C41 C40 C39 120.7(2)
C41 C40 H40 119.6
C39 C40 H40 119.6
C40 C41 C42 119.1(2)
C40 C41 C48 121.3(2)
C42 C41 C48 119.5(2)
C37 C42 C41 122.3(3)
C37 C42 H42 118.8
C41 C42 H42 118.8
C44 C43 C47 115.3(3)
C44 C43 C39 122.7(2)
C47 C43 C39 122.0(2)
C45 C44 C43 120.1(3)
C45 C44 H44 120.0
C43 C44 H44 120.0
N7 C45 C44 124.6(3)
N7 C45 H45 117.7
C44 C45 H45 117.7
N7 C46 C47 124.5(3)
N7 C46 H46 117.8
C47 C46 H46 117.8
C46 C47 C43 120.1(3)
C46 C47 H47 120.0
C43 C47 H47 120.0
C49 C48 C52 117.1(3)
C49 C48 C41 123.1(3)
C52 C48 C41 119.7(3)
C48 C49 C50 119.2(3)
C48 C49 H49 120.4
C50 C49 H49 120.4
N8 C50 C49 124.4(3)
N8 C50 H50 117.8
C49 C50 H50 117.8
N8 C51 C52 124.8(3)
N8 C51 H51 117.6
C52 C51 H51 117.6
C51 C52 C48 119.1(3)
C51 C52 H52 120.4
C48 C52 H52 120.4
C58 C53 C54 117.9(2)
C58 C53 B2 123.9(2)
C54 C53 B2 117.9(2)
C55 C54 C53 121.7(3)
C55 C54 H54 119.1
C53 C54 H54 119.1
C54 C55 C56 119.0(3)
C54 C55 C64 118.8(3)
C56 C55 C64 122.0(3)
C55 C56 C57 120.7(2)
C55 C56 H56 119.7
C57 C56 H56 119.7
C58 C57 C56 118.6(3)
C58 C57 C59 119.8(2)
C56 C57 C59 121.6(2)
C53 C58 C57 122.2(3)
C53 C58 H58 118.9
C57 C58 H58 118.9
C60 C59 C63 116.2(3)
C60 C59 C57 122.1(3)
C63 C59 C57 121.8(3)
C61 C60 C59 120.0(3)
C61 C60 H60 120.0
C59 C60 H60 120.0
N9 C61 C60 124.0(4)
N9 C61 H61 118.0
C60 C61 H61 118.0
N9 C62 C63 124.2(3)
N9 C62 H62 117.9
C63 C62 H62 117.9
C62 C63 C59 119.6(3)
C62 C63 H63 120.2
C59 C63 H63 120.2
C68 C64 C65 117.5(3)
C68 C64 C55 120.5(3)
C65 C64 C55 121.6(3)
C66 C65 C64 119.6(3)
C66 C65 H65 120.2
C64 C65 H65 120.2
N10 C66 C65 123.2(3)
N10 C66 H66 118.4
C65 C66 H66 118.4
N10 C67 C68 123.6(3)
N10 C67 H67 118.2
C68 C67 H67 118.2
C64 C68 C67 119.3(3)
C64 C68 H68 120.3
C67 C68 H68 120.3
O4 B1 O6 112.4(2)
O4 B1 O5 113.2(2)
O6 B1 O5 111.9(2)
O4 B1 C37 107.1(2)
O6 B1 C37 106.4(2)
O5 B1 C37 105.2(2)
O9 B2 O8 113.1(2)
O9 B2 O7 112.3(2)
O8 B2 O7 112.3(2)
O9 B2 C53 104.5(2)
O8 B2 C53 106.2(2)
O7 B2 C53 107.7(2)
O10 Zn3 O12 76.63(7)
O10 Zn3 N13 142.09(9)
O12 Zn3 N13 129.07(9)
O10 Zn3 O11 77.99(8)
O12 Zn3 O11 75.80(8)
N13 Zn3 O11 82.40(8)
O10 Zn3 N11 82.81(8)
O12 Zn3 N11 143.25(8)
N13 Zn3 N11 84.95(9)
O11 Zn3 N11 129.13(9)
O10 Zn3 N15 128.38(8)
O12 Zn3 N15 82.36(8)
N13 Zn3 N15 86.47(9)
O11 Zn3 N15 140.41(9)
N11 Zn3 N15 87.16(9)
O10 Zn3 Zn4 46.89(5)
O12 Zn3 Zn4 46.15(5)
N13 Zn3 Zn4 126.63(6)
O11 Zn3 Zn4 44.50(5)
N11 Zn3 Zn4 128.80(6)
N15 Zn3 Zn4 128.25(6)
O11 Zn4 N12 133.30(9)
O11 Zn4 N16 136.08(9)
N12 Zn4 N16 87.61(8)
O11 Zn4 O12 76.58(8)
N12 Zn4 O12 136.84(9)
N16 Zn4 O12 81.80(8)
O11 Zn4 N14 83.27(8)
N12 Zn4 N14 84.91(9)
N16 Zn4 N14 86.08(9)
O12 Zn4 N14 135.34(8)
O11 Zn4 O10 78.04(8)
N12 Zn4 O10 81.89(8)
N16 Zn4 O10 131.87(8)
O12 Zn4 O10 74.91(7)
N14 Zn4 O10 138.75(8)
O11 Zn4 Zn3 46.19(5)
N12 Zn4 Zn3 127.02(6)
N16 Zn4 Zn3 127.27(6)
O12 Zn4 Zn3 45.49(5)
N14 Zn4 Zn3 129.45(6)
O10 Zn4 Zn3 45.27(5)
C69 O10 Zn3 133.02(16)
C69 O10 Zn4 131.78(17)
Zn3 O10 Zn4 87.84(7)
C81 O11 Zn4 135.12(17)
C81 O11 Zn3 135.32(17)
Zn4 O11 Zn3 89.32(7)
C93 O12 Zn3 134.90(17)
C93 O12 Zn4 135.28(17)
Zn3 O12 Zn4 88.36(7)
N11 O13 B3 116.0(2)
N13 O14 B3 116.1(2)
N15 O15 B3 116.2(2)
N12 O16 B4 116.68(19)
N14 O17 B4 114.7(2)
N16 O18 B4 116.80(18)
C75 N11 O13 111.7(2)
C75 N11 Zn3 130.34(19)
O13 N11 Zn3 117.56(16)
C76 N12 O16 111.2(2)
C76 N12 Zn4 131.33(18)
O16 N12 Zn4 117.37(15)
C87 N13 O14 111.2(2)
C87 N13 Zn3 131.30(19)
O14 N13 Zn3 117.47(16)
C88 N14 O17 111.6(2)
C88 N14 Zn4 129.92(19)
O17 N14 Zn4 118.38(16)
C99 N15 O15 111.1(2)
C99 N15 Zn3 131.76(19)
O15 N15 Zn3 117.13(16)
C100 N16 O18 111.1(2)
C100 N16 Zn4 131.59(18)
O18 N16 Zn4 117.35(15)
C114 N17 C113 115.9(3)
C118 N18 C119 115.6(3)
C130 N19 C129 116.0(3)
C135 N20 C134 115.9(3)
O10 C69 C74 121.2(2)
O10 C69 C70 122.4(2)
C74 C69 C70 116.4(2)
C71 C70 C69 120.2(2)
C71 C70 C75 116.5(2)
C69 C70 C75 123.1(2)
C72 C71 C70 123.4(3)
C72 C71 H71 118.3
C70 C71 H71 118.3
C73 C72 C71 116.2(2)
C73 C72 C77 120.4(3)
C71 C72 C77 123.4(3)
C72 C73 C74 122.8(3)
C72 C73 H73 118.6
C74 C73 H73 118.6
C73 C74 C69 120.9(2)
C73 C74 C76 115.7(2)
C69 C74 C76 123.2(2)
N11 C75 C70 125.7(2)
N11 C75 H75 117.1
C70 C75 H75 117.1
N12 C76 C74 126.2(2)
N12 C76 H76 116.9
C74 C76 H76 116.9
C80 C77 C78 110.4(4)
C80 C77 C79 108.7(4)
C78 C77 C79 106.8(4)
C80 C77 C72 109.9(3)
C78 C77 C72 110.5(3)
C79 C77 C72 110.5(3)
C77 C78 H78A 109.5
C77 C78 H78B 109.5
H78A C78 H78B 109.5
C77 C78 H78C 109.5
H78A C78 H78C 109.5
H78B C78 H78C 109.5
C77 C79 H79A 109.5
C77 C79 H79B 109.5
H79A C79 H79B 109.5
C77 C79 H79C 109.5
H79A C79 H79C 109.5
H79B C79 H79C 109.5
C77 C80 H80A 109.5
C77 C80 H80B 109.5
H80A C80 H80B 109.5
C77 C80 H80C 109.5
H80A C80 H80C 109.5
H80B C80 H80C 109.5
O11 C81 C86 122.3(2)
O11 C81 C82 120.9(2)
C86 C81 C82 116.8(2)
C83 C82 C81 120.4(3)
C83 C82 C87 115.9(3)
C81 C82 C87 123.6(2)
C84 C83 C82 122.9(3)
C84 C83 H83 118.6
C82 C83 H83 118.6
C83 C84 C85 116.8(3)
C83 C84 C89 119.5(3)
C85 C84 C89 123.7(3)
C84 C85 C86 122.7(3)
C84 C85 H85 118.7
C86 C85 H85 118.7
C85 C86 C81 120.4(2)
C85 C86 C88 115.9(2)
C81 C86 C88 123.7(2)
N13 C87 C82 126.3(3)
N13 C87 H87 116.8
C82 C87 H87 116.8
N14 C88 C86 125.3(2)
N14 C88 H88 117.3
C86 C88 H88 117.3
C92 C89 C91 107.9(4)
C92 C89 C90 109.1(4)
C91 C89 C90 108.9(5)
C92 C89 C84 112.1(3)
C91 C89 C84 109.8(4)
C90 C89 C84 108.9(4)
C89 C90 H90A 109.5
C89 C90 H90B 109.5
H90A C90 H90B 109.5
C89 C90 H90C 109.5
H90A C90 H90C 109.5
H90B C90 H90C 109.5
C89 C91 H91A 109.5
C89 C91 H91B 109.5
H91A C91 H91B 109.5
C89 C91 H91C 109.5
H91A C91 H91C 109.5
H91B C91 H91C 109.5
C89 C92 H92A 109.5
C89 C92 H92B 109.5
H92A C92 H92B 109.5
C89 C92 H92C 109.5
H92A C92 H92C 109.5
H92B C92 H92C 109.5
O12 C93 C94 122.3(2)
O12 C93 C98 121.1(2)
C94 C93 C98 116.6(2)
C95 C94 C93 120.5(3)
C95 C94 C99 116.4(3)
C93 C94 C99 123.0(3)
C96 C95 C94 123.1(3)
C96 C95 H95 118.5
C94 C95 H95 118.5
C95 C96 C97 116.3(3)
C95 C96 C101 122.5(3)
C97 C96 C101 121.1(3)
C96 C97 C98 122.9(3)
C96 C97 H97 118.5
C98 C97 H97 118.5
C97 C98 C93 120.5(3)
C97 C98 C100 116.4(3)
C93 C98 C100 123.0(3)
N15 C99 C94 125.3(3)
N15 C99 H99 117.4
C94 C99 H99 117.4
N16 C100 C98 126.2(2)
N16 C100 H100 116.9
C98 C100 H100 116.9
C104 C101 C102 113.3(4)
C104 C101 C96 111.6(4)
C102 C101 C96 111.7(4)
C104 C101 C103 105.1(5)
C102 C101 C103 105.9(4)
C96 C101 C103 108.8(4)
C101 C102 H10D 109.5
C101 C102 H10E 109.5
H10D C102 H10E 109.5
C101 C102 H10F 109.5
H10D C102 H10F 109.5
H10E C102 H10F 109.5
C101 C103 H10G 109.5
C101 C103 H10H 109.5
H10G C103 H10H 109.5
C101 C103 H10I 109.5
H10G C103 H10I 109.5
H10H C103 H10I 109.5
C101 C104 H10J 109.5
C101 C104 H10K 109.5
H10J C104 H10K 109.5
C101 C104 H10L 109.5
H10J C104 H10L 109.5
H10K C104 H10L 109.5
C110 C105 C106 117.7(2)
C110 C105 B3 121.8(2)
C106 C105 B3 120.4(2)
C107 C106 C105 121.6(3)
C107 C106 H106 119.2
C105 C106 H106 119.2
C108 C107 C106 119.1(3)
C108 C107 C111 121.0(3)
C106 C107 C111 119.8(3)
C107 C108 C109 120.9(3)
C107 C108 H108 119.6
C109 C108 H108 119.6
C110 C109 C108 118.4(2)
C110 C109 C116 120.5(2)
C108 C109 C116 121.2(2)
C105 C110 C109 122.3(2)
C105 C110 H110 118.9
C109 C110 H110 118.9
C115 C111 C112 116.2(3)
C115 C111 C107 121.1(3)
C112 C111 C107 122.6(3)
C111 C112 C113 119.6(4)
C111 C112 H112 120.2
C113 C112 H112 120.2
N17 C113 C112 124.1(4)
N17 C113 H113 117.9
C112 C113 H113 117.9
N17 C114 C115 124.3(4)
N17 C114 H114 117.9
C115 C114 H114 117.9
C114 C115 C111 119.9(4)
C114 C115 H115 120.0
C111 C115 H115 120.0
C117 C116 C120 116.2(3)
C117 C116 C109 122.4(3)
C120 C116 C109 121.4(3)
C118 C117 C116 119.9(3)
C118 C117 H117 120.1
C116 C117 H117 120.1
N18 C118 C117 124.5(3)
N18 C118 H118 117.7
C117 C118 H118 117.7
N18 C119 C120 124.2(3)
N18 C119 H119 117.9
C120 C119 H119 117.9
C119 C120 C116 119.6(3)
C119 C120 H120 120.2
C116 C120 H120 120.2
C122 C121 C126 118.1(2)
C122 C121 B4 120.5(2)
C126 C121 B4 120.7(2)
C123 C122 C121 121.8(2)
C123 C122 H122 119.1
C121 C122 H122 119.1
C122 C123 C124 118.6(2)
C122 C123 C127 121.1(2)
C124 C123 C127 120.2(2)
C125 C124 C123 121.3(2)
C125 C124 H124 119.4
C123 C124 H124 119.4
C124 C125 C126 118.7(2)
C124 C125 C132 120.6(2)
C126 C125 C132 120.7(2)
C121 C126 C125 121.4(2)
C121 C126 H126 119.3
C125 C126 H126 119.3
C128 C127 C131 117.2(3)
C128 C127 C123 123.2(3)
C131 C127 C123 119.6(3)
C127 C128 C129 119.3(3)
C127 C128 H128 120.4
C129 C128 H128 120.4
N19 C129 C128 124.2(4)
N19 C129 H129 117.9
C128 C129 H129 117.9
N19 C130 C131 124.1(3)
N19 C130 H130 117.9
C131 C130 H130 117.9
C127 C131 C130 119.1(3)
C127 C131 H131 120.4
C130 C131 H131 120.4
C136 C132 C133 117.1(3)
C136 C132 C125 121.6(3)
C133 C132 C125 121.3(3)
C132 C133 C134 119.3(3)
C132 C133 H133 120.3
C134 C133 H133 120.3
N20 C134 C133 124.1(3)
N20 C134 H134 117.9
C133 C134 H134 117.9
N20 C135 C136 124.3(3)
N20 C135 H135 117.8
C136 C135 H135 117.8
C132 C136 C135 119.1(3)
C132 C136 H136 120.4
C135 C136 H136 120.4
O13 B3 O15 112.9(2)
O13 B3 O14 112.7(2)
O15 B3 O14 112.0(2)
O13 B3 C105 106.5(2)
O15 B3 C105 107.3(2)
O14 B3 C105 104.8(2)
O17 B4 O18 112.7(2)
O17 B4 O16 112.8(2)
O18 B4 O16 112.3(2)
O17 B4 C121 108.5(2)
O18 B4 C121 107.3(2)
O16 B4 C121 102.5(2)
O20 Zn5 O21 77.98(9)
O20 Zn5 N21 130.58(10)
O21 Zn5 N21 136.32(9)
O20 Zn5 N25 139.56(10)
O21 Zn5 N25 82.78(8)
N21 Zn5 N25 87.07(8)
O20 Zn5 N23 83.07(8)
O21 Zn5 N23 134.29(9)
N21 Zn5 N23 86.66(9)
N25 Zn5 N23 85.56(8)
O20 Zn5 O19 75.00(8)
O21 Zn5 O19 75.21(8)
N21 Zn5 O19 81.58(8)
N25 Zn5 O19 133.19(8)
N23 Zn5 O19 138.25(9)
O20 Zn5 Zn6 45.65(6)
O21 Zn5 Zn6 45.32(5)
N21 Zn5 Zn6 126.64(6)
N25 Zn5 Zn6 128.07(6)
N23 Zn5 Zn6 128.55(6)
O19 Zn5 Zn6 45.12(5)
O19 Zn6 O21 76.10(8)
O19 Zn6 N24 135.89(9)
O21 Zn6 N24 135.73(9)
O19 Zn6 O20 75.41(8)
O21 Zn6 O20 77.28(9)
N24 Zn6 O20 83.04(8)
O19 Zn6 N26 134.64(9)
O21 Zn6 N26 82.44(8)
N24 Zn6 N26 86.19(9)
O20 Zn6 N26 137.48(9)
O19 Zn6 N22 82.00(7)
O21 Zn6 N22 134.43(8)
N24 Zn6 N22 86.64(8)
O20 Zn6 N22 134.39(10)
N26 Zn6 N22 85.51(8)
O19 Zn6 Zn5 46.40(5)
O21 Zn6 Zn5 45.19(5)
N24 Zn6 Zn5 127.88(6)
O20 Zn6 Zn5 44.89(5)
N26 Zn6 Zn5 127.63(6)
N22 Zn6 Zn5 128.40(6)
C137 O19 Zn6 135.78(17)
C137 O19 Zn5 135.68(17)
Zn6 O19 Zn5 88.48(7)
C149 O20 Zn5 134.72(19)
C149 O20 Zn6 133.96(18)
Zn5 O20 Zn6 89.45(7)
C161 O21 Zn5 134.69(17)
C161 O21 Zn6 135.46(17)
Zn5 O21 Zn6 89.49(7)
N22 O22 B6 115.62(18)
N24 O23 B6 116.41(18)
N26 O24 B6 116.03(19)
N21 O25 B5 116.50(19)
N23 O26 B5 115.37(19)
N25 O27 B5 116.29(19)
C143 N21 O25 110.6(2)
C143 N21 Zn5 132.13(19)
O25 N21 Zn5 117.16(15)
C144 N22 O22 110.8(2)
C144 N22 Zn6 131.33(18)
O22 N22 Zn6 117.86(14)
C155 N23 O26 111.5(2)
C155 N23 Zn5 130.37(19)
O26 N23 Zn5 117.93(15)
C156 N24 O23 111.4(2)
C156 N24 Zn6 130.68(19)
O23 N24 Zn6 117.86(15)
C167 N25 O27 112.0(2)
C167 N25 Zn5 130.85(18)
O27 N25 Zn5 117.16(15)
C168 N26 O24 111.0(2)
C168 N26 Zn6 130.78(18)
O24 N26 Zn6 118.04(15)
C181 N27 C182 115.5(3)
C186 N28 C187 115.8(3)
C197 N29 C198 115.8(3)
C202 N30 C203 115.9(3)
O19 C137 C142 121.9(2)
O19 C137 C138 121.0(2)
C142 C137 C138 117.1(2)
C139 C138 C137 120.4(2)
C139 C138 C143 116.1(2)
C137 C138 C143 123.5(2)
C140 C139 C138 123.1(3)
C140 C139 H139 118.5
C138 C139 H139 118.5
C139 C140 C141 116.1(2)
C139 C140 C145 121.7(3)
C141 C140 C145 122.1(3)
C140 C141 C142 122.8(3)
C140 C141 H141 118.6
C142 C141 H141 118.6
C141 C142 C137 120.5(2)
C141 C142 C144 116.0(2)
C137 C142 C144 123.5(2)
N21 C143 C138 125.8(2)
N21 C143 H143 117.1
C138 C143 H143 117.1
N22 C144 C142 125.4(2)
N22 C144 H144 117.3
C142 C144 H144 117.3
C148 C145 C147 108.9(3)
C148 C145 C140 111.8(3)
C147 C145 C140 111.9(3)
C148 C145 C146 107.8(4)
C147 C145 C146 108.1(3)
C140 C145 C146 108.1(3)
C145 C146 H14A 109.5
C145 C146 H14B 109.5
H14A C146 H14B 109.5
C145 C146 H14C 109.5
H14A C146 H14C 109.5
H14B C146 H14C 109.5
C145 C147 H14D 109.5
C145 C147 H14E 109.5
H14D C147 H14E 109.5
C145 C147 H14F 109.5
H14D C147 H14F 109.5
H14E C147 H14F 109.5
C145 C148 H14G 109.5
C145 C148 H14H 109.5
H14G C148 H14H 109.5
C145 C148 H14I 109.5
H14G C148 H14I 109.5
H14H C148 H14I 109.5
O20 C149 C154 121.2(3)
O20 C149 C150 121.4(2)
C154 C149 C150 117.5(2)
C151 C150 C149 119.6(3)
C151 C150 C155 116.6(3)
C149 C150 C155 123.7(2)
C152 C151 C150 123.3(3)
C152 C151 H151 118.3
C150 C151 H151 118.3
C153 C152 C151 116.2(3)
C153 C152 C157 121.6(3)
C151 C152 C157 122.1(3)
C152 C153 C154 123.3(3)
C152 C153 H153 118.3
C154 C153 H153 118.3
C153 C154 C149 120.0(3)
C153 C154 C156 116.2(2)
C149 C154 C156 123.8(2)
N23 C155 C150 126.0(3)
N23 C155 H155 117.0
C150 C155 H155 117.0
N24 C156 C154 126.3(2)
N24 C156 H156 116.8
C154 C156 H156 116.8
C159 C157 C158 109.8(4)
C159 C157 C160 106.9(4)
C158 C157 C160 109.5(4)
C159 C157 C152 110.6(3)
C158 C157 C152 109.4(3)
C160 C157 C152 110.7(3)
C157 C158 H15A 109.5
C157 C158 H15B 109.5
H15A C158 H15B 109.5
C157 C158 H15C 109.5
H15A C158 H15C 109.5
H15B C158 H15C 109.5
C157 C159 H15D 109.5
C157 C159 H15E 109.5
H15D C159 H15E 109.5
C157 C159 H15F 109.5
H15D C159 H15F 109.5
H15E C159 H15F 109.5
C157 C160 H16A 109.5
C157 C160 H16B 109.5
H16A C160 H16B 109.5
C157 C160 H16C 109.5
H16A C160 H16C 109.5
H16B C160 H16C 109.5
O21 C161 C162 122.1(2)
O21 C161 C166 121.3(2)
C162 C161 C166 116.6(2)
C163 C162 C161 120.4(2)
C163 C162 C167 116.6(2)
C161 C162 C167 123.0(2)
C164 C163 C162 123.1(2)
C164 C163 H163 118.4
C162 C163 H163 118.4
C165 C164 C163 115.9(2)
C165 C164 C169 120.2(3)
C163 C164 C169 123.9(3)
C164 C165 C166 123.5(3)
C164 C165 H165 118.3
C166 C165 H165 118.3
C165 C166 C161 120.5(2)
C165 C166 C168 116.3(2)
C161 C166 C168 123.2(2)
N25 C167 C162 126.1(2)
N25 C167 H167 117.0
C162 C167 H167 117.0
N26 C168 C166 126.4(2)
N26 C168 H168 116.8
C166 C168 H168 116.8
C172 C169 C171 109.2(3)
C172 C169 C170 108.2(3)
C171 C169 C170 108.6(3)
C172 C169 C164 109.7(3)
C171 C169 C164 109.7(3)
C170 C169 C164 111.5(3)
C169 C170 H17A 109.5
C169 C170 H17B 109.5
H17A C170 H17B 109.5
C169 C170 H17C 109.5
H17A C170 H17C 109.5
H17B C170 H17C 109.5
C169 C171 H17D 109.5
C169 C171 H17E 109.5
H17D C171 H17E 109.5
C169 C171 H17F 109.5
H17D C171 H17F 109.5
H17E C171 H17F 109.5
C169 C172 H17G 109.5
C169 C172 H17H 109.5
H17G C172 H17H 109.5
C169 C172 H17I 109.5
H17G C172 H17I 109.5
H17H C172 H17I 109.5
C178 C173 C174 117.7(2)
C178 C173 B5 120.4(2)
C174 C173 B5 122.0(2)
C173 C174 C175 122.5(2)
C173 C174 H174 118.7
C175 C174 H174 118.7
C176 C175 C174 117.8(3)
C176 C175 C179 121.6(2)
C174 C175 C179 120.6(2)
C177 C176 C175 121.4(3)
C177 C176 H176 119.3
C175 C176 H176 119.3
C176 C177 C178 118.8(3)
C176 C177 C184 120.5(3)
C178 C177 C184 120.6(3)
C173 C178 C177 121.7(3)
C173 C178 H178 119.2
C177 C178 H178 119.2
C180 C179 C183 115.6(3)
C180 C179 C175 122.1(3)
C183 C179 C175 122.4(3)
C181 C180 C179 120.2(3)
C181 C180 H180 119.9
C179 C180 H180 119.9
N27 C181 C180 124.5(3)
N27 C181 H181 117.7
C180 C181 H181 117.7
N27 C182 C183 124.3(3)
N27 C182 H182 117.9
C183 C182 H182 117.9
C182 C183 C179 119.9(3)
C182 C183 H183 120.1
C179 C183 H183 120.1
C185 C184 C188 116.6(3)
C185 C184 C177 121.3(3)
C188 C184 C177 122.1(3)
C186 C185 C184 119.7(3)
C186 C185 H185 120.2
C184 C185 H185 120.2
N28 C186 C185 124.3(3)
N28 C186 H186 117.8
C185 C186 H186 117.8
N28 C187 C188 124.3(4)
N28 C187 H187 117.9
C188 C187 H187 117.9
C187 C188 C184 119.4(3)
C187 C188 H188 120.3
C184 C188 H188 120.3
C194 C189 C190 117.7(2)
C194 C189 B6 118.6(2)
C190 C189 B6 123.4(2)
C191 C190 C189 121.5(2)
C191 C190 H190 119.3
C189 C190 H190 119.3
C190 C191 C192 119.1(3)
C190 C191 C195 120.4(3)
C192 C191 C195 120.3(3)
C193 C192 C191 120.7(3)
C193 C192 H192 119.6
C191 C192 H192 119.6
C194 C193 C192 118.7(3)
C194 C193 C200 119.6(3)
C192 C193 C200 121.4(3)
C193 C194 C189 122.2(2)
C193 C194 H194 118.9
C189 C194 H194 118.9
C196 C195 C199 117.4(3)
C196 C195 C191 121.8(3)
C199 C195 C191 120.8(3)
C195 C196 C197 118.9(3)
C195 C196 H196 120.5
C197 C196 H196 120.5
N29 C197 C196 124.4(3)
N29 C197 H197 117.8
C196 C197 H197 117.8
N29 C198 C199 124.6(4)
N29 C198 H198 117.7
C199 C198 H198 117.7
C198 C199 C195 118.9(3)
C198 C199 H199 120.6
C195 C199 H199 120.6
C201 C200 C204 116.4(3)
C201 C200 C193 120.5(3)
C204 C200 C193 122.7(3)
C202 C201 C200 119.1(4)
C202 C201 H201 120.4
C200 C201 H201 120.4
N30 C202 C201 124.8(4)
N30 C202 H202 117.6
C201 C202 H202 117.6
N30 C203 C204 123.8(4)
N30 C203 H203 118.1
C204 C203 H203 118.1
C203 C204 C200 119.7(4)
C203 C204 H204 120.2
C200 C204 H204 120.2
O26 B5 O25 112.3(2)
O26 B5 O27 112.4(2)
O25 B5 O27 113.0(2)
O26 B5 C173 106.5(2)
O25 B5 C173 107.0(2)
O27 B5 C173 105.0(2)
O24 B6 O22 112.8(2)
O24 B6 O23 113.0(2)
O22 B6 O23 112.4(2)
O24 B6 C189 106.1(2)
O22 B6 C189 107.3(2)
O23 B6 C189 104.6(2)
O28 Zn7 N35 128.84(9)
O28 Zn7 O30 77.02(8)
N35 Zn7 O30 83.39(8)
O28 Zn7 O29 76.41(7)
N35 Zn7 O29 143.33(9)
O30 Zn7 O29 77.03(8)
O28 Zn7 N33 142.86(9)
N35 Zn7 N33 85.39(9)
O30 Zn7 N33 127.31(9)
O29 Zn7 N33 82.40(8)
O28 Zn7 N31 82.96(8)
N35 Zn7 N31 86.60(9)
O30 Zn7 N31 144.22(9)
O29 Zn7 N31 126.51(9)
N33 Zn7 N31 85.73(9)
O28 Zn7 Zn8 46.42(5)
N35 Zn7 Zn8 127.78(6)
O30 Zn7 Zn8 44.89(5)
O29 Zn7 Zn8 46.24(5)
N33 Zn7 Zn8 127.74(7)
N31 Zn7 Zn8 128.80(6)
O30 Zn8 N34 133.29(9)
O30 Zn8 N32 137.52(9)
N34 Zn8 N32 86.55(8)
O30 Zn8 N36 83.23(8)
N34 Zn8 N36 85.90(9)
N32 Zn8 N36 86.46(9)
O30 Zn8 O29 77.27(8)
N34 Zn8 O29 82.11(8)
N32 Zn8 O29 131.24(8)
N36 Zn8 O29 139.14(8)
O30 Zn8 O28 76.55(8)
N34 Zn8 O28 136.86(8)
N32 Zn8 O28 81.76(7)
N36 Zn8 O28 134.12(8)
O29 Zn8 O28 75.23(7)
O30 Zn8 Zn7 45.52(5)
N34 Zn8 Zn7 127.93(6)
N32 Zn8 Zn7 126.90(6)
N36 Zn8 Zn7 128.69(6)
O29 Zn8 Zn7 45.92(5)
O28 Zn8 Zn7 45.18(5)
C205 O28 Zn7 134.36(17)
C205 O28 Zn8 133.54(17)
Zn7 O28 Zn8 88.40(7)
C217 O29 Zn7 133.86(17)
C217 O29 Zn8 132.30(17)
Zn7 O29 Zn8 87.84(7)
C229 O30 Zn8 134.25(17)
C229 O30 Zn7 134.28(17)
Zn8 O30 Zn7 89.59(7)
N31 O31 B7 115.64(19)
N33 O32 B7 116.7(2)
N35 O33 B7 115.9(2)
N32 O34 B8 116.0(2)
N34 O35 B8 115.99(19)
N36 O36 B8 115.38(19)
C211 N31 O31 111.7(2)
C211 N31 Zn7 130.16(18)
O31 N31 Zn7 117.91(15)
C212 N32 O34 110.8(2)
C212 N32 Zn8 131.74(18)
O34 N32 Zn8 117.48(15)
C223 N33 O32 111.7(2)
C223 N33 Zn7 130.51(19)
O32 N33 Zn7 117.42(17)
C224 N34 O35 111.3(2)
C224 N34 Zn8 131.27(19)
O35 N34 Zn8 117.45(16)
C235 N35 O33 111.3(2)
C235 N35 Zn7 130.75(19)
O33 N35 Zn7 117.91(16)
C236 N36 O36 111.9(2)
C236 N36 Zn8 130.13(19)
O36 N36 Zn8 117.99(16)
C249 N37 C250 115.3(3)
C254 N38 C255 115.5(3)
C265 N39 C266 116.1(3)
C270 N40 C271 114.9(3)
O28 C205 C210 121.3(2)
O28 C205 C206 122.0(2)
C210 C205 C206 116.7(2)
C207 C206 C205 120.2(2)
C207 C206 C211 116.2(2)
C205 C206 C211 123.6(2)
C208 C207 C206 123.2(3)
C208 C207 H207 118.4
C206 C207 H207 118.4
C207 C208 C209 116.3(3)
C207 C208 C213 122.0(3)
C209 C208 C213 121.6(3)
C208 C209 C210 122.8(3)
C208 C209 H209 118.6
C210 C209 H209 118.6
C209 C210 C205 120.7(2)
C209 C210 C212 115.8(2)
C205 C210 C212 123.3(2)
N31 C211 C206 125.9(2)
N31 C211 H211 117.1
C206 C211 H211 117.1
N32 C212 C210 125.6(2)
N32 C212 H212 117.2
C210 C212 H212 117.2
C208 C213 C216 108.5(3)
C208 C213 C214 110.8(3)
C216 C213 C214 110.4(3)
C208 C213 C215 110.1(3)
C216 C213 C215 109.9(3)
C214 C213 C215 107.2(3)
C213 C214 H21A 109.5
C213 C214 H21B 109.5
H21A C214 H21B 109.5
C213 C214 H21C 109.5
H21A C214 H21C 109.5
H21B C214 H21C 109.5
C213 C215 H21D 109.5
C213 C215 H21E 109.5
H21D C215 H21E 109.5
C213 C215 H21F 109.5
H21D C215 H21F 109.5
H21E C215 H21F 109.5
C213 C216 H21G 109.5
C213 C216 H21H 109.5
H21G C216 H21H 109.5
C213 C216 H21I 109.5
H21G C216 H21I 109.5
H21H C216 H21I 109.5
O29 C217 C222 121.8(2)
O29 C217 C218 121.5(2)
C222 C217 C218 116.8(2)
C219 C218 C217 120.3(3)
C219 C218 C223 116.1(3)
C217 C218 C223 123.6(3)
C220 C219 C218 123.0(3)
C220 C219 H219 118.5
C218 C219 H219 118.5
C219 C220 C221 116.5(3)
C219 C220 C225 121.5(3)
C221 C220 C225 121.9(3)
C220 C221 C222 122.7(3)
C220 C221 H221 118.7
C222 C221 H221 118.7
C221 C222 C217 120.7(3)
C221 C222 C224 116.2(3)
C217 C222 C224 123.1(3)
N33 C223 C218 126.2(3)
N33 C223 H223 116.9
C218 C223 H223 116.9
N34 C224 C222 125.7(3)
N34 C224 H224 117.1
C222 C224 H224 117.1
C327 C225 C326 108.2(3)
C227 C225 C226 108.3(3)
C227 C225 C228 108.0(3)
C226 C225 C228 106.9(3)
C327 C225 C328 107.4(3)
C326 C225 C328 106.9(3)
C227 C225 C220 115.3(5)
C327 C225 C220 115.7(5)
C326 C225 C220 109.9(4)
C226 C225 C220 109.5(4)
C228 C225 C220 108.6(4)
C328 C225 C220 108.3(4)
C225 C226 H22G 109.5
C225 C226 H22H 109.5
H22G C226 H22H 109.5
C225 C226 H22I 109.5
H22G C226 H22I 109.5
H22H C226 H22I 109.5
C225 C227 H22J 109.5
C225 C227 H22K 109.5
H22J C227 H22K 109.5
C225 C227 H22L 109.5
H22J C227 H22L 109.5
H22K C227 H22L 109.5
C225 C228 H22M 109.5
C225 C228 H22N 109.5
H22M C228 H22N 109.5
C225 C228 H22O 109.5
H22M C228 H22O 109.5
H22N C228 H22O 109.5
C225 C326 H32A 109.5
C225 C326 H32B 109.5
H32A C326 H32B 109.5
C225 C326 H32C 109.5
H32A C326 H32C 109.5
H32B C326 H32C 109.5
C225 C327 H32D 109.5
C225 C327 H32E 109.5
H32D C327 H32E 109.5
C225 C327 H32F 109.5
H32D C327 H32F 109.5
H32E C327 H32F 109.5
C225 C328 H32G 109.5
C225 C328 H32H 109.5
H32G C328 H32H 109.5
C225 C328 H32I 109.5
H32G C328 H32I 109.5
H32H C328 H32I 109.5
O30 C229 C234 121.9(2)
O30 C229 C230 121.4(2)
C234 C229 C230 116.6(2)
C231 C230 C229 120.7(3)
C231 C230 C235 115.5(3)
C229 C230 C235 123.8(2)
C232 C231 C230 122.9(3)
C232 C231 H231 118.5
C230 C231 H231 118.5
C233 C232 C231 116.2(3)
C233 C232 C237 123.5(3)
C231 C232 C237 120.2(3)
C232 C233 C234 123.3(3)
C232 C233 H233 118.3
C234 C233 H233 118.3
C233 C234 C229 120.3(3)
C233 C234 C236 116.2(2)
C229 C234 C236 123.5(2)
N35 C235 C230 125.9(3)
N35 C235 H235 117.0
C230 C235 H235 117.0
N36 C236 C234 125.8(2)
N36 C236 H236 117.1
C234 C236 H236 117.1
C239 C237 C238 107.5(5)
C239 C237 C240 110.0(4)
C238 C237 C240 108.2(4)
C239 C237 C232 111.0(3)
C238 C237 C232 108.7(4)
C240 C237 C232 111.2(3)
C237 C238 H23G 109.5
C237 C238 H23H 109.5
H23G C238 H23H 109.5
C237 C238 H23I 109.5
H23G C238 H23I 109.5
H23H C238 H23I 109.5
C237 C239 H23J 109.5
C237 C239 H23K 109.5
H23J C239 H23K 109.5
C237 C239 H23L 109.5
H23J C239 H23L 109.5
H23K C239 H23L 109.5
C237 C240 H24G 109.5
C237 C240 H24H 109.5
H24G C240 H24H 109.5
C237 C240 H24I 109.5
H24G C240 H24I 109.5
H24H C240 H24I 109.5
C246 C241 C242 118.0(2)
C246 C241 B7 118.3(2)
C242 C241 B7 123.7(2)
C241 C242 C243 121.5(3)
C241 C242 H242 119.2
C243 C242 H242 119.2
C244 C243 C242 118.8(3)
C244 C243 C247 119.8(2)
C242 C243 C247 121.4(2)
C245 C244 C243 120.8(2)
C245 C244 H244 119.6
C243 C244 H244 119.6
C244 C245 C246 118.8(2)
C244 C245 C252 120.8(2)
C246 C245 C252 120.3(3)
C241 C246 C245 122.0(3)
C241 C246 H246 119.0
C245 C246 H246 119.0
C251 C247 C248 115.8(3)
C251 C247 C243 121.8(3)
C248 C247 C243 122.4(3)
C249 C248 C247 120.8(3)
C249 C248 H248 119.6
C247 C248 H248 119.6
N37 C249 C248 123.9(3)
N37 C249 H249 118.0
C248 C249 H249 118.0
N37 C250 C251 125.1(4)
N37 C250 H250 117.5
C251 C250 H250 117.5
C247 C251 C250 119.1(3)
C247 C251 H251 120.5
C250 C251 H251 120.5
C256 C252 C253 116.3(3)
C256 C252 C245 122.4(3)
C253 C252 C245 121.3(3)
C254 C253 C252 119.8(3)
C254 C253 H253 120.1
C252 C253 H253 120.1
N38 C254 C253 124.5(3)
N38 C254 H254 117.7
C253 C254 H254 117.7
N38 C255 C256 124.5(3)
N38 C255 H255 117.8
C256 C255 H255 117.8
C255 C256 C252 119.4(3)
C255 C256 H256 120.3
C252 C256 H256 120.3
C258 C257 C262 117.9(2)
C258 C257 B8 122.3(2)
C262 C257 B8 119.8(2)
C257 C258 C259 121.8(2)
C257 C258 H258 119.1
C259 C258 H258 119.1
C258 C259 C260 118.3(3)
C258 C259 C263 120.8(3)
C260 C259 C263 120.9(3)
C261 C260 C259 121.7(3)
C261 C260 H260 119.1
C259 C260 H260 119.1
C260 C261 C262 118.0(3)
C260 C261 C268 121.2(3)
C262 C261 C268 120.7(3)
C257 C262 C261 122.2(3)
C257 C262 H262 118.9
C261 C262 H262 118.9
C264 C263 C267 116.8(3)
C264 C263 C259 122.4(3)
C267 C263 C259 120.7(3)
C265 C264 C263 119.4(3)
C265 C264 H264 120.3
C263 C264 H264 120.3
N39 C265 C264 124.1(3)
N39 C265 H265 118.0
C264 C265 H265 118.0
N39 C266 C267 124.4(4)
N39 C266 H266 117.8
C267 C266 H266 117.8
C266 C267 C263 119.2(4)
C266 C267 H267 120.4
C263 C267 H267 120.4
C269 C268 C272 115.6(3)
C269 C268 C261 122.6(3)
C272 C268 C261 121.8(3)
C270 C269 C268 120.2(3)
C270 C269 H269 119.9
C268 C269 H269 119.9
N40 C270 C269 125.0(4)
N40 C270 H270 117.5
C269 C270 H270 117.5
N40 C271 C272 125.1(4)
N40 C271 H271 117.4
C272 C271 H271 117.4
C271 C272 C268 118.9(4)
C271 C272 H272 120.5
C268 C272 H272 120.5
O31 B7 O32 112.8(2)
O31 B7 O33 111.9(2)
O32 B7 O33 112.4(2)
O31 B7 C241 108.6(2)
O32 B7 C241 105.1(2)
O33 B7 C241 105.6(2)
O36 B8 O34 113.0(2)
O36 B8 O35 112.4(2)
O34 B8 O35 112.8(2)
O36 B8 C257 106.7(2)
O34 B8 C257 106.2(2)
O35 B8 C257 105.0(2)
C273 N41 C277 116.2(4)
C273 N41 C279 111.6(4)
C277 N41 C279 108.6(3)
C273 N41 C275 112.4(4)
C277 N41 C275 103.8(3)
C279 N41 C275 103.2(4)
N41 C273 C274 114.9(5)
N41 C273 H27A 108.5
C274 C273 H27A 108.5
N41 C273 H27B 108.5
C274 C273 H27B 108.5
H27A C273 H27B 107.5
C273 C274 H27C 109.5
C273 C274 H27D 109.5
H27C C274 H27D 109.5
C273 C274 H27E 109.5
H27C C274 H27E 109.5
H27D C274 H27E 109.5
C276 C275 N41 112.2(4)
C276 C275 H27F 109.2
N41 C275 H27F 109.2
C276 C275 H27G 109.2
N41 C275 H27G 109.2
H27F C275 H27G 107.9
C275 C276 H27H 109.5
C275 C276 H27I 109.5
H27H C276 H27I 109.5
C275 C276 H27J 109.5
H27H C276 H27J 109.5
H27I C276 H27J 109.5
N41 C277 C278 118.9(4)
N41 C277 H27K 107.6
C278 C277 H27K 107.6
N41 C277 H27L 107.6
C278 C277 H27L 107.6
H27K C277 H27L 107.0
C277 C278 H27M 109.5
C277 C278 H27N 109.5
H27M C278 H27N 109.5
C277 C278 H27O 109.5
H27M C278 H27O 109.5
H27N C278 H27O 109.5
C280 C279 N41 112.0(4)
C280 C279 H27P 109.2
N41 C279 H27P 109.2
C280 C279 H27Q 109.2
N41 C279 H27Q 109.2
H27P C279 H27Q 107.9
C279 C280 H28A 109.5
C279 C280 H28B 109.5
H28A C280 H28B 109.5
C279 C280 H28C 109.5
H28A C280 H28C 109.5
H28B C280 H28C 109.5
C287 N42 C281 111.0(3)
C287 N42 C283 110.4(3)
C281 N42 C283 109.7(3)
C287 N42 C285 111.2(3)
C281 N42 C285 106.6(3)
C283 N42 C285 107.9(3)
N42 C281 C282 118.2(4)
N42 C281 H28D 107.8
C282 C281 H28D 107.8
N42 C281 H28E 107.8
C282 C281 H28E 107.8
H28D C281 H28E 107.1
C281 C282 H28F 109.5
C281 C282 H28G 109.5
H28F C282 H28G 109.5
C281 C282 H28H 109.5
H28F C282 H28H 109.5
H28G C282 H28H 109.5
C284 C283 N42 115.3(3)
C284 C283 H28I 108.5
N42 C283 H28I 108.5
C284 C283 H28J 108.5
N42 C283 H28J 108.5
H28I C283 H28J 107.5
C283 C284 H28K 109.5
C283 C284 H28L 109.5
H28K C284 H28L 109.5
C283 C284 H28M 109.5
H28K C284 H28M 109.5
H28L C284 H28M 109.5
C286 C285 N42 113.8(3)
C286 C285 H28N 108.8
N42 C285 H28N 108.8
C286 C285 H28O 108.8
N42 C285 H28O 108.8
H28N C285 H28O 107.7
C285 C286 H28P 109.5
C285 C286 H28Q 109.5
H28P C286 H28Q 109.5
C285 C286 H28R 109.5
H28P C286 H28R 109.5
H28Q C286 H28R 109.5
C288 C287 N42 116.5(4)
C288 C287 H28S 108.2
N42 C287 H28S 108.2
C288 C287 H28T 108.2
N42 C287 H28T 108.2
H28S C287 H28T 107.3
C287 C288 H28U 109.5
C287 C288 H28V 109.5
H28U C288 H28V 109.5
C287 C288 H28W 109.5
H28U C288 H28W 109.5
H28V C288 H28W 109.5

loop_
_geom_bond_atom_site_label_1
_geom_bond_atom_site_label_2
_geom_bond_distance
Zn1 O3 2.0617(19)
Zn1 N3 2.097(2)
Zn1 N1 2.118(2)
Zn1 O1 2.1254(18)
Zn1 N5 2.131(2)
Zn1 O2 2.1401(18)
Zn1 Zn2 2.9401(5)
Zn2 N6 2.082(2)
Zn2 O1 2.0943(17)
Zn2 O2 2.0943(18)
Zn2 O3 2.1087(19)
Zn2 N4 2.127(2)
Zn2 N2 2.128(2)
O1 C1 1.301(3)
O2 C18 1.315(3)
O3 C25 1.306(3)
O4 N1 1.392(3)
O4 B1 1.482(3)
O5 N3 1.402(3)
O5 B1 1.488(3)
O6 N5 1.402(3)
O6 B1 1.482(4)
O7 N2 1.400(3)
O7 B2 1.486(3)
O8 N4 1.394(3)
O8 B2 1.482(4)
O9 N6 1.394(3)
O9 B2 1.476(4)
N1 C7 1.282(3)
N2 C8 1.281(3)
N3 C19 1.286(4)
N4 C20 1.281(4)
N5 C31 1.284(4)
N6 C32 1.278(4)
N7 C45 1.330(4)
N7 C46 1.336(4)
N8 C51 1.321(5)
N8 C50 1.334(5)
N9 C62 1.337(5)
N9 C61 1.341(5)
N10 C67 1.336(5)
N10 C66 1.351(5)
C1 C2 1.426(4)
C1 C6 1.429(4)
C2 C3 1.399(4)
C2 C7 1.456(4)
C3 C4 1.398(4)
C3 H3 0.9500
C4 C5 1.390(4)
C4 C9 1.544(4)
C5 C6 1.412(4)
C5 H5 0.9500
C6 C8 1.452(3)
C7 H7 0.9500
C8 H8 0.9500
C9 C12 1.491(5)
C9 C11 1.520(5)
C9 C10 1.526(6)
C10 H10A 0.9800
C10 H10B 0.9800
C10 H10C 0.9800
C11 H11A 0.9800
C11 H11B 0.9800
C11 H11C 0.9800
C12 H12A 0.9800
C12 H12B 0.9800
C12 H12C 0.9800
C13 C14 1.408(4)
C13 C18 1.416(4)
C13 C19 1.454(4)
C14 C15 1.386(4)
C14 H14 0.9500
C15 C16 1.385(4)
C15 C21 1.540(4)
C16 C17 1.404(4)
C16 H16 0.9500
C17 C18 1.416(4)
C17 C20 1.457(4)
C19 H19 0.9500
C20 H20 0.9500
C21 C22A 1.505(5)
C21 C23B 1.515(5)
C21 C24B 1.529(5)
C21 C23A 1.530(5)
C21 C22B 1.543(5)
C21 C24A 1.550(5)
C22A H22A 0.9800
C22A H22B 0.9800
C22A H22C 0.9800
C22B H22D 0.9800
C22B H22E 0.9800
C22B H22F 0.9800
C23A H23A 0.9800
C23A H23B 0.9800
C23A H23C 0.9800
C23B H23D 0.9800
C23B H23E 0.9800
C23B H23F 0.9800
C24A H24A 0.9800
C24A H24B 0.9800
C24A H24C 0.9800
C24B H24D 0.9800
C24B H24E 0.9800
C24B H24F 0.9800
C25 C26 1.417(4)
C25 C30 1.420(4)
C26 C27 1.413(4)
C26 C31 1.457(4)
C27 C28 1.393(4)
C27 H27 0.9500
C28 C29 1.378(4)
C28 C33 1.545(4)
C29 C30 1.398(4)
C29 H29 0.9500
C30 C32 1.443(4)
C31 H31 0.9500
C32 H32 0.9500
C33 C35 1.517(5)
C33 C34 1.519(5)
C33 C36 1.538(6)
C34 H34A 0.9800
C34 H34B 0.9800
C34 H34C 0.9800
C35 H35A 0.9800
C35 H35B 0.9800
C35 H35C 0.9800
C36 H36A 0.9800
C36 H36B 0.9800
C36 H36C 0.9800
C37 C42 1.392(4)
C37 C38 1.394(4)
C37 B1 1.620(4)
C38 C39 1.410(4)
C38 H38 0.9500
C39 C40 1.394(4)
C39 C43 1.496(4)
C40 C41 1.390(4)
C40 H40 0.9500
C41 C42 1.397(4)
C41 C48 1.485(4)
C42 H42 0.9500
C43 C44 1.396(4)
C43 C47 1.402(4)
C44 C45 1.388(4)
C44 H44 0.9500
C45 H45 0.9500
C46 C47 1.385(4)
C46 H46 0.9500
C47 H47 0.9500
C48 C49 1.368(4)
C48 C52 1.383(5)
C49 C50 1.386(5)
C49 H49 0.9500
C50 H50 0.9500
C51 C52 1.380(5)
C51 H51 0.9500
C52 H52 0.9500
C53 C58 1.386(4)
C53 C54 1.403(4)
C53 B2 1.606(4)
C54 C55 1.387(4)
C54 H54 0.9500
C55 C56 1.397(4)
C55 C64 1.489(4)
C56 C57 1.400(4)
C56 H56 0.9500
C57 C58 1.394(4)
C57 C59 1.481(4)
C58 H58 0.9500
C59 C60 1.398(4)
C59 C63 1.398(4)
C60 C61 1.377(5)
C60 H60 0.9500
C61 H61 0.9500
C62 C63 1.381(5)
C62 H62 0.9500
C63 H63 0.9500
C64 C68 1.384(5)
C64 C65 1.390(5)
C65 C66 1.385(4)
C65 H65 0.9500
C66 H66 0.9500
C67 C68 1.394(5)
C67 H67 0.9500
C68 H68 0.9500
Zn3 O10 2.0844(18)
Zn3 O12 2.0915(18)
Zn3 N13 2.102(2)
Zn3 O11 2.1157(19)
Zn3 N11 2.117(2)
Zn3 N15 2.120(2)
Zn3 Zn4 2.9319(4)
Zn4 O11 2.0551(19)
Zn4 N12 2.092(2)
Zn4 N16 2.111(2)
Zn4 O12 2.1152(18)
Zn4 N14 2.141(2)
Zn4 O10 2.1418(18)
O10 C69 1.311(3)
O11 C81 1.305(3)
O12 C93 1.305(3)
O13 N11 1.401(3)
O13 B3 1.473(4)
O14 N13 1.396(3)
O14 B3 1.484(4)
O15 N15 1.400(3)
O15 B3 1.477(3)
O16 N12 1.401(3)
O16 B4 1.492(3)
O17 N14 1.403(3)
O17 B4 1.471(3)
O18 N16 1.394(3)
O18 B4 1.483(3)
N11 C75 1.283(4)
N12 C76 1.281(4)
N13 C87 1.280(4)
N14 C88 1.286(4)
N15 C99 1.278(4)
N16 C100 1.284(3)
N17 C114 1.321(6)
N17 C113 1.329(6)
N18 C118 1.328(4)
N18 C119 1.340(5)
N19 C130 1.322(5)
N19 C129 1.333(5)
N20 C135 1.329(5)
N20 C134 1.335(5)
C69 C74 1.420(4)
C69 C70 1.421(4)
C70 C71 1.404(4)
C70 C75 1.449(4)
C71 C72 1.389(4)
C71 H71 0.9500
C72 C73 1.387(4)
C72 C77 1.549(4)
C73 C74 1.405(4)
C73 H73 0.9500
C74 C76 1.449(4)
C75 H75 0.9500
C76 H76 0.9500
C77 C80 1.500(5)
C77 C78 1.513(5)
C77 C79 1.522(5)
C78 H78A 0.9800
C78 H78B 0.9800
C78 H78C 0.9800
C79 H79A 0.9800
C79 H79B 0.9800
C79 H79C 0.9800
C80 H80A 0.9800
C80 H80B 0.9800
C80 H80C 0.9800
C81 C86 1.416(4)
C81 C82 1.425(4)
C82 C83 1.400(4)
C82 C87 1.450(4)
C83 C84 1.381(4)
C83 H83 0.9500
C84 C85 1.390(4)
C84 C89 1.538(4)
C85 C86 1.404(4)
C85 H85 0.9500
C86 C88 1.453(4)
C87 H87 0.9500
C88 H88 0.9500
C89 C92 1.512(5)
C89 C91 1.523(7)
C89 C90 1.531(8)
C90 H90A 0.9800
C90 H90B 0.9800
C90 H90C 0.9800
C91 H91A 0.9800
C91 H91B 0.9800
C91 H91C 0.9800
C92 H92A 0.9800
C92 H92B 0.9800
C92 H92C 0.9800
C93 C94 1.423(4)
C93 C98 1.427(4)
C94 C95 1.405(4)
C94 C99 1.460(4)
C95 C96 1.391(5)
C95 H95 0.9500
C96 C97 1.397(5)
C96 C101 1.550(5)
C97 C98 1.403(4)
C97 H97 0.9500
C98 C100 1.451(4)
C99 H99 0.9500
C100 H100 0.9500
C101 C104 1.476(5)
C101 C102 1.485(5)
C101 C103 1.612(8)
C102 H10D 0.9800
C102 H10E 0.9800
C102 H10F 0.9800
C103 H10G 0.9800
C103 H10H 0.9800
C103 H10I 0.9800
C104 H10J 0.9800
C104 H10K 0.9800
C104 H10L 0.9800
C105 C110 1.391(4)
C105 C106 1.400(4)
C105 B3 1.614(4)
C106 C107 1.396(4)
C106 H106 0.9500
C107 C108 1.391(4)
C107 C111 1.487(4)
C108 C109 1.400(4)
C108 H108 0.9500
C109 C110 1.398(4)
C109 C116 1.482(4)
C110 H110 0.9500
C111 C115 1.383(5)
C111 C112 1.385(5)
C112 C113 1.387(5)
C112 H112 0.9500
C113 H113 0.9500
C114 C115 1.382(5)
C114 H114 0.9500
C115 H115 0.9500
C116 C117 1.385(4)
C116 C120 1.397(4)
C117 C118 1.382(4)
C117 H117 0.9500
C118 H118 0.9500
C119 C120 1.381(5)
C119 H119 0.9500
C120 H120 0.9500
C121 C122 1.396(4)
C121 C126 1.400(3)
C121 B4 1.612(4)
C122 C123 1.394(4)
C122 H122 0.9500
C123 C124 1.395(4)
C123 C127 1.488(4)
C124 C125 1.394(4)
C124 H124 0.9500
C125 C126 1.401(4)
C125 C132 1.481(4)
C126 H126 0.9500
C127 C128 1.381(5)
C127 C131 1.383(5)
C128 C129 1.386(5)
C128 H128 0.9500
C129 H129 0.9500
C130 C131 1.396(5)
C130 H130 0.9500
C131 H131 0.9500
C132 C136 1.385(4)
C132 C133 1.386(4)
C133 C134 1.388(5)
C133 H133 0.9500
C134 H134 0.9500
C135 C136 1.392(4)
C135 H135 0.9500
C136 H136 0.9500
Zn5 O20 2.0778(19)
Zn5 O21 2.0886(19)
Zn5 N21 2.108(2)
Zn5 N25 2.111(2)
Zn5 N23 2.113(2)
Zn5 O19 2.1328(18)
Zn5 Zn6 2.9439(4)
Zn6 O19 2.0867(18)
Zn6 O21 2.0932(19)
Zn6 N24 2.096(2)
Zn6 O20 2.105(2)
Zn6 N26 2.113(2)
Zn6 N22 2.136(2)
O19 C137 1.303(3)
O20 C149 1.313(3)
O21 C161 1.303(3)
O22 N22 1.398(3)
O22 B6 1.478(3)
O23 N24 1.398(3)
O23 B6 1.492(3)
O24 N26 1.398(3)
O24 B6 1.471(3)
O25 N21 1.395(3)
O25 B5 1.482(3)
O26 N23 1.403(3)
O26 B5 1.478(3)
O27 N25 1.397(3)
O27 B5 1.487(4)
N21 C143 1.283(3)
N22 C144 1.278(3)
N23 C155 1.280(4)
N24 C156 1.282(4)
N25 C167 1.276(3)
N26 C168 1.273(3)
N27 C181 1.330(5)
N27 C182 1.335(4)
N28 C186 1.329(5)
N28 C187 1.339(5)
N29 C197 1.337(5)
N29 C198 1.337(5)
N30 C202 1.318(6)
N30 C203 1.344(6)
C137 C142 1.413(4)
C137 C138 1.422(4)
C138 C139 1.396(4)
C138 C143 1.455(4)
C139 C140 1.391(4)
C139 H139 0.9500
C140 C141 1.399(4)
C140 C145 1.532(4)
C141 C142 1.399(4)
C141 H141 0.9500
C142 C144 1.456(4)
C143 H143 0.9500
C144 H144 0.9500
C145 C148 1.504(5)
C145 C147 1.516(4)
C145 C146 1.551(6)
C146 H14A 0.9800
C146 H14B 0.9800
C146 H14C 0.9800
C147 H14D 0.9800
C147 H14E 0.9800
C147 H14F 0.9800
C148 H14G 0.9800
C148 H14H 0.9800
C148 H14I 0.9800
C149 C154 1.417(4)
C149 C150 1.418(4)
C150 C151 1.408(4)
C150 C155 1.450(4)
C151 C152 1.389(4)
C151 H151 0.9500
C152 C153 1.380(4)
C152 C157 1.541(4)
C153 C154 1.406(4)
C153 H153 0.9500
C154 C156 1.448(4)
C155 H155 0.9500
C156 H156 0.9500
C157 C159 1.516(6)
C157 C158 1.516(6)
C157 C160 1.536(6)
C158 H15A 0.9800
C158 H15B 0.9800
C158 H15C 0.9800
C159 H15D 0.9800
C159 H15E 0.9800
C159 H15F 0.9800
C160 H16A 0.9800
C160 H16B 0.9800
C160 H16C 0.9800
C161 C162 1.419(4)
C161 C166 1.422(4)
C162 C163 1.405(4)
C162 C167 1.456(4)
C163 C164 1.391(4)
C163 H163 0.9500
C164 C165 1.389(4)
C164 C169 1.537(4)
C165 C166 1.397(4)
C165 H165 0.9500
C166 C168 1.450(4)
C167 H167 0.9500
C168 H168 0.9500
C169 C172 1.530(5)
C169 C171 1.532(5)
C169 C170 1.533(4)
C170 H17A 0.9800
C170 H17B 0.9800
C170 H17C 0.9800
C171 H17D 0.9800
C171 H17E 0.9800
C171 H17F 0.9800
C172 H17G 0.9800
C172 H17H 0.9800
C172 H17I 0.9800
C173 C178 1.393(4)
C173 C174 1.395(4)
C173 B5 1.609(4)
C174 C175 1.401(4)
C174 H174 0.9500
C175 C176 1.394(4)
C175 C179 1.488(4)
C176 C177 1.393(4)
C176 H176 0.9500
C177 C178 1.397(4)
C177 C184 1.483(4)
C178 H178 0.9500
C179 C180 1.389(4)
C179 C183 1.398(4)
C180 C181 1.381(5)
C180 H180 0.9500
C181 H181 0.9500
C182 C183 1.386(4)
C182 H182 0.9500
C183 H183 0.9500
C184 C185 1.390(4)
C184 C188 1.391(5)
C185 C186 1.380(5)
C185 H185 0.9500
C186 H186 0.9500
C187 C188 1.381(5)
C187 H187 0.9500
C188 H188 0.9500
C189 C194 1.395(4)
C189 C190 1.397(4)
C189 B6 1.616(4)
C190 C191 1.392(4)
C190 H190 0.9500
C191 C192 1.396(4)
C191 C195 1.488(4)
C192 C193 1.395(4)
C192 H192 0.9500
C193 C194 1.388(4)
C193 C200 1.486(4)
C194 H194 0.9500
C195 C196 1.388(4)
C195 C199 1.397(5)
C196 C197 1.390(4)
C196 H196 0.9500
C197 H197 0.9500
C198 C199 1.382(5)
C198 H198 0.9500
C199 H199 0.9500
C200 C201 1.390(5)
C200 C204 1.395(5)
C201 C202 1.385(5)
C201 H201 0.9500
C202 H202 0.9500
C203 C204 1.375(5)
C203 H203 0.9500
C204 H204 0.9500
Zn7 O28 2.0858(18)
Zn7 N35 2.095(2)
Zn7 O30 2.0972(19)
Zn7 O29 2.1129(19)
Zn7 N33 2.114(2)
Zn7 N31 2.129(2)
Zn7 Zn8 2.9392(5)
Zn8 O30 2.0743(19)
Zn8 N34 2.107(2)
Zn8 N32 2.112(2)
Zn8 N36 2.121(2)
Zn8 O29 2.1243(19)
Zn8 O28 2.1301(18)
O28 C205 1.305(3)
O29 C217 1.310(3)
O30 C229 1.301(3)
O31 N31 1.397(3)
O31 B7 1.477(4)
O32 N33 1.393(3)
O32 B7 1.480(4)
O33 N35 1.398(3)
O33 B7 1.484(4)
O34 N32 1.403(3)
O34 B8 1.478(3)
O35 N34 1.403(3)
O35 B8 1.495(4)
O36 N36 1.401(3)
O36 B8 1.474(4)
N31 C211 1.281(4)
N32 C212 1.279(3)
N33 C223 1.283(4)
N34 C224 1.285(4)
N35 C235 1.277(4)
N36 C236 1.278(4)
N37 C249 1.320(5)
N37 C250 1.330(6)
N38 C254 1.325(5)
N38 C255 1.334(5)
N39 C265 1.334(5)
N39 C266 1.335(6)
N40 C270 1.308(5)
N40 C271 1.328(6)
C205 C210 1.421(4)
C205 C206 1.425(4)
C206 C207 1.405(4)
C206 C211 1.453(4)
C207 C208 1.392(4)
C207 H207 0.9500
C208 C209 1.393(4)
C208 C213 1.531(4)
C209 C210 1.402(4)
C209 H209 0.9500
C210 C212 1.456(4)
C211 H211 0.9500
C212 H212 0.9500
C213 C216 1.534(5)
C213 C214 1.535(4)
C213 C215 1.546(5)
C214 H21A 0.9800
C214 H21B 0.9800
C214 H21C 0.9800
C215 H21D 0.9800
C215 H21E 0.9800
C215 H21F 0.9800
C216 H21G 0.9800
C216 H21H 0.9800
C216 H21I 0.9800
C217 C222 1.417(4)
C217 C218 1.419(4)
C218 C219 1.410(4)
C218 C223 1.450(4)
C219 C220 1.381(5)
C219 H219 0.9500
C220 C221 1.394(5)
C220 C225 1.538(4)
C221 C222 1.402(4)
C221 H221 0.9500
C222 C224 1.456(4)
C223 H223 0.9500
C224 H224 0.9500
C225 C227 1.494(5)
C225 C327 1.498(6)
C225 C326 1.501(5)
C225 C226 1.503(5)
C225 C228 1.508(5)
C225 C328 1.511(6)
C226 H22G 0.9800
C226 H22H 0.9800
C226 H22I 0.9800
C227 H22J 0.9800
C227 H22K 0.9800
C227 H22L 0.9800
C228 H22M 0.9800
C228 H22N 0.9800
C228 H22O 0.9800
C326 H32A 0.9800
C326 H32B 0.9800
C326 H32C 0.9800
C327 H32D 0.9800
C327 H32E 0.9800
C327 H32F 0.9800
C328 H32G 0.9800
C328 H32H 0.9800
C328 H32I 0.9800
C229 C234 1.419(4)
C229 C230 1.420(4)
C230 C231 1.395(4)
C230 C235 1.456(4)
C231 C232 1.393(4)
C231 H231 0.9500
C232 C233 1.381(4)
C232 C237 1.541(4)
C233 C234 1.401(4)
C233 H233 0.9500
C234 C236 1.451(4)
C235 H235 0.9500
C236 H236 0.9500
C237 C239 1.508(7)
C237 C238 1.524(8)
C237 C240 1.531(5)
C238 H23G 0.9800
C238 H23H 0.9800
C238 H23I 0.9800
C239 H23J 0.9800
C239 H23K 0.9800
C239 H23L 0.9800
C240 H24G 0.9800
C240 H24H 0.9800
C240 H24I 0.9800
C241 C246 1.394(4)
C241 C242 1.396(4)
C241 B7 1.618(4)
C242 C243 1.404(4)
C242 H242 0.9500
C243 C244 1.399(4)
C243 C247 1.484(4)
C244 C245 1.394(4)
C244 H244 0.9500
C245 C246 1.396(4)
C245 C252 1.481(4)
C246 H246 0.9500
C247 C251 1.382(5)
C247 C248 1.383(4)
C248 C249 1.376(4)
C248 H248 0.9500
C249 H249 0.9500
C250 C251 1.384(6)
C250 H250 0.9500
C251 H251 0.9500
C252 C256 1.389(5)
C252 C253 1.389(4)
C253 C254 1.383(4)
C253 H253 0.9500
C254 H254 0.9500
C255 C256 1.387(5)
C255 H255 0.9500
C256 H256 0.9500
C257 C258 1.390(4)
C257 C262 1.395(4)
C257 B8 1.619(4)
C258 C259 1.397(4)
C258 H258 0.9500
C259 C260 1.398(4)
C259 C263 1.479(4)
C260 C261 1.388(4)
C260 H260 0.9500
C261 C262 1.398(4)
C261 C268 1.488(4)
C262 H262 0.9500
C263 C264 1.392(4)
C263 C267 1.396(5)
C264 C265 1.387(5)
C264 H264 0.9500
C265 H265 0.9500
C266 C267 1.382(6)
C266 H266 0.9500
C267 H267 0.9500
C268 C269 1.385(5)
C268 C272 1.389(5)
C269 C270 1.376(5)
C269 H269 0.9500
C270 H270 0.9500
C271 C272 1.386(6)
C271 H271 0.9500
C272 H272 0.9500
N41 C273 1.408(7)
N41 C277 1.495(5)
N41 C279 1.549(5)
N41 C275 1.633(7)
C273 C274 1.442(8)
C273 H27A 0.9900
C273 H27B 0.9900
C274 H27C 0.9800
C274 H27D 0.9800
C274 H27E 0.9800
C275 C276 1.473(4)
C275 H27F 0.9900
C275 H27G 0.9900
C276 H27H 0.9800
C276 H27I 0.9800
C276 H27J 0.9800
C277 C278 1.498(6)
C277 H27K 0.9900
C277 H27L 0.9900
C278 H27M 0.9800
C278 H27N 0.9800
C278 H27O 0.9800
C279 C280 1.500(7)
C279 H27P 0.9900
C279 H27Q 0.9900
C280 H28A 0.9800
C280 H28B 0.9800
C280 H28C 0.9800
N42 C287 1.485(5)
N42 C281 1.499(4)
N42 C283 1.520(4)
N42 C285 1.547(5)
C281 C282 1.501(7)
C281 H28D 0.9900
C281 H28E 0.9900
C282 H28F 0.9800
C282 H28G 0.9800
C282 H28H 0.9800
C283 C284 1.508(6)
C283 H28I 0.9900
C283 H28J 0.9900
C284 H28K 0.9800
C284 H28L 0.9800
C284 H28M 0.9800
C285 C286 1.489(6)
C285 H28N 0.9900
C285 H28O 0.9900
C286 H28P 0.9800
C286 H28Q 0.9800
C286 H28R 0.9800
C287 C288 1.480(6)
C287 H28S 0.9900
C287 H28T 0.9900
C288 H28U 0.9800
C288 H28V 0.9800
C288 H28W 0.9800

loop_
_geom_torsion_atom_site_label_1
_geom_torsion_atom_site_label_2
_geom_torsion_atom_site_label_3
_geom_torsion_atom_site_label_4
_geom_torsion
B1 O4 N1 C7 -170.2(2)
B1 O4 N1 Zn1 10.4(3)
B2 O7 N2 C8 -174.5(2)
B2 O7 N2 Zn2 8.7(3)
B1 O5 N3 C19 -169.8(2)
B1 O5 N3 Zn1 9.1(3)
B2 O8 N4 C20 -178.5(2)
B2 O8 N4 Zn2 7.3(3)
B1 O6 N5 C31 -178.1(2)
B1 O6 N5 Zn1 5.7(3)
B2 O9 N6 C32 -164.4(2)
B2 O9 N6 Zn2 13.5(3)
Zn2 O1 C1 C2 -169.9(2)
Zn1 O1 C1 C2 -17.9(4)
Zn2 O1 C1 C6 10.4(4)
Zn1 O1 C1 C6 162.4(2)
O1 C1 C2 C3 178.8(3)
C6 C1 C2 C3 -1.5(4)
O1 C1 C2 C7 1.5(4)
C6 C1 C2 C7 -178.8(3)
C1 C2 C3 C4 -0.8(5)
C7 C2 C3 C4 176.7(3)
C2 C3 C4 C5 2.4(5)
C2 C3 C4 C9 -173.8(3)
C3 C4 C5 C6 -1.7(5)
C9 C4 C5 C6 174.5(3)
C4 C5 C6 C1 -0.6(5)
C4 C5 C6 C8 -178.7(3)
O1 C1 C6 C5 -178.1(3)
C2 C1 C6 C5 2.2(4)
O1 C1 C6 C8 -0.2(4)
C2 C1 C6 C8 -179.9(3)
O4 N1 C7 C2 177.0(3)
Zn1 N1 C7 C2 -3.8(4)
C3 C2 C7 N1 -168.3(3)
C1 C2 C7 N1 9.1(5)
O7 N2 C8 C6 -178.2(3)
Zn2 N2 C8 C6 -2.0(4)
C5 C6 C8 N2 174.2(3)
C1 C6 C8 N2 -3.8(5)
C5 C4 C9 C12 24.0(5)
C3 C4 C9 C12 -160.0(4)
C5 C4 C9 C11 145.9(4)
C3 C4 C9 C11 -38.1(5)
C5 C4 C9 C10 -96.7(4)
C3 C4 C9 C10 79.3(5)
C18 C13 C14 C15 -1.1(5)
C19 C13 C14 C15 176.4(3)
C13 C14 C15 C16 2.2(5)
C13 C14 C15 C21 -176.0(3)
C14 C15 C16 C17 -1.9(5)
C21 C15 C16 C17 176.3(3)
C15 C16 C17 C18 0.5(5)
C15 C16 C17 C20 -176.9(3)
Zn2 O2 C18 C13 -165.24(19)
Zn1 O2 C18 C13 -23.4(4)
Zn2 O2 C18 C17 16.4(4)
Zn1 O2 C18 C17 158.24(19)
C14 C13 C18 O2 -178.8(3)
C19 C13 C18 O2 3.9(4)
C14 C13 C18 C17 -0.4(4)
C19 C13 C18 C17 -177.7(3)
C16 C17 C18 O2 179.0(3)
C20 C17 C18 O2 -3.7(4)
C16 C17 C18 C13 0.6(4)
C20 C17 C18 C13 177.9(2)
O5 N3 C19 C13 178.3(3)
Zn1 N3 C19 C13 -0.4(5)
C14 C13 C19 N3 -169.3(3)
C18 C13 C19 N3 8.1(5)
O8 N4 C20 C17 179.9(2)
Zn2 N4 C20 C17 -6.9(4)
C16 C17 C20 N4 176.8(3)
C18 C17 C20 N4 -0.6(4)
C16 C15 C21 C22A 73.4(5)
C14 C15 C21 C22A -108.5(4)
C16 C15 C21 C23B -110.3(6)
C14 C15 C21 C23B 67.8(6)
C16 C15 C21 C24B 13.9(6)
C14 C15 C21 C24B -168.0(6)
C16 C15 C21 C23A -163.4(4)
C14 C15 C21 C23A 14.7(5)
C16 C15 C21 C22B 131.4(6)
C14 C15 C21 C22B -50.5(6)
C16 C15 C21 C24A -45.7(5)
C14 C15 C21 C24A 132.4(4)
Zn1 O3 C25 C26 -6.1(4)
Zn2 O3 C25 C26 -179.40(19)
Zn1 O3 C25 C30 174.25(19)
Zn2 O3 C25 C30 1.0(4)
O3 C25 C26 C27 -178.1(3)
C30 C25 C26 C27 1.6(4)
O3 C25 C26 C31 1.1(4)
C30 C25 C26 C31 -179.3(3)
C25 C26 C27 C28 0.0(4)
C31 C26 C27 C28 -179.2(3)
C26 C27 C28 C29 -0.7(5)
C26 C27 C28 C33 175.0(3)
C27 C28 C29 C30 -0.3(5)
C33 C28 C29 C30 -176.2(3)
C28 C29 C30 C25 2.0(5)
C28 C29 C30 C32 -178.3(3)
O3 C25 C30 C29 177.1(3)
C26 C25 C30 C29 -2.5(4)
O3 C25 C30 C32 -2.6(4)
C26 C25 C30 C32 177.7(3)
O6 N5 C31 C26 178.7(3)
Zn1 N5 C31 C26 -5.8(4)
C27 C26 C31 N5 -176.0(3)
C25 C26 C31 N5 4.8(5)
O9 N6 C32 C30 -178.4(3)
Zn2 N6 C32 C30 4.2(4)
C29 C30 C32 N6 -179.7(3)
C25 C30 C32 N6 0.1(5)
C29 C28 C33 C35 -49.0(5)
C27 C28 C33 C35 135.5(4)
C29 C28 C33 C34 -168.8(3)
C27 C28 C33 C34 15.7(5)
C29 C28 C33 C36 70.2(4)
C27 C28 C33 C36 -105.4(4)
C42 C37 C38 C39 -3.6(4)
B1 C37 C38 C39 177.2(2)
C37 C38 C39 C40 3.0(4)
C37 C38 C39 C43 -178.0(3)
C38 C39 C40 C41 0.8(4)
C43 C39 C40 C41 -178.1(3)
C39 C40 C41 C42 -3.8(4)
C39 C40 C41 C48 173.9(3)
C38 C37 C42 C41 0.4(4)
B1 C37 C42 C41 179.7(3)
C40 C41 C42 C37 3.2(4)
C48 C41 C42 C37 -174.5(3)
C40 C39 C43 C44 174.6(3)
C38 C39 C43 C44 -4.3(4)
C40 C39 C43 C47 -7.1(4)
C38 C39 C43 C47 174.0(3)
C47 C43 C44 C45 1.9(5)
C39 C43 C44 C45 -179.7(3)
C46 N7 C45 C44 -2.5(6)
C43 C44 C45 N7 1.0(5)
C45 N7 C46 C47 1.1(6)
N7 C46 C47 C43 1.7(6)
C44 C43 C47 C46 -3.1(5)
C39 C43 C47 C46 178.5(3)
C40 C41 C48 C49 46.7(4)
C42 C41 C48 C49 -135.7(3)
C40 C41 C48 C52 -132.5(3)
C42 C41 C48 C52 45.2(4)
C52 C48 C49 C50 -3.4(5)
C41 C48 C49 C50 177.4(3)
C51 N8 C50 C49 3.5(6)
C48 C49 C50 N8 -0.1(7)
C50 N8 C51 C52 -3.5(7)
N8 C51 C52 C48 0.1(7)
C49 C48 C52 C51 3.5(6)
C41 C48 C52 C51 -177.3(3)
C58 C53 C54 C55 -0.3(4)
B2 C53 C54 C55 172.6(3)
C53 C54 C55 C56 1.2(5)
C53 C54 C55 C64 -174.2(3)
C54 C55 C56 C57 -1.4(5)
C64 C55 C56 C57 173.9(3)
C55 C56 C57 C58 0.6(4)
C55 C56 C57 C59 -176.8(3)
C54 C53 C58 C57 -0.4(4)
B2 C53 C58 C57 -172.9(3)
C56 C57 C58 C53 0.3(4)
C59 C57 C58 C53 177.8(3)
C58 C57 C59 C60 20.7(4)
C56 C57 C59 C60 -161.9(3)
C58 C57 C59 C63 -157.6(3)
C56 C57 C59 C63 19.8(4)
C63 C59 C60 C61 0.1(5)
C57 C59 C60 C61 -178.3(4)
C62 N9 C61 C60 1.4(7)
C59 C60 C61 N9 -1.3(7)
C61 N9 C62 C63 -0.3(6)
N9 C62 C63 C59 -0.8(6)
C60 C59 C63 C62 0.9(5)
C57 C59 C63 C62 179.3(3)
C54 C55 C64 C68 134.5(3)
C56 C55 C64 C68 -40.7(5)
C54 C55 C64 C65 -38.4(4)
C56 C55 C64 C65 146.3(3)
C68 C64 C65 C66 1.6(5)
C55 C64 C65 C66 174.8(3)
C67 N10 C66 C65 0.1(6)
C64 C65 C66 N10 -1.9(6)
C66 N10 C67 C68 2.0(6)
C65 C64 C68 C67 0.2(5)
C55 C64 C68 C67 -173.0(3)
N10 C67 C68 C64 -2.2(7)
N1 O4 B1 O6 -71.7(3)
N1 O4 B1 O5 56.3(3)
N1 O4 B1 C37 171.7(2)
N5 O6 B1 O4 61.0(3)
N5 O6 B1 O5 -67.7(3)
N5 O6 B1 C37 177.9(2)
N3 O5 B1 O4 -69.0(3)
N3 O5 B1 O6 59.2(3)
N3 O5 B1 C37 174.4(2)
C42 C37 B1 O4 169.7(2)
C38 C37 B1 O4 -11.2(4)
C42 C37 B1 O6 49.3(3)
C38 C37 B1 O6 -131.6(3)
C42 C37 B1 O5 -69.6(3)
C38 C37 B1 O5 109.5(3)
N6 O9 B2 O8 55.4(3)
N6 O9 B2 O7 -73.0(3)
N6 O9 B2 C53 170.5(2)
N4 O8 B2 O9 -67.3(3)
N4 O8 B2 O7 61.1(3)
N4 O8 B2 C53 178.6(2)
N2 O7 B2 O9 57.7(3)
N2 O7 B2 O8 -71.1(3)
N2 O7 B2 C53 172.3(2)
C58 C53 B2 O9 100.0(3)
C54 C53 B2 O9 -72.5(3)
C58 C53 B2 O8 -140.2(3)
C54 C53 B2 O8 47.3(3)
C58 C53 B2 O7 -19.6(4)
C54 C53 B2 O7 167.9(3)
B3 O13 N11 C75 -179.8(2)
B3 O13 N11 Zn3 -6.3(3)
B4 O16 N12 C76 168.9(2)
B4 O16 N12 Zn4 -8.4(3)
B3 O14 N13 C87 167.0(3)
B3 O14 N13 Zn3 -11.8(3)
B4 O17 N14 C88 179.1(2)
B4 O17 N14 Zn4 -3.9(3)
B3 O15 N15 C99 172.5(2)
B3 O15 N15 Zn3 -10.0(3)
B4 O18 N16 C100 174.2(2)
B4 O18 N16 Zn4 -5.9(3)
Zn3 O10 C69 C74 163.77(19)
Zn4 O10 C69 C74 23.9(4)
Zn3 O10 C69 C70 -16.9(4)
Zn4 O10 C69 C70 -156.8(2)
O10 C69 C70 C71 179.8(3)
C74 C69 C70 C71 -0.8(4)
O10 C69 C70 C75 3.1(4)
C74 C69 C70 C75 -177.5(3)
C69 C70 C71 C72 0.7(4)
C75 C70 C71 C72 177.5(3)
C70 C71 C72 C73 0.4(4)
C70 C71 C72 C77 -177.6(3)
C71 C72 C73 C74 -1.4(4)
C77 C72 C73 C74 176.7(3)
C72 C73 C74 C69 1.2(5)
C72 C73 C74 C76 -175.1(3)
O10 C69 C74 C73 179.3(3)
C70 C69 C74 C73 -0.1(4)
O10 C69 C74 C76 -4.6(4)
C70 C69 C74 C76 176.0(3)
O13 N11 C75 C70 -180.0(3)
Zn3 N11 C75 C70 7.6(4)
C71 C70 C75 N11 -175.7(3)
C69 C70 C75 N11 1.1(5)
O16 N12 C76 C74 -179.5(3)
Zn4 N12 C76 C74 -2.7(5)
C73 C74 C76 N12 170.2(3)
C69 C74 C76 N12 -6.0(5)
C73 C72 C77 C80 80.9(4)
C71 C72 C77 C80 -101.2(4)
C73 C72 C77 C78 -157.0(4)
C71 C72 C77 C78 20.9(5)
C73 C72 C77 C79 -39.0(4)
C71 C72 C77 C79 138.9(4)
Zn4 O11 C81 C86 7.2(4)
Zn3 O11 C81 C86 179.6(2)
Zn4 O11 C81 C82 -174.0(2)
Zn3 O11 C81 C82 -1.6(4)
O11 C81 C82 C83 -177.2(3)
C86 C81 C82 C83 1.7(4)
O11 C81 C82 C87 2.6(4)
C86 C81 C82 C87 -178.5(3)
C81 C82 C83 C84 -0.4(5)
C87 C82 C83 C84 179.8(3)
C82 C83 C84 C85 -0.9(5)
C82 C83 C84 C89 178.3(3)
C83 C84 C85 C86 0.9(5)
C89 C84 C85 C86 -178.4(3)
C84 C85 C86 C81 0.5(5)
C84 C85 C86 C88 -179.5(3)
O11 C81 C86 C85 177.1(3)
C82 C81 C86 C85 -1.7(4)
O11 C81 C86 C88 -2.9(4)
C82 C81 C86 C88 178.2(3)
O14 N13 C87 C82 178.4(3)
Zn3 N13 C87 C82 -2.9(5)
C83 C82 C87 N13 179.4(3)
C81 C82 C87 N13 -0.4(5)
O17 N14 C88 C86 -179.2(3)
Zn4 N14 C88 C86 4.2(4)
C85 C86 C88 N14 177.3(3)
C81 C86 C88 N14 -2.7(5)
C83 C84 C89 C92 -177.4(4)
C85 C84 C89 C92 1.8(6)
C83 C84 C89 C91 62.6(5)
C85 C84 C89 C91 -118.2(4)
C83 C84 C89 C90 -56.5(5)
C85 C84 C89 C90 122.7(5)
Zn3 O12 C93 C94 -6.1(4)
Zn4 O12 C93 C94 -167.7(2)
Zn3 O12 C93 C98 173.2(2)
Zn4 O12 C93 C98 11.6(4)
O12 C93 C94 C95 179.6(3)
C98 C93 C94 C95 0.3(5)
O12 C93 C94 C99 -0.3(5)
C98 C93 C94 C99 -179.7(3)
C93 C94 C95 C96 -0.1(6)
C99 C94 C95 C96 179.9(4)
C94 C95 C96 C97 -0.3(7)
C94 C95 C96 C101 -177.1(5)
C95 C96 C97 C98 0.5(7)
C101 C96 C97 C98 177.3(4)
C96 C97 C98 C93 -0.3(6)
C96 C97 C98 C100 -178.5(4)
O12 C93 C98 C97 -179.5(3)
C94 C93 C98 C97 -0.1(5)
O12 C93 C98 C100 -1.3(5)
C94 C93 C98 C100 178.0(3)
O15 N15 C99 C94 178.2(3)
Zn3 N15 C99 C94 1.3(5)
C95 C94 C99 N15 -177.4(3)
C93 C94 C99 N15 2.6(5)
O18 N16 C100 C98 -177.8(3)
Zn4 N16 C100 C98 2.3(5)
C97 C98 C100 N16 172.8(3)
C93 C98 C100 N16 -5.3(5)
C95 C96 C101 C104 -155.9(5)
C97 C96 C101 C104 27.5(8)
C95 C96 C101 C102 -27.9(7)
C97 C96 C101 C102 155.5(5)
C95 C96 C101 C103 88.7(5)
C97 C96 C101 C103 -87.9(5)
C110 C105 C106 C107 1.7(4)
B3 C105 C106 C107 -173.9(3)
C105 C106 C107 C108 -2.5(5)
C105 C106 C107 C111 174.7(3)
C106 C107 C108 C109 1.3(5)
C111 C107 C108 C109 -175.8(3)
C107 C108 C109 C110 0.6(4)
C107 C108 C109 C116 179.6(3)
C106 C105 C110 C109 0.2(4)
B3 C105 C110 C109 175.8(3)
C108 C109 C110 C105 -1.3(4)
C116 C109 C110 C105 179.7(3)
C108 C107 C111 C115 43.8(5)
C106 C107 C111 C115 -133.3(4)
C108 C107 C111 C112 -139.6(4)
C106 C107 C111 C112 43.3(5)
C115 C111 C112 C113 -0.5(6)
C107 C111 C112 C113 -177.3(4)
C114 N17 C113 C112 0.3(9)
C111 C112 C113 N17 0.9(9)
C113 N17 C114 C115 -1.8(9)
N17 C114 C115 C111 2.2(8)
C112 C111 C115 C114 -0.9(6)
C107 C111 C115 C114 175.9(4)
C110 C109 C116 C117 154.6(3)
C108 C109 C116 C117 -24.4(4)
C110 C109 C116 C120 -23.8(4)
C108 C109 C116 C120 157.2(3)
C120 C116 C117 C118 -1.3(5)
C109 C116 C117 C118 -179.8(3)
C119 N18 C118 C117 -0.4(6)
C116 C117 C118 N18 1.4(6)
C118 N18 C119 C120 -0.7(7)
N18 C119 C120 C116 0.7(7)
C117 C116 C120 C119 0.3(5)
C109 C116 C120 C119 178.9(4)
C126 C121 C122 C123 4.3(4)
B4 C121 C122 C123 -165.9(2)
C121 C122 C123 C124 -2.8(4)
C121 C122 C123 C127 172.9(3)
C122 C123 C124 C125 -0.7(4)
C127 C123 C124 C125 -176.4(3)
C123 C124 C125 C126 2.5(4)
C123 C124 C125 C132 -179.7(3)
C122 C121 C126 C125 -2.4(4)
B4 C121 C126 C125 167.8(2)
C124 C125 C126 C121 -0.9(4)
C132 C125 C126 C121 -178.7(2)
C122 C123 C127 C128 57.3(4)
C124 C123 C127 C128 -127.1(3)
C122 C123 C127 C131 -121.6(3)
C124 C123 C127 C131 54.0(4)
C131 C127 C128 C129 -2.3(5)
C123 C127 C128 C129 178.7(3)
C130 N19 C129 C128 -0.1(6)
C127 C128 C129 N19 2.5(6)
C129 N19 C130 C131 -2.4(6)
C128 C127 C131 C130 0.0(5)
C123 C127 C131 C130 179.0(3)
N19 C130 C131 C127 2.5(5)
C124 C125 C132 C136 144.4(3)
C126 C125 C132 C136 -37.8(4)
C124 C125 C132 C133 -35.4(4)
C126 C125 C132 C133 142.4(3)
C136 C132 C133 C134 -3.1(5)
C125 C132 C133 C134 176.8(3)
C135 N20 C134 C133 1.8(6)
C132 C133 C134 N20 0.4(6)
C134 N20 C135 C136 -1.4(6)
C133 C132 C136 C135 3.5(5)
C125 C132 C136 C135 -176.3(3)
N20 C135 C136 C132 -1.3(6)
N11 O13 B3 O15 -60.4(3)
N11 O13 B3 O14 67.7(3)
N11 O13 B3 C105 -177.8(2)
N15 O15 B3 O13 70.9(3)
N15 O15 B3 O14 -57.6(3)
N15 O15 B3 C105 -172.1(2)
N13 O14 B3 O13 -56.8(3)
N13 O14 B3 O15 71.8(3)
N13 O14 B3 C105 -172.2(2)
C110 C105 B3 O13 140.1(3)
C106 C105 B3 O13 -44.4(3)
C110 C105 B3 O15 19.0(3)
C106 C105 B3 O15 -165.6(2)
C110 C105 B3 O14 -100.2(3)
C106 C105 B3 O14 75.2(3)
N14 O17 B4 O18 -62.1(3)
N14 O17 B4 O16 66.4(3)
N14 O17 B4 C121 179.2(2)
N16 O18 B4 O17 69.6(3)
N16 O18 B4 O16 -59.1(3)
N16 O18 B4 C121 -171.1(2)
N12 O16 B4 O17 -60.1(3)
N12 O16 B4 O18 68.5(3)
N12 O16 B4 C121 -176.6(2)
C122 C121 B4 O17 -42.2(3)
C126 C121 B4 O17 147.9(2)
C122 C121 B4 O18 -164.2(2)
C126 C121 B4 O18 25.9(3)
C122 C121 B4 O16 77.4(3)
C126 C121 B4 O16 -92.6(3)
B5 O25 N21 C143 -175.2(2)
B5 O25 N21 Zn5 8.8(3)
B6 O22 N22 C144 179.3(2)
B6 O22 N22 Zn6 0.1(3)
B5 O26 N23 C155 -177.7(2)
B5 O26 N23 Zn5 6.5(3)
B6 O23 N24 C156 -175.9(2)
B6 O23 N24 Zn6 2.2(3)
B5 O27 N25 C167 -169.6(2)
B5 O27 N25 Zn5 8.8(3)
B6 O24 N26 C168 175.8(2)
B6 O24 N26 Zn6 0.4(3)
Zn6 O19 C137 C142 -4.3(4)
Zn5 O19 C137 C142 179.3(2)
Zn6 O19 C137 C138 176.0(2)
Zn5 O19 C137 C138 -0.3(4)
O19 C137 C138 C139 177.8(3)
C142 C137 C138 C139 -1.9(4)
O19 C137 C138 C143 -2.4(5)
C142 C137 C138 C143 177.9(3)
C137 C138 C139 C140 -0.1(5)
C143 C138 C139 C140 -179.9(3)
C138 C139 C140 C141 1.9(5)
C138 C139 C140 C145 -174.0(3)
C139 C140 C141 C142 -1.6(5)
C145 C140 C141 C142 174.3(3)
C140 C141 C142 C137 -0.4(5)
C140 C141 C142 C144 -179.9(3)
O19 C137 C142 C141 -177.5(3)
C138 C137 C142 C141 2.2(4)
O19 C137 C142 C144 1.8(4)
C138 C137 C142 C144 -178.5(3)
O25 N21 C143 C138 178.6(3)
Zn5 N21 C143 C138 -6.2(5)
C139 C138 C143 N21 -174.4(3)
C137 C138 C143 N21 5.8(5)
O22 N22 C144 C142 178.6(2)
Zn6 N22 C144 C142 -2.2(4)
C141 C142 C144 N22 -179.3(3)
C137 C142 C144 N22 1.3(5)
C139 C140 C145 C148 -34.8(5)
C141 C140 C145 C148 149.6(4)
C139 C140 C145 C147 -157.3(3)
C141 C140 C145 C147 27.1(5)
C139 C140 C145 C146 83.7(4)
C141 C140 C145 C146 -91.9(4)
Zn5 O20 C149 C154 -171.7(2)
Zn6 O20 C149 C154 -12.2(5)
Zn5 O20 C149 C150 9.2(5)
Zn6 O20 C149 C150 168.7(2)
O20 C149 C150 C151 -179.8(3)
C154 C149 C150 C151 1.0(4)
O20 C149 C150 C155 -1.7(5)
C154 C149 C150 C155 179.1(3)
C149 C150 C151 C152 -0.3(5)
C155 C150 C151 C152 -178.5(3)
C150 C151 C152 C153 -1.2(5)
C150 C151 C152 C157 -179.8(3)
C151 C152 C153 C154 2.0(5)
C157 C152 C153 C154 -179.4(3)
C152 C153 C154 C149 -1.4(5)
C152 C153 C154 C156 176.5(3)
O20 C149 C154 C153 -179.4(3)
C150 C149 C154 C153 -0.3(4)
O20 C149 C154 C156 2.9(5)
C150 C149 C154 C156 -178.0(3)
O26 N23 C155 C150 -179.2(3)
Zn5 N23 C155 C150 -4.0(5)
C151 C150 C155 N23 177.6(3)
C149 C150 C155 N23 -0.5(5)
O23 N24 C156 C154 178.4(3)
Zn6 N24 C156 C154 0.6(4)
C153 C154 C156 N24 -175.1(3)
C149 C154 C156 N24 2.7(5)
C153 C152 C157 C159 148.1(3)
C151 C152 C157 C159 -33.4(5)
C153 C152 C157 C158 -90.8(4)
C151 C152 C157 C158 87.7(4)
C153 C152 C157 C160 29.9(5)
C151 C152 C157 C160 -151.6(4)
Zn5 O21 C161 C162 -5.9(4)
Zn6 O21 C161 C162 -176.80(19)
Zn5 O21 C161 C166 175.28(19)
Zn6 O21 C161 C166 4.4(4)
O21 C161 C162 C163 179.9(2)
C166 C161 C162 C163 -1.2(4)
O21 C161 C162 C167 -1.0(4)
C166 C161 C162 C167 177.9(2)
C161 C162 C163 C164 0.7(4)
C167 C162 C163 C164 -178.4(3)
C162 C163 C164 C165 0.0(4)
C162 C163 C164 C169 178.9(3)
C163 C164 C165 C166 -0.2(4)
C169 C164 C165 C166 -179.1(3)
C164 C165 C166 C161 -0.4(4)
C164 C165 C166 C168 -179.8(3)
O21 C161 C166 C165 179.9(2)
C162 C161 C166 C165 1.1(4)
O21 C161 C166 C168 -0.7(4)
C162 C161 C166 C168 -179.6(2)
O27 N25 C167 C162 -178.4(2)
Zn5 N25 C167 C162 3.5(4)
C163 C162 C167 N25 -178.9(3)
C161 C162 C167 N25 2.0(4)
O24 N26 C168 C166 179.6(2)
Zn6 N26 C168 C166 -5.8(4)
C165 C166 C168 N26 -179.0(3)
C161 C166 C168 N26 1.7(4)
C165 C164 C169 C172 64.6(4)
C163 C164 C169 C172 -114.2(3)
C165 C164 C169 C171 -55.2(4)
C163 C164 C169 C171 125.9(3)
C165 C164 C169 C170 -175.6(3)
C163 C164 C169 C170 5.5(4)
C178 C173 C174 C175 -0.8(4)
B5 C173 C174 C175 -179.1(2)
C173 C174 C175 C176 1.3(4)
C173 C174 C175 C179 -179.4(2)
C174 C175 C176 C177 -0.1(4)
C179 C175 C176 C177 -179.4(3)
C175 C176 C177 C178 -1.6(4)
C175 C176 C177 C184 177.2(3)
C174 C173 C178 C177 -1.0(4)
B5 C173 C178 C177 177.3(3)
C176 C177 C178 C173 2.2(4)
C184 C177 C178 C173 -176.6(3)
C176 C175 C179 C180 8.7(4)
C174 C175 C179 C180 -170.6(3)
C176 C175 C179 C183 -171.4(3)
C174 C175 C179 C183 9.3(4)
C183 C179 C180 C181 0.7(5)
C175 C179 C180 C181 -179.4(3)
C182 N27 C181 C180 -0.7(5)
C179 C180 C181 N27 -0.5(6)
C181 N27 C182 C183 1.8(5)
N27 C182 C183 C179 -1.7(6)
C180 C179 C183 C182 0.3(5)
C175 C179 C183 C182 -179.6(3)
C176 C177 C184 C185 -39.9(5)
C178 C177 C184 C185 138.9(3)
C176 C177 C184 C188 141.7(3)
C178 C177 C184 C188 -39.5(5)
C188 C184 C185 C186 0.4(5)
C177 C184 C185 C186 -178.1(3)
C187 N28 C186 C185 1.3(6)
C184 C185 C186 N28 -1.7(6)
C186 N28 C187 C188 0.4(7)
N28 C187 C188 C184 -1.6(7)
C185 C184 C188 C187 1.1(6)
C177 C184 C188 C187 179.6(4)
C194 C189 C190 C191 1.4(4)
B6 C189 C190 C191 -173.3(3)
C189 C190 C191 C192 1.2(5)
C189 C190 C191 C195 176.9(3)
C190 C191 C192 C193 -2.5(5)
C195 C191 C192 C193 -178.2(3)
C191 C192 C193 C194 1.2(5)
C191 C192 C193 C200 174.4(3)
C192 C193 C194 C189 1.5(5)
C200 C193 C194 C189 -171.8(3)
C190 C189 C194 C193 -2.8(4)
B6 C189 C194 C193 172.2(3)
C190 C191 C195 C196 35.8(5)
C192 C191 C195 C196 -148.6(3)
C190 C191 C195 C199 -143.6(3)
C192 C191 C195 C199 32.0(5)
C199 C195 C196 C197 -1.8(5)
C191 C195 C196 C197 178.8(3)
C198 N29 C197 C196 1.1(6)
C195 C196 C197 N29 0.4(6)
C197 N29 C198 C199 -1.2(7)
N29 C198 C199 C195 -0.2(7)
C196 C195 C199 C198 1.7(6)
C191 C195 C199 C198 -178.8(4)
C194 C193 C200 C201 111.0(4)
C192 C193 C200 C201 -62.1(5)
C194 C193 C200 C204 -61.2(5)
C192 C193 C200 C204 125.7(4)
C204 C200 C201 C202 -2.4(6)
C193 C200 C201 C202 -175.1(4)
C203 N30 C202 C201 4.5(7)
C200 C201 C202 N30 -2.4(7)
C202 N30 C203 C204 -1.9(7)
N30 C203 C204 C200 -2.8(7)
C201 C200 C204 C203 4.8(6)
C193 C200 C204 C203 177.3(4)
N23 O26 B5 O25 60.3(3)
N23 O26 B5 O27 -68.5(3)
N23 O26 B5 C173 177.0(2)
N21 O25 B5 O26 -70.5(3)
N21 O25 B5 O27 57.9(3)
N21 O25 B5 C173 173.1(2)
N25 O27 B5 O26 59.3(3)
N25 O27 B5 O25 -69.1(3)
N25 O27 B5 C173 174.67(19)
C178 C173 B5 O26 50.9(3)
C174 C173 B5 O26 -130.9(3)
C178 C173 B5 O25 171.1(2)
C174 C173 B5 O25 -10.6(3)
C178 C173 B5 O27 -68.5(3)
C174 C173 B5 O27 109.8(3)
N26 O24 B6 O22 65.1(3)
N26 O24 B6 O23 -63.7(3)
N26 O24 B6 C189 -177.7(2)
N22 O22 B6 O24 -65.0(3)
N22 O22 B6 O23 64.1(3)
N22 O22 B6 C189 178.52(19)
N24 O23 B6 O24 62.6(3)
N24 O23 B6 O22 -66.4(3)
N24 O23 B6 C189 177.49(19)
C194 C189 B6 O24 49.1(3)
C190 C189 B6 O24 -136.2(3)
C194 C189 B6 O22 169.9(2)
C190 C189 B6 O22 -15.4(3)
C194 C189 B6 O23 -70.5(3)
C190 C189 B6 O23 104.2(3)
B7 O31 N31 C211 -176.5(3)
B7 O31 N31 Zn7 8.3(3)
B8 O34 N32 C212 -172.0(2)
B8 O34 N32 Zn8 8.1(3)
B7 O32 N33 C223 -177.1(2)
B7 O32 N33 Zn7 9.3(3)
B8 O35 N34 C224 -171.4(2)
B8 O35 N34 Zn8 7.3(3)
B7 O33 N35 C235 -166.8(3)
B7 O33 N35 Zn7 12.8(3)
B8 O36 N36 C236 -174.3(2)
B8 O36 N36 Zn8 6.6(3)
Zn7 O28 C205 C210 -170.13(19)
Zn8 O28 C205 C210 -19.0(4)
Zn7 O28 C205 C206 9.6(4)
Zn8 O28 C205 C206 160.7(2)
O28 C205 C206 C207 -179.1(3)
C210 C205 C206 C207 0.6(4)
O28 C205 C206 C211 0.6(4)
C210 C205 C206 C211 -179.7(3)
C205 C206 C207 C208 -1.0(5)
C211 C206 C207 C208 179.3(3)
C206 C207 C208 C209 0.8(5)
C206 C207 C208 C213 178.4(3)
C207 C208 C209 C210 -0.3(5)
C213 C208 C209 C210 -177.9(3)
C208 C209 C210 C205 0.0(5)
C208 C209 C210 C212 177.1(3)
O28 C205 C210 C209 179.6(3)
C206 C205 C210 C209 -0.2(4)
O28 C205 C210 C212 2.7(4)
C206 C205 C210 C212 -177.0(3)
O31 N31 C211 C206 -179.2(3)
Zn7 N31 C211 C206 -4.7(5)
C207 C206 C211 N31 177.0(3)
C205 C206 C211 N31 -2.7(5)
O34 N32 C212 C210 176.6(3)
Zn8 N32 C212 C210 -3.5(4)
C209 C210 C212 N32 -168.6(3)
C205 C210 C212 N32 8.4(5)
C207 C208 C213 C216 -92.0(4)
C209 C208 C213 C216 85.5(4)
C207 C208 C213 C214 29.4(5)
C209 C208 C213 C214 -153.2(3)
C207 C208 C213 C215 147.7(3)
C209 C208 C213 C215 -34.9(4)
Zn7 O29 C217 C222 -166.84(19)
Zn8 O29 C217 C222 -23.4(4)
Zn7 O29 C217 C218 14.6(4)
Zn8 O29 C217 C218 158.1(2)
O29 C217 C218 C219 177.9(3)
C222 C217 C218 C219 -0.8(4)
O29 C217 C218 C223 -4.2(4)
C222 C217 C218 C223 177.1(3)
C217 C218 C219 C220 -0.8(5)
C223 C218 C219 C220 -178.8(3)
C218 C219 C220 C221 1.3(5)
C218 C219 C220 C225 179.6(3)
C219 C220 C221 C222 -0.3(5)
C225 C220 C221 C222 -178.6(3)
C220 C221 C222 C217 -1.3(5)
C220 C221 C222 C224 176.4(3)
O29 C217 C222 C221 -176.9(3)
C218 C217 C222 C221 1.7(4)
O29 C217 C222 C224 5.7(4)
C218 C217 C222 C224 -175.7(3)
O32 N33 C223 C218 178.5(3)
Zn7 N33 C223 C218 -8.9(5)
C219 C218 C223 N33 179.8(3)
C217 C218 C223 N33 1.8(5)
O35 N34 C224 C222 178.9(3)
Zn8 N34 C224 C222 0.3(4)
C221 C222 C224 N34 -171.9(3)
C217 C222 C224 N34 5.7(5)
C219 C220 C225 C227 -179.4(5)
C221 C220 C225 C227 -1.2(6)
C219 C220 C225 C327 -6.4(7)
C221 C220 C225 C327 171.8(6)
C219 C220 C225 C326 116.5(6)
C221 C220 C225 C326 -65.3(7)
C219 C220 C225 C226 -57.0(6)
C221 C220 C225 C226 121.2(5)
C219 C220 C225 C228 59.4(6)
C221 C220 C225 C228 -122.4(5)
C219 C220 C225 C328 -127.0(6)
C221 C220 C225 C328 51.2(6)
Zn8 O30 C229 C234 -13.0(4)
Zn7 O30 C229 C234 -172.39(19)
Zn8 O30 C229 C230 168.3(2)
Zn7 O30 C229 C230 9.0(4)
O30 C229 C230 C231 178.2(3)
C234 C229 C230 C231 -0.5(4)
O30 C229 C230 C235 -3.7(4)
C234 C229 C230 C235 177.6(3)
C229 C230 C231 C232 0.4(5)
C235 C230 C231 C232 -177.9(3)
C230 C231 C232 C233 -0.3(5)
C230 C231 C232 C237 176.1(4)
C231 C232 C233 C234 0.5(5)
C237 C232 C233 C234 -175.8(3)
C232 C233 C234 C229 -0.7(5)
C232 C233 C234 C236 178.4(3)
O30 C229 C234 C233 -178.1(3)
C230 C229 C234 C233 0.6(4)
O30 C229 C234 C236 2.9(4)
C230 C229 C234 C236 -178.3(3)
O33 N35 C235 C230 -177.2(3)
Zn7 N35 C235 C230 3.3(5)
C231 C230 C235 N35 175.9(3)
C229 C230 C235 N35 -2.3(5)
O36 N36 C236 C234 179.3(2)
Zn8 N36 C236 C234 -1.7(4)
C233 C234 C236 N36 -174.9(3)
C229 C234 C236 N36 4.2(4)
C233 C232 C237 C239 -143.2(4)
C231 C232 C237 C239 40.6(6)
C233 C232 C237 C238 98.7(5)
C231 C232 C237 C238 -77.5(5)
C233 C232 C237 C240 -20.4(6)
C231 C232 C237 C240 163.4(4)
C246 C241 C242 C243 -1.0(4)
B7 C241 C242 C243 -177.8(3)
C241 C242 C243 C244 1.3(4)
C241 C242 C243 C247 -179.9(3)
C242 C243 C244 C245 0.0(4)
C247 C243 C244 C245 -178.9(3)
C243 C244 C245 C246 -1.5(4)
C243 C244 C245 C252 175.2(3)
C242 C241 C246 C245 -0.6(4)
B7 C241 C246 C245 176.4(3)
C244 C245 C246 C241 1.8(4)
C252 C245 C246 C241 -174.9(3)
C244 C243 C247 C251 -158.1(4)
C242 C243 C247 C251 23.0(6)
C244 C243 C247 C248 23.0(5)
C242 C243 C247 C248 -155.9(3)
C251 C247 C248 C249 2.0(6)
C243 C247 C248 C249 -179.0(3)
C250 N37 C249 C248 -1.8(8)
C247 C248 C249 N37 -0.7(6)
C249 N37 C250 C251 2.9(12)
C248 C247 C251 C250 -1.0(8)
C243 C247 C251 C250 -179.9(6)
N37 C250 C251 C247 -1.6(12)
C244 C245 C252 C256 145.6(3)
C246 C245 C252 C256 -37.8(5)
C244 C245 C252 C253 -36.3(4)
C246 C245 C252 C253 140.4(3)
C256 C252 C253 C254 3.1(5)
C245 C252 C253 C254 -175.2(3)
C255 N38 C254 C253 0.6(6)
C252 C253 C254 N38 -3.1(5)
C254 N38 C255 C256 1.8(7)
N38 C255 C256 C252 -1.6(7)
C253 C252 C256 C255 -1.0(5)
C245 C252 C256 C255 177.3(4)
C262 C257 C258 C259 0.6(4)
B8 C257 C258 C259 -177.8(3)
C257 C258 C259 C260 -0.8(4)
C257 C258 C259 C263 177.2(3)
C258 C259 C260 C261 0.4(5)
C263 C259 C260 C261 -177.6(3)
C259 C260 C261 C262 0.3(5)
C259 C260 C261 C268 -179.1(3)
C258 C257 C262 C261 0.1(4)
B8 C257 C262 C261 178.6(3)
C260 C261 C262 C257 -0.5(4)
C268 C261 C262 C257 178.8(3)
C258 C259 C263 C264 36.1(5)
C260 C259 C263 C264 -145.9(3)
C258 C259 C263 C267 -144.1(4)
C260 C259 C263 C267 33.9(5)
C267 C263 C264 C265 -1.0(5)
C259 C263 C264 C265 178.8(3)
C266 N39 C265 C264 0.6(7)
C263 C264 C265 N39 0.4(6)
C265 N39 C266 C267 -1.0(8)
N39 C266 C267 C263 0.4(9)
C264 C263 C267 C266 0.6(7)
C259 C263 C267 C266 -179.2(4)
C260 C261 C268 C269 172.0(3)
C262 C261 C268 C269 -7.3(5)
C260 C261 C268 C272 -10.7(5)
C262 C261 C268 C272 169.9(3)
C272 C268 C269 C270 3.6(6)
C261 C268 C269 C270 -179.1(3)
C271 N40 C270 C269 -4.0(7)
C268 C269 C270 N40 0.7(7)
C270 N40 C271 C272 3.1(8)
N40 C271 C272 C268 1.1(9)
C269 C268 C272 C271 -4.3(6)
C261 C268 C272 C271 178.3(4)
N31 O31 B7 O32 -69.1(3)
N31 O31 B7 O33 58.8(3)
N31 O31 B7 C241 174.9(2)
N33 O32 B7 O31 58.6(3)
N33 O32 B7 O33 -69.0(3)
N33 O32 B7 C241 176.7(2)
N35 O33 B7 O31 -72.7(3)
N35 O33 B7 O32 55.3(3)
N35 O33 B7 C241 169.3(2)
C246 C241 B7 O31 169.1(3)
C242 C241 B7 O31 -14.1(4)
C246 C241 B7 O32 48.3(3)
C242 C241 B7 O32 -135.0(3)
C246 C241 B7 O33 -70.7(3)
C242 C241 B7 O33 106.1(3)
N36 O36 B8 O34 60.5(3)
N36 O36 B8 O35 -68.7(3)
N36 O36 B8 C257 176.8(2)
N32 O34 B8 O36 -70.1(3)
N32 O34 B8 O35 58.8(3)
N32 O34 B8 C257 173.3(2)
N34 O35 B8 O36 60.5(3)
N34 O35 B8 O34 -68.8(3)
N34 O35 B8 C257 176.0(2)
C258 C257 B8 O36 -147.0(3)
C262 C257 B8 O36 34.6(3)
C258 C257 B8 O34 -26.2(3)
C262 C257 B8 O34 155.4(2)
C258 C257 B8 O35 93.5(3)
C262 C257 B8 O35 -84.9(3)
C277 N41 C273 C274 62.5(6)
C279 N41 C273 C274 -172.2(4)
C275 N41 C273 C274 -56.9(6)
C273 N41 C275 C276 -48.5(5)
C277 N41 C275 C276 -174.8(4)
C279 N41 C275 C276 71.9(5)
C273 N41 C277 C278 166.6(5)
C279 N41 C277 C278 39.8(6)
C275 N41 C277 C278 -69.5(5)
C273 N41 C279 C280 -65.2(5)
C277 N41 C279 C280 64.2(5)
C275 N41 C279 C280 173.9(4)
C287 N42 C281 C282 170.2(4)
C283 N42 C281 C282 48.0(5)
C285 N42 C281 C282 -68.6(4)
C287 N42 C283 C284 -63.6(4)
C281 N42 C283 C284 59.0(4)
C285 N42 C283 C284 174.7(3)
C287 N42 C285 C286 -50.6(4)
C281 N42 C285 C286 -171.7(3)
C283 N42 C285 C286 70.6(4)
C281 N42 C287 C288 64.6(5)
C283 N42 C287 C288 -173.7(4)
C285 N42 C287 C288 -53.9(5)
